data_4130784
loop_
_publ_author_name
'Ronson, Tanya K.'
'Pilgrim, Ben S.'
'Nitschke, Jonathan R.'

_publ_section_title
;
 Pathway-Dependent Post-assembly Modification of an Anthracene-Edged
 M(II)4L6 Tetrahedron.
;
_journal_issue 33
_journal_name_full 'Journal of the American Chemical Society'
_journal_page_first 10417
_journal_page_last 10420
_journal_paper_doi 10.1021/jacs.6b06710
_journal_volume 138
_journal_year 2016
_chemical_formula_moiety 'C228 H156 Fe4 N24, 8(Sb F6), 7(C2 H3 N), 2(C6 H14 O)'
_chemical_formula_sum 'C254 H205 F48 Fe4 N31 O2 Sb8'
_chemical_formula_weight 5832.88
_space_group_crystal_system triclinic
_space_group_IT_number 2
_space_group_name_Hall '-P 1'
_space_group_name_H-M_alt 'P -1'
_atom_sites_solution_hydrogens mixed
_audit_creation_method SHELXL-2014/7
_cell_angle_alpha 102.0110(10)
_cell_angle_beta 93.5620(10)
_cell_angle_gamma 100.8430(10)
_cell_formula_units_Z 2
_cell_length_a 22.5576(4)
_cell_length_b 25.9536(4)
_cell_length_c 26.6117(4)
_cell_measurement_reflns_used 35002
_cell_measurement_temperature 180(2)
_cell_measurement_theta_max 68.7860
_cell_measurement_theta_min 2.7060
_cell_volume 14883.3(4)
_computing_cell_refinement
;
CrysAlisPro, Agilent Technologies,
Version 1.171.37.35 (release 13-08-2014 CrysAlis171 .NET)
(compiled Aug 13 2014,18:06:01)
;
_computing_data_collection 'Bruker APEX3'
_computing_data_reduction
;
CrysAlisPro, Agilent Technologies,
Version 1.171.37.35 (release 13-08-2014 CrysAlis171 .NET)
(compiled Aug 13 2014,18:06:01)
;
_computing_structure_refinement 'SHELXL-2014/7 (Sheldrick, 2014)'
_computing_structure_solution 'SHELXT (Sheldrick, 2014)'
_diffrn_ambient_temperature 180(2)
_diffrn_measured_fraction_theta_full 0.996
_diffrn_measured_fraction_theta_max 0.996
_diffrn_measurement_device_type 'Bruker APEX-II CCD'
_diffrn_measurement_method '\f and \w scans'
_diffrn_radiation_monochromator graphite
_diffrn_radiation_source 'sealed tube'
_diffrn_radiation_type CuK\a
_diffrn_radiation_wavelength 1.54178
_diffrn_reflns_av_R_equivalents 0.0704
_diffrn_reflns_av_unetI/netI 0.0671
_diffrn_reflns_Laue_measured_fraction_full 0.996
_diffrn_reflns_Laue_measured_fraction_max 0.996
_diffrn_reflns_limit_h_max 26
_diffrn_reflns_limit_h_min -26
_diffrn_reflns_limit_k_max 30
_diffrn_reflns_limit_k_min -30
_diffrn_reflns_limit_l_max 30
_diffrn_reflns_limit_l_min -30
_diffrn_reflns_number 185236
_diffrn_reflns_point_group_measured_fraction_full 0.996
_diffrn_reflns_point_group_measured_fraction_max 0.996
_diffrn_reflns_theta_full 63.686
_diffrn_reflns_theta_max 63.686
_diffrn_reflns_theta_min 1.707
_exptl_absorpt_coefficient_mu 7.859
_exptl_absorpt_correction_T_max 0.7524
_exptl_absorpt_correction_T_min 0.5259
_exptl_absorpt_correction_type multi-scan
_exptl_absorpt_process_details SADABS
_exptl_crystal_colour purple
_exptl_crystal_density_diffrn 1.302
_exptl_crystal_description block
_exptl_crystal_F_000 5812
_exptl_crystal_size_max 0.360
_exptl_crystal_size_mid 0.340
_exptl_crystal_size_min 0.130
_refine_diff_density_max 1.420
_refine_diff_density_min -1.938
_refine_diff_density_rms 0.340
_refine_ls_extinction_method none
_refine_ls_goodness_of_fit_ref 1.368
_refine_ls_hydrogen_treatment constr
_refine_ls_matrix_type full
_refine_ls_number_parameters 3046
_refine_ls_number_reflns 48811
_refine_ls_number_restraints 6445
_refine_ls_restrained_S_all 1.298
_refine_ls_R_factor_all 0.1244
_refine_ls_R_factor_gt 0.0973
_refine_ls_shift/su_max 0.005
_refine_ls_shift/su_mean 0.000
_refine_ls_structure_factor_coef Fsqd
_refine_ls_weighting_details 'w=1/[\s^2^(Fo^2^)+(0.2000P)^2^] where P=(Fo^2^+2Fc^2^)/3'
_refine_ls_weighting_scheme calc
_refine_ls_wR_factor_gt 0.3060
_refine_ls_wR_factor_ref 0.3355
_reflns_Friedel_coverage 0.000
_reflns_number_gt 39738
_reflns_number_total 48811
_reflns_threshold_expression 'I > 2\s(I)'
_cod_data_source_file ja6b06710_si_002.cif
_cod_data_source_block jnb27_sq
_cod_database_code 4130784
_shelx_shelxl_version_number 2014/7
_shelx_space_group_comment
;
The symmetry employed for this shelxl refinement is uniquely defined
by the following loop, which should always be used as a source of
symmetry information in preference to the above space-group names.
They are only intended as comments.
;
_shelx_estimated_absorpt_t_min 0.164
_shelx_estimated_absorpt_t_max 0.428

loop_
_space_group_symop_operation_xyz
'x, y, z'
'-x, -y, -z'

loop_
_atom_site_label
_atom_site_type_symbol
_atom_site_fract_x
_atom_site_fract_y
_atom_site_fract_z
_atom_site_U_iso_or_equiv
_atom_site_adp_type
_atom_site_occupancy
_atom_site_site_symmetry_order
_atom_site_calc_flag
_atom_site_refinement_flags_posn
_atom_site_refinement_flags_adp
_atom_site_refinement_flags_occupancy
_atom_site_disorder_assembly
_atom_site_disorder_group
Fe1 Fe 0.08654(4) 0.16812(4) 0.31767(3) 0.0561(2) Uani 1 1 d . . . . .
Fe2 Fe 0.46302(6) 0.74470(4) 0.75761(5) 0.0757(3) Uani 1 1 d . . . . .
Fe3 Fe 0.74561(4) 0.17703(4) 0.68921(4) 0.0586(2) Uani 1 1 d . . . . .
Fe4 Fe 0.08124(4) 0.20017(4) 0.95837(3) 0.0569(2) Uani 1 1 d . . . . .
N1 N 0.0072(2) 0.1170(2) 0.3064(2) 0.0641(12) Uani 1 1 d D U . . .
N2 N 0.0488(2) 0.2003(2) 0.3799(2) 0.0660(12) Uani 1 1 d D U . . .
N3 N 0.4990(3) 0.6958(2) 0.7080(2) 0.0708(13) Uani 1 1 d D U . . .
N4 N 0.5498(3) 0.7813(2) 0.7746(2) 0.0745(14) Uani 1 1 d D U . . .
C1 C -0.0126(3) 0.0722(3) 0.2689(3) 0.0723(16) Uani 1 1 d D U . . .
H1 H 0.0139 0.0625 0.2439 0.087 Uiso 1 1 calc R U . . .
C2 C -0.0693(3) 0.0398(3) 0.2650(3) 0.0851(19) Uani 1 1 d D U . . .
H2 H -0.0814 0.0087 0.2377 0.102 Uiso 1 1 calc R U . . .
C3 C -0.1082(4) 0.0528(4) 0.3011(4) 0.097(2) Uani 1 1 d D U . . .
H3 H -0.1478 0.0314 0.2987 0.116 Uiso 1 1 calc R U . . .
C4 C -0.0885(4) 0.0983(4) 0.3417(4) 0.097(3) Uani 1 1 d D U . . .
H4 H -0.1135 0.1074 0.3682 0.116 Uiso 1 1 calc R U . . .
C5 C -0.0316(3) 0.1293(3) 0.3419(3) 0.0760(17) Uani 1 1 d D U . . .
C6 C -0.0064(3) 0.1777(3) 0.3811(3) 0.0786(18) Uani 1 1 d D U . . .
H6 H -0.0300 0.1922 0.4067 0.094 Uiso 1 1 calc R U . . .
C7 C 0.0731(3) 0.2496(2) 0.4166(2) 0.0658(13) Uani 1 1 d D U . . .
C8 C 0.0477(3) 0.2939(3) 0.4153(3) 0.0775(17) Uani 1 1 d D U . . .
H8 H 0.0149 0.2915 0.3901 0.093 Uiso 1 1 calc R U . . .
C9 C 0.0706(4) 0.3421(3) 0.4512(3) 0.0842(19) Uani 1 1 d D U . . .
H9 H 0.0530 0.3725 0.4506 0.101 Uiso 1 1 calc R U . . .
C10 C 0.1190(3) 0.3465(3) 0.4880(3) 0.0723(15) Uani 1 1 d D U . . .
C11 C 0.1429(3) 0.3014(2) 0.4882(2) 0.0679(14) Uani 1 1 d D U . . .
H11 H 0.1755 0.3034 0.5134 0.081 Uiso 1 1 calc R U . . .
C12 C 0.1205(3) 0.2532(3) 0.4527(2) 0.0664(14) Uani 1 1 d D U . . .
H12 H 0.1381 0.2228 0.4533 0.080 Uiso 1 1 calc R U . . .
C13 C 0.1416(3) 0.3982(3) 0.5272(3) 0.0759(16) Uani 1 1 d D U . . .
C14 C 0.1019(4) 0.4194(3) 0.5579(4) 0.098(3) Uani 1 1 d D U . . .
H14 H 0.0600 0.4029 0.5520 0.118 Uiso 1 1 calc R U . . .
C15 C 0.1224(4) 0.4658(4) 0.5984(4) 0.104(3) Uani 1 1 d D U . . .
H15 H 0.0946 0.4791 0.6206 0.124 Uiso 1 1 calc R U . . .
C16 C 0.1811(4) 0.4909(4) 0.6055(4) 0.102(3) Uani 1 1 d D U . . .
H16 H 0.1938 0.5227 0.6319 0.122 Uiso 1 1 calc R U . . .
C17 C 0.2247(3) 0.4715(3) 0.5746(3) 0.0799(18) Uani 1 1 d D U . . .
C18 C 0.2853(3) 0.4973(3) 0.5818(3) 0.0778(17) Uani 1 1 d D U . . .
H18 H 0.2982 0.5288 0.6085 0.093 Uiso 1 1 calc R U . . .
C19 C 0.3283(3) 0.4782(3) 0.5510(3) 0.0700(14) Uani 1 1 d D U . . .
C20 C 0.3919(3) 0.5021(2) 0.5602(2) 0.0688(14) Uani 1 1 d D U . . .
C21 C 0.4314(3) 0.4780(3) 0.5314(3) 0.0746(16) Uani 1 1 d D U . . .
H21 H 0.4739 0.4911 0.5400 0.090 Uiso 1 1 calc R U . . .
C22 C 0.4102(3) 0.4339(3) 0.4886(3) 0.0774(17) Uani 1 1 d D U . . .
H22 H 0.4386 0.4190 0.4682 0.093 Uiso 1 1 calc R U . . .
C23 C 0.3509(3) 0.4129(3) 0.4767(3) 0.0777(17) Uani 1 1 d D U . . .
H23 H 0.3376 0.3850 0.4466 0.093 Uiso 1 1 calc R U . . .
C24 C 0.3068(3) 0.4318(2) 0.5088(2) 0.0678(14) Uani 1 1 d D U . . .
C25 C 0.2472(3) 0.4071(3) 0.5016(3) 0.0725(15) Uani 1 1 d D U . . .
H25 H 0.2339 0.3771 0.4733 0.087 Uiso 1 1 calc R U . . .
C26 C 0.2040(3) 0.4240(3) 0.5343(3) 0.0724(15) Uani 1 1 d D U . . .
C27 C 0.4164(3) 0.5518(2) 0.6009(3) 0.0701(14) Uani 1 1 d D U . . .
C28 C 0.4561(4) 0.5512(3) 0.6427(3) 0.0781(18) Uani 1 1 d D U . . .
H28 H 0.4651 0.5180 0.6472 0.094 Uiso 1 1 calc R U . . .
C29 C 0.4822(4) 0.5977(3) 0.6772(3) 0.0781(18) Uani 1 1 d D U . . .
H29 H 0.5099 0.5968 0.7052 0.094 Uiso 1 1 calc R U . . .
C30 C 0.4687(3) 0.6467(2) 0.6719(3) 0.0691(14) Uani 1 1 d D U . . .
C31 C 0.4293(3) 0.6478(3) 0.6315(3) 0.0723(16) Uani 1 1 d D U . . .
H31 H 0.4201 0.6811 0.6275 0.087 Uiso 1 1 calc R U . . .
C32 C 0.4023(4) 0.6003(2) 0.5959(3) 0.0729(16) Uani 1 1 d D U . . .
H32 H 0.3742 0.6013 0.5682 0.087 Uiso 1 1 calc R U . . .
C33 C 0.5570(3) 0.7075(3) 0.7097(3) 0.0713(15) Uani 1 1 d D U . . .
H33 H 0.5787 0.6861 0.6874 0.086 Uiso 1 1 calc R U . . .
C34 C 0.5875(3) 0.7550(2) 0.7475(3) 0.0702(14) Uani 1 1 d D U . . .
C35 C 0.6503(3) 0.7721(3) 0.7555(3) 0.0788(17) Uani 1 1 d D U . . .
H35 H 0.6758 0.7533 0.7349 0.095 Uiso 1 1 calc R U . . .
C36 C 0.6748(4) 0.8171(3) 0.7941(3) 0.0843(18) Uani 1 1 d D U . . .
H36 H 0.7175 0.8292 0.8012 0.101 Uiso 1 1 calc R U . . .
C37 C 0.6372(4) 0.8433(3) 0.8215(3) 0.093(2) Uani 1 1 d D U . . .
H37 H 0.6535 0.8749 0.8474 0.111 Uiso 1 1 calc R U . . .
C38 C 0.5744(4) 0.8249(3) 0.8122(3) 0.087(2) Uani 1 1 d D U . . .
H38 H 0.5487 0.8433 0.8328 0.105 Uiso 1 1 calc R U . . .
N5 N 0.0541(2) 0.2196(2) 0.2839(2) 0.0656(12) Uani 1 1 d D U . . .
N6 N 0.1606(2) 0.2271(2) 0.32948(18) 0.0567(10) Uani 1 1 d D U . . .
N7 N 0.6619(2) 0.1354(2) 0.69037(19) 0.0579(10) Uani 1 1 d D U . . .
N8 N 0.7599(2) 0.1474(2) 0.7507(2) 0.0618(11) Uani 1 1 d D U . . .
C39 C -0.0006(3) 0.2134(3) 0.2584(3) 0.0767(17) Uani 1 1 d D U . . .
H39 H -0.0285 0.1800 0.2534 0.092 Uiso 1 1 calc R U . . .
C40 C -0.0174(4) 0.2544(3) 0.2392(3) 0.0851(18) Uani 1 1 d D U . . .
H40 H -0.0560 0.2480 0.2200 0.102 Uiso 1 1 calc R U . . .
C41 C 0.0200(4) 0.3043(3) 0.2472(3) 0.0883(19) Uani 1 1 d D U . . .
H41 H 0.0071 0.3331 0.2357 0.106 Uiso 1 1 calc R U . . .
C42 C 0.0770(3) 0.3108(3) 0.2726(3) 0.0778(17) Uani 1 1 d D U . . .
H42 H 0.1052 0.3441 0.2781 0.093 Uiso 1 1 calc R U . . .
C43 C 0.0924(3) 0.2674(3) 0.2899(2) 0.0669(14) Uani 1 1 d D U . . .
C44 C 0.1515(3) 0.2690(3) 0.3149(2) 0.0621(13) Uani 1 1 d D U . . .
H44 H 0.1827 0.3004 0.3204 0.075 Uiso 1 1 calc R U . . .
C45 C 0.2199(2) 0.2290(2) 0.3533(2) 0.0576(12) Uani 1 1 d D U . . .
C46 C 0.2550(3) 0.1931(2) 0.3321(2) 0.0586(12) Uani 1 1 d D U . . .
H46 H 0.2394 0.1662 0.3017 0.070 Uiso 1 1 calc R U . . .
C47 C 0.3124(3) 0.1966(2) 0.3550(2) 0.0611(13) Uani 1 1 d D U . . .
H47 H 0.3365 0.1727 0.3393 0.073 Uiso 1 1 calc R U . . .
C48 C 0.3362(3) 0.2344(2) 0.4011(2) 0.0628(13) Uani 1 1 d D U . . .
C49 C 0.2994(3) 0.2697(3) 0.4218(3) 0.0691(15) Uani 1 1 d D U . . .
H49 H 0.3137 0.2953 0.4533 0.083 Uiso 1 1 calc DR U . . .
C50 C 0.2429(3) 0.2681(3) 0.3977(2) 0.0669(14) Uani 1 1 d D U . . .
H50 H 0.2199 0.2938 0.4115 0.080 Uiso 1 1 calc R U . . .
C51 C 0.3977(3) 0.2399(2) 0.4265(2) 0.0632(13) Uani 1 1 d D U . . .
C52 C 0.4385(3) 0.2875(3) 0.4326(3) 0.0750(17) Uani 1 1 d D U . . .
H52 H 0.4277 0.3149 0.4174 0.090 Uiso 1 1 calc R U . . .
C53 C 0.4967(3) 0.2973(3) 0.4610(3) 0.085(2) Uani 1 1 d D U . . .
H53 H 0.5244 0.3305 0.4637 0.102 Uiso 1 1 calc R U . . .
C54 C 0.5125(3) 0.2598(3) 0.4840(3) 0.0805(18) Uani 1 1 d D U . . .
H54 H 0.5517 0.2668 0.5022 0.097 Uiso 1 1 calc R U . . .
C55 C 0.4719(3) 0.2097(3) 0.4820(3) 0.0678(14) Uani 1 1 d D U . . .
C56 C 0.4844(3) 0.1728(3) 0.5092(3) 0.0678(14) Uani 1 1 d D U . . .
H56 H 0.5222 0.1807 0.5300 0.081 Uiso 1 1 calc R U . . .
C57 C 0.4445(3) 0.1247(2) 0.5079(2) 0.0649(13) Uani 1 1 d D U . . .
C58 C 0.4553(3) 0.0871(3) 0.5396(3) 0.0679(14) Uani 1 1 d D U . . .
C59 C 0.4149(3) 0.0404(3) 0.5352(3) 0.0794(18) Uani 1 1 d D U . . .
H59 H 0.4226 0.0160 0.5558 0.095 Uiso 1 1 calc R U . . .
C60 C 0.3604(3) 0.0270(3) 0.4999(3) 0.0797(18) Uani 1 1 d D U . . .
H60 H 0.3330 -0.0064 0.4965 0.096 Uiso 1 1 calc R U . . .
C61 C 0.3487(3) 0.0619(3) 0.4718(3) 0.0715(15) Uani 1 1 d D U . . .
H61 H 0.3124 0.0527 0.4489 0.086 Uiso 1 1 calc R U . . .
C62 C 0.3886(3) 0.1122(2) 0.4749(2) 0.0645(13) Uani 1 1 d D U . . .
C63 C 0.3744(3) 0.1495(2) 0.4482(3) 0.0641(13) Uani 1 1 d D U . . .
H63 H 0.3369 0.1412 0.4271 0.077 Uiso 1 1 calc R U . . .
C64 C 0.4139(3) 0.1993(2) 0.4513(2) 0.0642(13) Uani 1 1 d D U . . .
C65 C 0.5109(3) 0.1016(3) 0.5777(2) 0.0690(14) Uani 1 1 d D U . . .
C66 C 0.5640(3) 0.0841(4) 0.5670(3) 0.088(2) Uani 1 1 d D U . . .
H66 H 0.5663 0.0636 0.5334 0.106 Uiso 1 1 calc R U . . .
C67 C 0.6139(3) 0.0952(4) 0.6034(3) 0.085(2) Uani 1 1 d D U . . .
H67 H 0.6498 0.0829 0.5945 0.102 Uiso 1 1 calc R U . . .
C68 C 0.6112(3) 0.1242(2) 0.6522(2) 0.0615(13) Uani 1 1 d D U . . .
C69 C 0.5586(3) 0.1418(3) 0.6638(3) 0.0776(18) Uani 1 1 d D U . . .
H69 H 0.5560 0.1612 0.6978 0.093 Uiso 1 1 calc R U . . .
C70 C 0.5090(3) 0.1315(4) 0.6265(3) 0.0816(19) Uani 1 1 d D U . . .
H70 H 0.4738 0.1453 0.6348 0.098 Uiso 1 1 calc R U . . .
C71 C 0.6549(3) 0.1183(3) 0.7318(2) 0.0635(13) Uani 1 1 d D U . . .
H71 H 0.6160 0.1015 0.7386 0.076 Uiso 1 1 calc R U . . .
C72 C 0.7079(3) 0.1255(2) 0.7678(2) 0.0629(13) Uani 1 1 d D U . . .
C73 C 0.7074(3) 0.1095(3) 0.8141(2) 0.0688(14) Uani 1 1 d D U . . .
H73 H 0.6701 0.0946 0.8253 0.083 Uiso 1 1 calc R U . . .
C74 C 0.7616(3) 0.1154(3) 0.8441(3) 0.0817(18) Uani 1 1 d D U . . .
H74 H 0.7622 0.1051 0.8764 0.098 Uiso 1 1 calc R U . . .
C75 C 0.8143(3) 0.1365(4) 0.8261(3) 0.0840(19) Uani 1 1 d D U . . .
H75 H 0.8524 0.1404 0.8454 0.101 Uiso 1 1 calc R U . . .
C76 C 0.8117(3) 0.1521(3) 0.7800(3) 0.0733(16) Uani 1 1 d D U . . .
H76 H 0.8486 0.1670 0.7683 0.088 Uiso 1 1 calc R U . . .
N9 N 0.1152(2) 0.1303(2) 0.25480(18) 0.0583(11) Uani 1 1 d D U . . .
N10 N 0.1257(2) 0.11727(19) 0.34766(17) 0.0562(10) Uani 1 1 d D U . . .
N11 N 0.0655(2) 0.2587(2) 0.92594(18) 0.0597(11) Uani 1 1 d D U . . .
N12 N 0.0589(2) 0.2486(2) 1.01881(19) 0.0642(11) Uani 1 1 d D U . . .
C77 C 0.1120(3) 0.1408(3) 0.2077(2) 0.0670(14) Uani 1 1 d D U . . .
H77 H 0.0935 0.1695 0.2023 0.080 Uiso 1 1 calc R U . . .
C78 C 0.1346(3) 0.1115(3) 0.1668(2) 0.0721(16) Uani 1 1 d D U . . .
H78 H 0.1312 0.1201 0.1339 0.086 Uiso 1 1 calc R U . . .
C79 C 0.1618(3) 0.0700(3) 0.1732(2) 0.0704(15) Uani 1 1 d D U . . .
H79 H 0.1779 0.0500 0.1451 0.085 Uiso 1 1 calc R U . . .
C80 C 0.1654(3) 0.0578(3) 0.2222(2) 0.0642(13) Uani 1 1 d D U . . .
H80 H 0.1827 0.0286 0.2280 0.077 Uiso 1 1 calc R U . . .
C81 C 0.1431(3) 0.0896(2) 0.2617(2) 0.0555(11) Uani 1 1 d D U . . .
C82 C 0.1469(3) 0.0841(2) 0.3149(2) 0.0597(13) Uani 1 1 d D U . . .
H82 H 0.1644 0.0567 0.3249 0.072 Uiso 1 1 calc R U . . .
C83 C 0.1350(3) 0.1160(2) 0.4014(2) 0.0626(13) Uani 1 1 d D U . . .
C84 C 0.0863(3) 0.1066(3) 0.4296(2) 0.0770(17) Uani 1 1 d D U . . .
H84 H 0.0460 0.0999 0.4135 0.092 Uiso 1 1 calc R U . . .
C85 C 0.0967(4) 0.1068(4) 0.4812(3) 0.086(2) Uani 1 1 d D U . . .
H85 H 0.0628 0.1002 0.5002 0.103 Uiso 1 1 calc R U . . .
C86 C 0.1541(3) 0.1164(3) 0.5065(2) 0.0727(15) Uani 1 1 d D U . . .
C87 C 0.2030(3) 0.1243(3) 0.4772(2) 0.0761(17) Uani 1 1 d D U . . .
H87 H 0.2434 0.1299 0.4930 0.091 Uiso 1 1 calc R U . . .
C88 C 0.1928(3) 0.1240(3) 0.4252(2) 0.0709(15) Uani 1 1 d D U . . .
H88 H 0.2263 0.1294 0.4057 0.085 Uiso 1 1 calc R U . . .
C89 C 0.1653(4) 0.1170(3) 0.5624(2) 0.085(2) Uani 1 1 d D U . . .
C90 C 0.1900(5) 0.0776(4) 0.5781(3) 0.101(3) Uani 1 1 d D U . . .
H90 H 0.2048 0.0527 0.5531 0.121 Uiso 1 1 calc R U . . .
C91 C 0.1939(7) 0.0729(4) 0.6309(3) 0.121(4) Uani 1 1 d D U . . .
H91 H 0.2109 0.0452 0.6406 0.145 Uiso 1 1 calc R U . . .
C92 C 0.1733(6) 0.1084(4) 0.6665(3) 0.107(3) Uani 1 1 d D U . . .
H92 H 0.1751 0.1045 0.7012 0.128 Uiso 1 1 calc R U . . .
C93 C 0.1491(5) 0.1512(3) 0.6542(3) 0.091(2) Uani 1 1 d D U . . .
C94 C 0.1329(4) 0.1901(3) 0.6915(2) 0.0731(16) Uani 1 1 d D U . . .
H94 H 0.1336 0.1857 0.7260 0.088 Uiso 1 1 calc R U . . .
C95 C 0.1156(3) 0.2355(2) 0.6805(2) 0.0634(13) Uani 1 1 d D U . . .
C96 C 0.1031(3) 0.2785(2) 0.7200(2) 0.0631(13) Uani 1 1 d D U . . .
C97 C 0.0946(4) 0.3249(3) 0.7072(3) 0.0746(16) Uani 1 1 d D U . . .
H97 H 0.0886 0.3538 0.7335 0.090 Uiso 1 1 calc R U . . .
C98 C 0.0944(4) 0.3311(3) 0.6551(3) 0.0822(19) Uani 1 1 d D U . . .
H98 H 0.0885 0.3640 0.6474 0.099 Uiso 1 1 calc R U . . .
C99 C 0.1025(4) 0.2908(3) 0.6168(3) 0.0761(17) Uani 1 1 d D U . . .
H99 H 0.1001 0.2948 0.5821 0.091 Uiso 1 1 calc R U . . .
C100 C 0.1146(3) 0.2419(2) 0.6279(2) 0.0637(13) Uani 1 1 d D U . . .
C101 C 0.1272(3) 0.2016(3) 0.5896(2) 0.0662(14) Uani 1 1 d D U . . .
H101 H 0.1236 0.2049 0.5547 0.079 Uiso 1 1 calc R U . . .
C102 C 0.1448(4) 0.1563(3) 0.6009(2) 0.0747(16) Uani 1 1 d D U . . .
C103 C 0.0955(3) 0.2717(2) 0.7738(2) 0.0636(13) Uani 1 1 d D U . . .
C104 C 0.0514(3) 0.2307(3) 0.7825(2) 0.0659(14) Uani 1 1 d D U . . .
H104 H 0.0280 0.2052 0.7540 0.079 Uiso 1 1 calc R U . . .
C105 C 0.0409(3) 0.2262(3) 0.8323(2) 0.0634(14) Uani 1 1 d D U . . .
H105 H 0.0109 0.1976 0.8379 0.076 Uiso 1 1 calc R U . . .
C106 C 0.0746(3) 0.2638(2) 0.8741(2) 0.0599(13) Uani 1 1 d D U . . .
C107 C 0.1179(3) 0.3055(3) 0.8660(2) 0.0671(15) Uani 1 1 d D U . . .
H107 H 0.1406 0.3312 0.8946 0.081 Uiso 1 1 calc R U . . .
C108 C 0.1287(3) 0.3101(3) 0.8154(2) 0.0670(15) Uani 1 1 d D U . . .
H108 H 0.1582 0.3390 0.8098 0.080 Uiso 1 1 calc R U . . .
C109 C 0.0491(3) 0.2979(3) 0.9554(2) 0.0665(14) Uani 1 1 d D U . . .
H109 H 0.0414 0.3282 0.9433 0.080 Uiso 1 1 calc R U . . .
C110 C 0.0429(3) 0.2936(3) 1.0084(2) 0.0677(14) Uani 1 1 d D U . . .
C111 C 0.0234(4) 0.3308(3) 1.0453(3) 0.0816(18) Uani 1 1 d D U . . .
H111 H 0.0143 0.3628 1.0376 0.098 Uiso 1 1 calc R U . . .
C112 C 0.0176(5) 0.3202(4) 1.0940(3) 0.097(2) Uani 1 1 d D U . . .
H112 H 0.0036 0.3445 1.1201 0.117 Uiso 1 1 calc R U . . .
C113 C 0.0324(4) 0.2742(3) 1.1037(3) 0.0855(19) Uani 1 1 d D U . . .
H113 H 0.0285 0.2663 1.1368 0.103 Uiso 1 1 calc R U . . .
C114 C 0.0529(3) 0.2392(3) 1.0659(2) 0.0725(16) Uani 1 1 d D U . . .
H114 H 0.0631 0.2076 1.0734 0.087 Uiso 1 1 calc R U . . .
N13 N 0.4363(4) 0.7951(3) 0.8135(3) 0.0978(18) Uani 1 1 d D U . . .
N14 N 0.4719(3) 0.7070(2) 0.8141(2) 0.0766(14) Uani 1 1 d D U . . .
N15 N 0.7297(2) 0.2022(2) 0.6262(2) 0.0684(12) Uani 1 1 d D U . . .
N16 N 0.7664(2) 0.1182(2) 0.6386(2) 0.0651(12) Uani 1 1 d D U . . .
C115 C 0.4155(6) 0.8394(4) 0.8103(4) 0.117(3) Uani 1 1 d D U . . .
H115 H 0.4130 0.8497 0.7781 0.140 Uiso 1 1 calc R U . . .
C116 C 0.3976(7) 0.8705(5) 0.8532(5) 0.141(4) Uani 1 1 d D U . . .
H116 H 0.3825 0.9015 0.8501 0.169 Uiso 1 1 calc R U . . .
C117 C 0.4014(7) 0.8570(5) 0.9001(5) 0.133(4) Uani 1 1 d D U . . .
H117 H 0.3902 0.8792 0.9296 0.160 Uiso 1 1 calc R U . . .
C118 C 0.4219(6) 0.8105(4) 0.9043(4) 0.122(3) Uani 1 1 d D U . . .
H118 H 0.4239 0.7995 0.9361 0.147 Uiso 1 1 calc R U . . .
C119 C 0.4392(4) 0.7807(3) 0.8594(3) 0.098(2) Uani 1 1 d D U . . .
C120 C 0.4603(4) 0.7314(3) 0.8579(3) 0.0879(19) Uani 1 1 d D U . . .
H120 H 0.4653 0.7178 0.8881 0.105 Uiso 1 1 calc R U . . .
C121 C 0.4921(3) 0.6564(3) 0.8109(3) 0.0742(15) Uani 1 1 d D U . . .
C122 C 0.4489(4) 0.6096(3) 0.8070(4) 0.090(2) Uani 1 1 d D U . . .
H122 H 0.4070 0.6105 0.8070 0.109 Uiso 1 1 calc R U . . .
C123 C 0.4681(4) 0.5614(3) 0.8032(4) 0.091(2) Uani 1 1 d D U . . .
H123 H 0.4388 0.5293 0.8004 0.109 Uiso 1 1 calc R U . . .
C124 C 0.5281(3) 0.5588(3) 0.8032(3) 0.0805(16) Uani 1 1 d D U . . .
C125 C 0.5708(3) 0.6061(3) 0.8061(3) 0.0745(16) Uani 1 1 d D U . . .
H125 H 0.6125 0.6050 0.8044 0.089 Uiso 1 1 calc R U . . .
C126 C 0.5525(3) 0.6544(3) 0.8114(3) 0.0727(15) Uani 1 1 d D U . . .
H126 H 0.5820 0.6868 0.8155 0.087 Uiso 1 1 calc R U . . .
C127 C 0.5479(4) 0.5065(3) 0.8018(3) 0.0887(18) Uani 1 1 d D U . . .
C128 C 0.5411(6) 0.4848(4) 0.8442(4) 0.112(3) Uani 1 1 d D U . . .
H128 H 0.5236 0.5024 0.8728 0.135 Uiso 1 1 calc R U . . .
C129 C 0.5598(6) 0.4361(4) 0.8458(4) 0.122(3) Uani 1 1 d D U . . .
H129 H 0.5560 0.4220 0.8759 0.146 Uiso 1 1 calc R U . . .
C130 C 0.5833(5) 0.4091(4) 0.8050(4) 0.109(3) Uani 1 1 d D U . . .
H130 H 0.5962 0.3768 0.8073 0.131 Uiso 1 1 calc R U . . .
C131 C 0.5888(4) 0.4286(3) 0.7585(3) 0.0912(19) Uani 1 1 d D U . . .
C132 C 0.6089(4) 0.4011(3) 0.7154(3) 0.0911(19) Uani 1 1 d D U . . .
H132 H 0.6205 0.3680 0.7167 0.109 Uiso 1 1 calc R U . . .
C133 C 0.6131(4) 0.4191(3) 0.6693(3) 0.0878(18) Uani 1 1 d D U . . .
C134 C 0.6347(4) 0.3912(3) 0.6244(3) 0.092(2) Uani 1 1 d D U . . .
C135 C 0.6323(7) 0.4087(4) 0.5790(4) 0.122(4) Uani 1 1 d D U . . .
H135 H 0.6429 0.3880 0.5484 0.147 Uiso 1 1 calc R U . . .
C136 C 0.6135(7) 0.4585(4) 0.5782(4) 0.122(4) Uani 1 1 d D U . . .
H136 H 0.6143 0.4712 0.5472 0.146 Uiso 1 1 calc R U . . .
C137 C 0.5945(5) 0.4881(4) 0.6206(3) 0.099(2) Uani 1 1 d D U . . .
H137 H 0.5827 0.5211 0.6193 0.118 Uiso 1 1 calc R U . . .
C138 C 0.5929(4) 0.4683(3) 0.6674(3) 0.0830(18) Uani 1 1 d D U . . .
C139 C 0.5734(4) 0.4965(3) 0.7110(3) 0.0810(17) Uani 1 1 d D U . . .
H139 H 0.5617 0.5296 0.7097 0.097 Uiso 1 1 calc R U . . .
C140 C 0.5700(4) 0.4786(3) 0.7574(3) 0.0839(17) Uani 1 1 d D U . . .
C141 C 0.6570(4) 0.3410(3) 0.6251(4) 0.092(2) Uani 1 1 d D U . . .
C142 C 0.7174(5) 0.3448(4) 0.6438(7) 0.145(5) Uani 1 1 d D U . . .
H142 H 0.7432 0.3793 0.6557 0.174 Uiso 1 1 calc R U . . .
C143 C 0.7402(4) 0.2995(3) 0.6453(6) 0.126(4) Uani 1 1 d D U . . .
H143 H 0.7801 0.3030 0.6611 0.152 Uiso 1 1 calc R U . . .
C144 C 0.7052(3) 0.2488(3) 0.6239(3) 0.0779(17) Uani 1 1 d D U . . .
C145 C 0.6451(3) 0.2454(3) 0.6069(3) 0.0670(14) Uani 1 1 d D U . . .
H145 H 0.6193 0.2110 0.5944 0.080 Uiso 1 1 calc R U . . .
C146 C 0.6221(3) 0.2907(3) 0.6077(3) 0.0697(15) Uani 1 1 d D U . . .
H146 H 0.5806 0.2870 0.5959 0.084 Uiso 1 1 calc R U . . .
C147 C 0.7431(4) 0.1745(3) 0.5848(3) 0.0775(17) Uani 1 1 d D U . . .
H147 H 0.7382 0.1843 0.5526 0.093 Uiso 1 1 calc R U . . .
C148 C 0.7665(4) 0.1267(3) 0.5895(2) 0.0754(16) Uani 1 1 d D U . . .
C149 C 0.7867(5) 0.0928(4) 0.5495(3) 0.098(2) Uani 1 1 d D U . . .
H149 H 0.7884 0.1006 0.5162 0.118 Uiso 1 1 calc R U . . .
C150 C 0.8041(5) 0.0476(3) 0.5594(3) 0.091(2) Uani 1 1 d D U . . .
H150 H 0.8160 0.0226 0.5324 0.109 Uiso 1 1 calc R U . . .
C151 C 0.8041(4) 0.0389(3) 0.6083(3) 0.0786(18) Uani 1 1 d D U . . .
H151 H 0.8178 0.0086 0.6158 0.094 Uiso 1 1 calc R U . . .
C152 C 0.7841(3) 0.0743(3) 0.6468(3) 0.0680(14) Uani 1 1 d D U . . .
H152 H 0.7830 0.0669 0.6803 0.082 Uiso 1 1 calc R U . . .
N17 N 0.4490(3) 0.7840(2) 0.7025(3) 0.0770(14) Uani 1 1 d D U . . .
N18 N 0.3765(3) 0.7110(2) 0.7343(3) 0.0787(14) Uani 1 1 d D U . . .
N19 N 0.1701(2) 0.2319(2) 0.97691(19) 0.0634(11) Uani 1 1 d D U . . .
N20 N 0.1039(2) 0.1464(2) 0.9958(2) 0.0628(11) Uani 1 1 d D U . . .
C153 C 0.4891(4) 0.8179(3) 0.6841(3) 0.0831(18) Uani 1 1 d D U . . .
H153 H 0.5298 0.8279 0.7000 0.100 Uiso 1 1 calc R U . . .
C154 C 0.4738(4) 0.8391(3) 0.6428(4) 0.088(2) Uani 1 1 d D U . . .
H154 H 0.5041 0.8619 0.6296 0.106 Uiso 1 1 calc R U . . .
C155 C 0.4147(4) 0.8274(4) 0.6208(4) 0.100(2) Uani 1 1 d D U . . .
H155 H 0.4030 0.8433 0.5937 0.120 Uiso 1 1 calc R U . . .
C156 C 0.3731(4) 0.7917(4) 0.6392(4) 0.100(2) Uani 1 1 d D U . . .
H156 H 0.3323 0.7815 0.6239 0.120 Uiso 1 1 calc R U . . .
C157 C 0.3911(3) 0.7706(3) 0.6805(3) 0.0871(19) Uani 1 1 d D U . . .
C158 C 0.3521(4) 0.7313(3) 0.7013(4) 0.089(2) Uani 1 1 d D U . . .
H158 H 0.3098 0.7211 0.6906 0.107 Uiso 1 1 calc R U . . .
C159 C 0.3387(3) 0.6684(3) 0.7524(3) 0.0766(16) Uani 1 1 d D U . . .
C160 C 0.3195(4) 0.6787(3) 0.8014(3) 0.0860(19) Uani 1 1 d D U . . .
H160 H 0.3308 0.7138 0.8231 0.103 Uiso 1 1 calc R U . . .
C161 C 0.2837(4) 0.6376(3) 0.8187(3) 0.091(2) Uani 1 1 d D U . . .
H161 H 0.2710 0.6445 0.8524 0.109 Uiso 1 1 calc R U . . .
C162 C 0.2663(3) 0.5867(3) 0.7870(3) 0.0796(17) Uani 1 1 d D U . . .
C163 C 0.2872(4) 0.5771(3) 0.7386(3) 0.097(2) Uani 1 1 d D U . . .
H163 H 0.2760 0.5421 0.7167 0.116 Uiso 1 1 calc R U . . .
C164 C 0.3241(5) 0.6175(3) 0.7215(4) 0.102(3) Uani 1 1 d D U . . .
H164 H 0.3392 0.6100 0.6888 0.123 Uiso 1 1 calc R U . . .
C165 C 0.2263(3) 0.5415(3) 0.8031(3) 0.0819(17) Uani 1 1 d D U . . .
C166 C 0.1677(3) 0.5249(3) 0.7813(4) 0.087(2) Uani 1 1 d D U . . .
H166 H 0.1535 0.5414 0.7555 0.105 Uiso 1 1 calc R U . . .
C167 C 0.1272(4) 0.4829(3) 0.7968(4) 0.089(2) Uani 1 1 d D U . . .
H167 H 0.0861 0.4724 0.7821 0.107 Uiso 1 1 calc R U . . .
C168 C 0.1475(3) 0.4581(3) 0.8324(3) 0.0856(19) Uani 1 1 d D U . . .
H168 H 0.1201 0.4303 0.8422 0.103 Uiso 1 1 calc R U . . .
C169 C 0.2085(3) 0.4723(3) 0.8554(3) 0.0822(18) Uani 1 1 d D U . . .
C170 C 0.2300(3) 0.4444(3) 0.8885(3) 0.0842(19) Uani 1 1 d D U . . .
H170 H 0.2032 0.4151 0.8965 0.101 Uiso 1 1 calc R U . . .
C171 C 0.2899(3) 0.4577(4) 0.9108(4) 0.095(2) Uani 1 1 d D U . . .
C172 C 0.3140(4) 0.4265(4) 0.9423(4) 0.109(3) Uani 1 1 d D U . . .
C173 C 0.3740(4) 0.4397(6) 0.9608(6) 0.151(5) Uani 1 1 d D U . . .
H173 H 0.3905 0.4181 0.9806 0.181 Uiso 1 1 calc R U . . .
C174 C 0.4121(5) 0.4863(6) 0.9503(7) 0.165(6) Uani 1 1 d D U . . .
H174 H 0.4536 0.4956 0.9639 0.198 Uiso 1 1 calc R U . . .
C175 C 0.3908(4) 0.5175(6) 0.9216(6) 0.138(5) Uani 1 1 d D U . . .
H175 H 0.4169 0.5487 0.9162 0.166 Uiso 1 1 calc R U . . .
C176 C 0.3290(4) 0.5038(4) 0.8994(4) 0.105(3) Uani 1 1 d D U . . .
C177 C 0.3073(4) 0.5311(4) 0.8660(4) 0.097(2) Uani 1 1 d D U . . .
H177 H 0.3337 0.5612 0.8590 0.117 Uiso 1 1 calc R U . . .
C178 C 0.2483(3) 0.5165(3) 0.8420(3) 0.0812(17) Uani 1 1 d D U . . .
C179 C 0.2757(3) 0.3762(3) 0.9522(3) 0.0901(19) Uani 1 1 d D U . . .
C180 C 0.2294(3) 0.3776(3) 0.9840(3) 0.0865(18) Uani 1 1 d D U . . .
H180 H 0.2216 0.4114 1.0006 0.104 Uiso 1 1 calc R U . . .
C181 C 0.1944(3) 0.3307(3) 0.9922(3) 0.0729(15) Uani 1 1 d D U . . .
H181 H 0.1626 0.3326 1.0138 0.088 Uiso 1 1 calc R U . . .
C182 C 0.2058(3) 0.2811(3) 0.9686(3) 0.0698(14) Uani 1 1 d D U . . .
C183 C 0.2524(3) 0.2786(3) 0.9377(3) 0.0806(17) Uani 1 1 d D U . . .
H183 H 0.2612 0.2449 0.9220 0.097 Uiso 1 1 calc R U . . .
C184 C 0.2864(4) 0.3267(3) 0.9297(4) 0.094(2) Uani 1 1 d D U . . .
H184 H 0.3181 0.3250 0.9078 0.113 Uiso 1 1 calc R U . . .
C185 C 0.1985(3) 0.2013(3) 0.9972(3) 0.0679(14) Uani 1 1 d D U . . .
H185 H 0.2413 0.2109 1.0055 0.081 Uiso 1 1 calc R U . . .
C186 C 0.1645(3) 0.1528(3) 1.0069(3) 0.0679(14) Uani 1 1 d D U . . .
C187 C 0.1906(3) 0.1149(3) 1.0255(3) 0.0751(15) Uani 1 1 d D U . . .
H187 H 0.2333 0.1201 1.0328 0.090 Uiso 1 1 calc R U . . .
C188 C 0.1525(3) 0.0695(3) 1.0331(3) 0.0777(16) Uani 1 1 d D U . . .
H188 H 0.1689 0.0424 1.0446 0.093 Uiso 1 1 calc R U . . .
C189 C 0.0912(3) 0.0637(3) 1.0240(3) 0.0752(16) Uani 1 1 d D U . . .
H189 H 0.0648 0.0329 1.0298 0.090 Uiso 1 1 calc R U . . .
C190 C 0.0678(3) 0.1030(3) 1.0060(2) 0.0688(14) Uani 1 1 d D U . . .
H190 H 0.0250 0.0992 1.0008 0.083 Uiso 1 1 calc R U . . .
N21 N 0.8298(2) 0.2202(2) 0.6984(2) 0.0736(14) Uani 1 1 d D U . . .
N22 N 0.7348(2) 0.2416(2) 0.7402(2) 0.0680(13) Uani 1 1 d D U . . .
N23 N 0.0913(2) 0.1466(2) 0.89466(19) 0.0624(11) Uani 1 1 d D U . . .
N24 N -0.0039(2) 0.1581(2) 0.94147(19) 0.0619(11) Uani 1 1 d D U . . .
C191 C 0.8776(3) 0.2078(3) 0.6744(3) 0.0805(18) Uani 1 1 d D U . . .
H191 H 0.8729 0.1752 0.6491 0.097 Uiso 1 1 calc R U . . .
C192 C 0.9350(4) 0.2433(4) 0.6867(5) 0.117(3) Uani 1 1 d D U . . .
H192 H 0.9673 0.2358 0.6671 0.140 Uiso 1 1 calc R U . . .
C193 C 0.9448(5) 0.2879(5) 0.7261(6) 0.150(5) Uani 1 1 d D U . . .
H193 H 0.9843 0.3096 0.7366 0.180 Uiso 1 1 calc R U . . .
C194 C 0.8951(4) 0.3004(5) 0.7501(6) 0.147(5) Uani 1 1 d D U . . .
H194 H 0.8995 0.3318 0.7770 0.176 Uiso 1 1 calc R U . . .
C195 C 0.8389(3) 0.2668(3) 0.7345(4) 0.103(3) Uani 1 1 d D U . . .
C196 C 0.7847(3) 0.2760(3) 0.7585(5) 0.104(3) Uani 1 1 d D U . . .
H196 H 0.7858 0.3059 0.7863 0.125 Uiso 1 1 calc R U . . .
C197 C 0.6835(3) 0.2494(3) 0.7685(2) 0.0646(13) Uani 1 1 d D U . . .
C198 C 0.6871(3) 0.2489(3) 0.8204(3) 0.0714(15) Uani 1 1 d D U . . .
H198 H 0.7234 0.2443 0.8374 0.086 Uiso 1 1 calc R U . . .
C199 C 0.6375(3) 0.2549(3) 0.8472(3) 0.0741(16) Uani 1 1 d D U . . .
H199 H 0.6399 0.2541 0.8828 0.089 Uiso 1 1 calc R U . . .
C200 C 0.5845(3) 0.2622(3) 0.8235(3) 0.0692(14) Uani 1 1 d D U . . .
C201 C 0.5824(3) 0.2641(3) 0.7716(3) 0.0725(16) Uani 1 1 d D U . . .
H201 H 0.5469 0.2703 0.7547 0.087 Uiso 1 1 calc R U . . .
C202 C 0.6314(3) 0.2572(3) 0.7442(3) 0.0702(15) Uani 1 1 d D U . . .
H202 H 0.6291 0.2578 0.7086 0.084 Uiso 1 1 calc R U . . .
C203 C 0.5311(3) 0.2678(3) 0.8524(3) 0.0737(15) Uani 1 1 d D U . . .
C204 C 0.5377(4) 0.3065(3) 0.8975(3) 0.0840(19) Uani 1 1 d D U . . .
H204 H 0.5757 0.3306 0.9083 0.101 Uiso 1 1 calc R U . . .
C205 C 0.4889(4) 0.3113(4) 0.9282(3) 0.093(2) Uani 1 1 d D U . . .
H205 H 0.4943 0.3389 0.9588 0.112 Uiso 1 1 calc R U . . .
C206 C 0.4347(4) 0.2766(3) 0.9138(3) 0.088(2) Uani 1 1 d D U . . .
H206 H 0.4025 0.2805 0.9347 0.105 Uiso 1 1 calc R U . . .
C207 C 0.4244(3) 0.2347(3) 0.8684(3) 0.0803(18) Uani 1 1 d D U . . .
C208 C 0.3708(3) 0.1982(3) 0.8540(3) 0.0804(18) Uani 1 1 d D U . . .
H208 H 0.3390 0.2011 0.8755 0.097 Uiso 1 1 calc R U . . .
C209 C 0.3601(3) 0.1571(3) 0.8097(3) 0.0808(18) Uani 1 1 d D U . . .
C210 C 0.3032(3) 0.1186(3) 0.7940(3) 0.0823(18) Uani 1 1 d D U . . .
C211 C 0.2998(4) 0.0764(4) 0.7535(3) 0.093(2) Uani 1 1 d D U . . .
H211 H 0.2626 0.0509 0.7438 0.112 Uiso 1 1 calc R U . . .
C212 C 0.3504(4) 0.0689(4) 0.7249(4) 0.098(3) Uani 1 1 d D U . . .
H212 H 0.3470 0.0381 0.6976 0.118 Uiso 1 1 calc R U . . .
C213 C 0.4032(3) 0.1060(4) 0.7371(3) 0.093(2) Uani 1 1 d D U . . .
H213 H 0.4362 0.1016 0.7172 0.112 Uiso 1 1 calc R U . . .
C214 C 0.4101(3) 0.1521(3) 0.7800(3) 0.0769(17) Uani 1 1 d D U . . .
C215 C 0.4646(3) 0.1868(3) 0.7937(3) 0.0782(18) Uani 1 1 d D U . . .
H215 H 0.4971 0.1816 0.7734 0.094 Uiso 1 1 calc R U . . .
C216 C 0.4744(3) 0.2302(3) 0.8371(3) 0.0752(16) Uani 1 1 d D U . . .
C217 C 0.2494(3) 0.1257(3) 0.8217(3) 0.0762(16) Uani 1 1 d D U . . .
C218 C 0.2244(3) 0.1715(3) 0.8216(3) 0.0781(17) Uani 1 1 d D U . . .
H218 H 0.2430 0.1978 0.8043 0.094 Uiso 1 1 calc R U . . .
C219 C 0.1739(3) 0.1788(3) 0.8460(3) 0.0728(16) Uani 1 1 d D U . . .
H219 H 0.1582 0.2103 0.8462 0.087 Uiso 1 1 calc R U . . .
C220 C 0.1457(3) 0.1395(3) 0.8707(2) 0.0637(13) Uani 1 1 d D U . . .
C221 C 0.1687(3) 0.0950(3) 0.8710(3) 0.0801(17) Uani 1 1 d D U . . .
H221 H 0.1494 0.0686 0.8878 0.096 Uiso 1 1 calc R U . . .
C222 C 0.2207(4) 0.0877(3) 0.8466(3) 0.088(2) Uani 1 1 d D U . . .
H222 H 0.2364 0.0563 0.8471 0.105 Uiso 1 1 calc R U . . .
C223 C 0.0449(3) 0.1079(3) 0.8796(2) 0.0614(13) Uani 1 1 d D U . . .
H223 H 0.0463 0.0776 0.8530 0.074 Uiso 1 1 calc R U . . .
C224 C -0.0097(3) 0.1124(3) 0.9050(2) 0.0621(13) Uani 1 1 d D U . . .
C225 C -0.0626(3) 0.0731(3) 0.8932(3) 0.0702(15) Uani 1 1 d D U . . .
H225 H -0.0654 0.0414 0.8670 0.084 Uiso 1 1 calc R U . . .
C226 C -0.1116(3) 0.0813(3) 0.9210(3) 0.0738(16) Uani 1 1 d D U . . .
H226 H -0.1478 0.0544 0.9155 0.089 Uiso 1 1 calc R U . . .
C227 C -0.1069(3) 0.1287(3) 0.9565(3) 0.0750(16) Uani 1 1 d D U . . .
H227 H -0.1405 0.1356 0.9746 0.090 Uiso 1 1 calc R U . . .
C228 C -0.0523(3) 0.1672(3) 0.9661(2) 0.0656(14) Uani 1 1 d D U . . .
H228 H -0.0496 0.2003 0.9905 0.079 Uiso 1 1 calc R U . . .
Sb1 Sb 0.06917(3) -0.08178(2) 0.89020(2) 0.08355(17) Uani 1 1 d . . . . .
F1 F -0.0020(4) -0.1338(3) 0.8862(3) 0.158(3) Uani 1 1 d . . . . .
F2 F 0.0822(5) -0.1126(4) 0.8231(3) 0.182(4) Uani 1 1 d . . . . .
F3 F 0.1353(5) -0.0264(4) 0.8943(5) 0.199(5) Uani 1 1 d . . . . .
F4 F 0.0206(6) -0.0397(5) 0.8657(6) 0.211(5) Uani 1 1 d . . . . .
F5 F 0.0562(4) -0.0529(3) 0.9579(3) 0.146(3) Uani 1 1 d . . . . .
F6 F 0.1164(6) -0.1211(6) 0.9171(4) 0.215(6) Uani 1 1 d . . . . .
Sb2 Sb 0.67078(2) -0.03968(2) 0.70682(2) 0.06938(15) Uani 1 1 d . . . . .
F7 F 0.6957(3) -0.0879(2) 0.7430(2) 0.1047(16) Uani 1 1 d . . . . .
F8 F 0.6044(2) -0.0935(2) 0.6738(2) 0.1001(15) Uani 1 1 d . . . . .
F9 F 0.7179(2) -0.06449(19) 0.65475(19) 0.0884(12) Uani 1 1 d . . . . .
F10 F 0.7402(2) 0.01263(18) 0.73860(19) 0.0851(11) Uani 1 1 d . . . . .
F11 F 0.6249(3) -0.0122(3) 0.7573(3) 0.134(2) Uani 1 1 d . . . . .
F12 F 0.6499(3) 0.0077(2) 0.6682(3) 0.1119(18) Uani 1 1 d . . . . .
Sb3 Sb 0.95426(2) 0.06823(2) 0.73013(2) 0.06860(15) Uani 1 1 d . . . . .
F13 F 0.9619(2) 0.02514(18) 0.77771(16) 0.0788(10) Uani 1 1 d . . . . .
F14 F 0.9583(3) 0.0100(2) 0.67684(19) 0.1058(16) Uani 1 1 d . . . . .
F15 F 1.0386(2) 0.0918(2) 0.7408(3) 0.126(2) Uani 1 1 d . . . . .
F16 F 0.9455(4) 0.1123(3) 0.6848(3) 0.134(2) Uani 1 1 d . . . . .
F17 F 0.9454(2) 0.12382(19) 0.7843(2) 0.0939(14) Uani 1 1 d . . . . .
F18 F 0.8695(2) 0.04286(19) 0.7235(2) 0.0948(14) Uani 1 1 d . . . . .
Sb4 Sb 0.27336(3) 0.91922(3) 0.60309(3) 0.0832(2) Uani 0.75 1 d . . P . .
F19 F 0.2822(7) 0.8641(5) 0.6355(6) 0.180(5) Uani 0.75 1 d . . P . .
F20 F 0.1960(4) 0.8826(4) 0.5757(4) 0.137(3) Uani 0.75 1 d . . P . .
F21 F 0.3031(4) 0.8836(4) 0.5450(4) 0.132(3) Uani 0.75 1 d . . P . .
F22 F 0.2605(5) 0.9728(4) 0.5690(3) 0.128(3) Uani 0.75 1 d . . P . .
F23 F 0.2438(3) 0.9568(3) 0.6614(3) 0.1002(19) Uani 0.75 1 d . . P . .
F24 F 0.3521(4) 0.9581(5) 0.6258(4) 0.153(4) Uani 0.75 1 d . . P . .
Sb5 Sb 0.60305(4) 0.84062(4) 0.97600(4) 0.1167(3) Uani 0.9 1 d . . P . .
F25 F 0.6670(4) 0.8793(5) 0.9503(4) 0.161(4) Uani 0.9 1 d . . P . .
F26 F 0.5561(4) 0.8751(5) 0.9388(6) 0.180(4) Uani 0.9 1 d . . P . .
F27 F 0.5865(7) 0.7856(4) 0.9162(5) 0.202(6) Uani 0.9 1 d . . P . .
F28 F 0.5333(5) 0.8038(9) 0.9994(9) 0.293(11) Uani 0.9 1 d . . P . .
F29 F 0.6130(11) 0.8913(7) 1.0334(6) 0.287(10) Uani 0.9 1 d . . P . .
F30 F 0.6516(4) 0.8057(4) 1.0086(4) 0.144(3) Uani 0.9 1 d . . P . .
Sb6 Sb 0.21324(3) 0.27604(3) 0.16233(2) 0.0879(3) Uani 0.968(3) 1 d . . P . .
F31 F 0.1343(3) 0.2338(3) 0.1538(3) 0.153(4) Uani 0.968(3) 1 d . . P . .
F32 F 0.2245(2) 0.2554(3) 0.2250(2) 0.116(2) Uani 0.968(3) 1 d . . P . .
F33 F 0.2417(5) 0.2174(3) 0.1278(3) 0.143(3) Uani 0.968(3) 1 d . . P . .
F34 F 0.2008(3) 0.2963(3) 0.0992(2) 0.1181(19) Uani 0.968(3) 1 d . . P . .
F35 F 0.2913(3) 0.3178(3) 0.1749(3) 0.128(2) Uani 0.968(3) 1 d . . P . .
F36 F 0.1819(4) 0.3333(3) 0.1965(3) 0.142(2) Uani 0.968(3) 1 d . . P . .
Sb7 Sb -0.13592(4) 0.29887(3) 0.93115(3) 0.1053(3) Uani 0.8 1 d . . P . .
F37 F -0.2037(6) 0.2423(5) 0.9093(7) 0.226(8) Uani 0.8 1 d . . P . .
F38 F -0.1222(6) 0.2727(5) 0.9941(5) 0.169(4) Uani 0.8 1 d . . P . .
F39 F -0.0873(5) 0.2536(5) 0.9056(6) 0.190(6) Uani 0.8 1 d . . P . .
F40 F -0.1502(6) 0.3252(9) 0.8725(4) 0.234(8) Uani 0.8 1 d . . P . .
F41 F -0.0699(5) 0.3535(4) 0.9555(5) 0.159(4) Uani 0.8 1 d . . P . .
F42 F -0.1851(5) 0.3416(5) 0.9643(5) 0.168(4) Uani 0.8 1 d . . P . .
N1S N 0.5480(8) 0.0905(7) 0.8157(7) 0.146(5) Uiso 0.75 1 d D U P . .
C1S C 0.5056(10) 0.0775(10) 0.8354(10) 0.158(7) Uiso 0.75 1 d D U P . .
C2S C 0.4501(12) 0.0636(13) 0.8603(13) 0.209(12) Uiso 0.75 1 d D U P . .
H2S1 H 0.4425 0.0245 0.8573 0.314 Uiso 0.75 1 d R U P . .
H2S2 H 0.4157 0.0729 0.8425 0.314 Uiso 0.75 1 d R U P . .
H2S3 H 0.4552 0.0820 0.8968 0.314 Uiso 0.75 1 d R U P . .
N2S N 0.7426(4) -0.0059(4) 0.9017(5) 0.126(3) Uani 1 1 d D U . . .
C3S C 0.6922(4) -0.0074(4) 0.8954(5) 0.107(3) Uani 1 1 d D U . . .
C4S C 0.6284(5) -0.0068(7) 0.8856(7) 0.145(5) Uani 1 1 d D U . . .
H4S1 H 0.6244 0.0264 0.8749 0.218 Uiso 1 1 calc R U . . .
H4S2 H 0.6087 -0.0085 0.9171 0.218 Uiso 1 1 calc R U . . .
H4S3 H 0.6092 -0.0379 0.8580 0.218 Uiso 1 1 calc R U . . .
N3S N 0.5387(5) 0.6124(5) 0.9457(5) 0.142(4) Uani 1 1 d D U . . .
C5S C 0.5832(5) 0.6409(5) 0.9413(4) 0.106(3) Uani 1 1 d D U . . .
C6S C 0.6400(5) 0.6741(5) 0.9371(5) 0.115(3) Uani 1 1 d D U . . .
H6S1 H 0.6329 0.7067 0.9266 0.173 Uiso 1 1 calc R U . . .
H6S2 H 0.6614 0.6543 0.9111 0.173 Uiso 1 1 calc R U . . .
H6S3 H 0.6648 0.6842 0.9705 0.173 Uiso 1 1 calc R U . . .
N4S N -0.1034(13) 0.3274(11) 0.1792(12) 0.261(10) Uiso 1 1 d D U . . .
C7S C -0.128(2) 0.331(2) 0.2169(17) 0.165(13) Uiso 0.333(16) 1 d D U P A 1
C8S C -0.159(2) 0.329(2) 0.2623(16) 0.165(13) Uiso 0.333(16) 1 d D U P A 1
H8S1 H -0.1563 0.3653 0.2832 0.247 Uiso 0.333(16) 1 d R U P A 1
H8S2 H -0.1404 0.3076 0.2828 0.247 Uiso 0.333(16) 1 d R U P A 1
H8S3 H -0.2019 0.3117 0.2518 0.247 Uiso 0.333(16) 1 d R U P A 1
C14S C -0.136(2) 0.406(2) 0.087(2) 0.167(7) Uiso 0.333(16) 1 d D U P A 1
H14A H -0.1522 0.4274 0.1154 0.251 Uiso 0.333(16) 1 calc R U P A 1
H14B H -0.1429 0.3683 0.0901 0.251 Uiso 0.333(16) 1 calc R U P A 1
H14C H -0.1560 0.4079 0.0540 0.251 Uiso 0.333(16) 1 calc R U P A 1
C13S C -0.071(2) 0.427(2) 0.089(2) 0.167(6) Uiso 0.333(16) 1 d D U P A 1
N7S N -0.020(2) 0.451(2) 0.101(2) 0.168(7) Uiso 0.333(16) 1 d D U P A 1
C7S' C -0.1157(14) 0.3513(12) 0.1405(13) 0.168(6) Uiso 0.667(16) 1 d . U P A 2
C8S' C -0.1317(14) 0.3791(13) 0.1037(13) 0.168(6) Uiso 0.667(16) 1 d . U P A 2
H8S4 H -0.1451 0.4115 0.1209 0.251 Uiso 0.667(16) 1 calc R U P A 2
H8S5 H -0.1649 0.3558 0.0789 0.251 Uiso 0.667(16) 1 calc R U P A 2
H8S6 H -0.0965 0.3893 0.0854 0.251 Uiso 0.667(16) 1 calc R U P A 2
N7A N -0.0051(17) 0.4618(17) 0.0864(15) 0.211(13) Uiso 0.667(16) 1 d . U P A 2
C13A C 0.0135(15) 0.5060(14) 0.1144(13) 0.176(10) Uiso 0.667(16) 1 d . U P A 2
C14A C 0.0326(12) 0.5694(10) 0.1460(11) 0.156(8) Uiso 0.667(16) 1 d . U P A 2
H14D H 0.0086 0.5751 0.1754 0.234 Uiso 0.667(16) 1 calc R U P A 2
H14E H 0.0248 0.5928 0.1229 0.234 Uiso 0.667(16) 1 calc R U P A 2
H14F H 0.0759 0.5780 0.1586 0.234 Uiso 0.667(16) 1 calc R U P A 2
N5S N 0.1852(7) 0.4001(6) 0.3711(6) 0.158(4) Uiso 1 1 d D U . . .
C9S C 0.1885(9) 0.4424(7) 0.3957(7) 0.160(5) Uiso 1 1 d D U . . .
C10S C 0.1812(15) 0.4938(9) 0.4288(11) 0.255(12) Uiso 1 1 d D U . . .
H10A H 0.1645 0.5151 0.4073 0.382 Uiso 1 1 calc R U . . .
H10B H 0.2208 0.5139 0.4464 0.382 Uiso 1 1 calc R U . . .
H10C H 0.1535 0.4863 0.4545 0.382 Uiso 1 1 calc R U . . .
N6S N 0.4394(15) 0.9431(13) 0.7465(12) 0.304(13) Uiso 1 1 d D U . . .
C11S C 0.4713(14) 0.9665(12) 0.7223(11) 0.239(11) Uiso 1 1 d D U . . .
C12S C 0.4917(9) 0.9968(8) 0.6841(8) 0.167(6) Uiso 1 1 d D U . . .
H12A H 0.5105 0.9746 0.6579 0.250 Uiso 1 1 calc R U . . .
H12B H 0.5214 1.0294 0.7012 0.250 Uiso 1 1 calc R U . . .
H12C H 0.4569 1.0069 0.6676 0.250 Uiso 1 1 calc R U . . .
O1S O 0.2198(8) 0.5126(6) 1.1262(7) 0.229(6) Uiso 1 1 d D U . . .
C502 C 0.2148(8) 0.4632(6) 1.1448(8) 0.164(6) Uiso 1 1 d D U . . .
H502 H 0.2114 0.4720 1.1828 0.197 Uiso 1 1 calc R U . . .
C503 C 0.1554(7) 0.4291(6) 1.1179(7) 0.154(5) Uiso 1 1 d D U . . .
H50A H 0.1240 0.4309 1.1417 0.231 Uiso 1 1 calc R U . . .
H50B H 0.1598 0.3916 1.1069 0.231 Uiso 1 1 calc R U . . .
H50C H 0.1437 0.4423 1.0877 0.231 Uiso 1 1 calc R U . . .
C504 C 0.2699(7) 0.4399(7) 1.1359(7) 0.163(6) Uiso 1 1 d D U . . .
H50D H 0.2744 0.4319 1.0989 0.244 Uiso 1 1 calc R U . . .
H50E H 0.2656 0.4066 1.1485 0.244 Uiso 1 1 calc R U . . .
H50F H 0.3059 0.4657 1.1546 0.244 Uiso 1 1 calc R U . . .
C505 C 0.2581(13) 0.5596(9) 1.1637(10) 0.252(12) Uiso 1 1 d D U . . .
H505 H 0.2950 0.5500 1.1790 0.303 Uiso 1 1 calc R U . . .
C506 C 0.2181(17) 0.5778(14) 1.2048(12) 0.326(19) Uiso 1 1 d D U . . .
H50G H 0.2414 0.6088 1.2305 0.489 Uiso 1 1 calc R U . . .
H50H H 0.1831 0.5880 1.1888 0.489 Uiso 1 1 calc R U . . .
H50I H 0.2040 0.5483 1.2218 0.489 Uiso 1 1 calc R U . . .
C507 C 0.2743(11) 0.5981(9) 1.1298(10) 0.216(9) Uiso 1 1 d D U . . .
H50J H 0.3001 0.6315 1.1502 0.324 Uiso 1 1 calc R U . . .
H50K H 0.2964 0.5820 1.1021 0.324 Uiso 1 1 calc R U . . .
H50L H 0.2373 0.6060 1.1147 0.324 Uiso 1 1 calc R U . . .
O2S O 0.3386(12) 0.3776(9) 0.7392(10) 0.149(5) Uiso 0.4 1 d D U P B 1
C512 C 0.3308(16) 0.3611(13) 0.7871(11) 0.157(6) Uiso 0.4 1 d D U P B 1
H512 H 0.2981 0.3777 0.8036 0.188 Uiso 0.4 1 calc R U P B 1
C513 C 0.3879(17) 0.3815(15) 0.8225(13) 0.154(9) Uiso 0.4 1 d D U P B 1
H51A H 0.3824 0.3702 0.8551 0.231 Uiso 0.4 1 calc R U P B 1
H51B H 0.4209 0.3669 0.8064 0.231 Uiso 0.4 1 calc R U P B 1
H51C H 0.3979 0.4209 0.8292 0.231 Uiso 0.4 1 calc R U P B 1
C514 C 0.313(2) 0.3015(12) 0.7802(17) 0.162(8) Uiso 0.4 1 d D U P B 1
H51D H 0.3080 0.2926 0.8140 0.243 Uiso 0.4 1 calc R U P B 1
H51E H 0.2740 0.2883 0.7582 0.243 Uiso 0.4 1 calc R U P B 1
H51F H 0.3440 0.2845 0.7639 0.243 Uiso 0.4 1 calc R U P B 1
C515 C 0.3176(13) 0.4256(11) 0.7327(13) 0.143(6) Uiso 0.4 1 d D U P B 1
H515 H 0.3220 0.4514 0.7670 0.172 Uiso 0.4 1 calc R U P B 1
C517 C 0.2517(12) 0.4126(16) 0.7098(15) 0.135(9) Uiso 0.4 1 d D U P B 1
H51G H 0.2391 0.4459 0.7060 0.202 Uiso 0.4 1 calc R U P B 1
H51H H 0.2473 0.3879 0.6758 0.202 Uiso 0.4 1 calc R U P B 1
H51I H 0.2261 0.3956 0.7327 0.202 Uiso 0.4 1 calc R U P B 1
C516 C 0.3568(15) 0.4506(14) 0.6976(14) 0.143(10) Uiso 0.4 1 d D U P B 1
H51J H 0.3437 0.4833 0.6924 0.214 Uiso 0.4 1 calc R U P B 1
H51K H 0.3991 0.4600 0.7129 0.214 Uiso 0.4 1 calc R U P B 1
H51L H 0.3533 0.4251 0.6642 0.214 Uiso 0.4 1 calc R U P B 1
O3S O 0.326(2) 0.353(2) 0.7055(17) 0.144(5) Uiso 0.2 1 d D U P C 2
C522 C 0.267(2) 0.362(2) 0.6906(18) 0.142(6) Uiso 0.2 1 d D U P C 2
H522 H 0.2370 0.3288 0.6906 0.171 Uiso 0.2 1 calc R U P C 2
C523 C 0.265(3) 0.369(3) 0.6358(18) 0.147(16) Uiso 0.2 1 d D U P C 2
H52A H 0.2246 0.3754 0.6253 0.221 Uiso 0.2 1 calc R U P C 2
H52B H 0.2961 0.3997 0.6331 0.221 Uiso 0.2 1 calc R U P C 2
H52C H 0.2714 0.3362 0.6130 0.221 Uiso 0.2 1 calc R U P C 2
C524 C 0.246(2) 0.407(3) 0.724(2) 0.136(11) Uiso 0.2 1 d D U P C 2
H52D H 0.2056 0.4092 0.7101 0.204 Uiso 0.2 1 calc R U P C 2
H52E H 0.2439 0.4002 0.7591 0.204 Uiso 0.2 1 calc DR U P C 2
H52F H 0.2745 0.4410 0.7260 0.204 Uiso 0.2 1 calc DR U P C 2
C525 C 0.343(2) 0.349(2) 0.7574(18) 0.150(6) Uiso 0.2 1 d D U P C 2
H525 H 0.3075 0.3328 0.7734 0.180 Uiso 0.2 1 calc R U P C 2
C526 C 0.390(3) 0.314(3) 0.754(3) 0.159(9) Uiso 0.2 1 d D U P C 2
H52G H 0.4031 0.3101 0.7882 0.238 Uiso 0.2 1 calc R U P C 2
H52H H 0.3724 0.2784 0.7317 0.238 Uiso 0.2 1 calc R U P C 2
H52I H 0.4252 0.3308 0.7386 0.238 Uiso 0.2 1 calc R U P C 2
C527 C 0.371(3) 0.405(2) 0.787(3) 0.158(10) Uiso 0.2 1 d D U P C 2
H52J H 0.3835 0.4044 0.8227 0.238 Uiso 0.2 1 calc R U P C 2
H52K H 0.4060 0.4197 0.7708 0.238 Uiso 0.2 1 calc R U P C 2
H52L H 0.3405 0.4276 0.7868 0.238 Uiso 0.2 1 calc DR U P C 2
O5S O 0.356(3) 0.2847(19) 0.697(2) 0.150(6) Uiso 0.15 1 d D U P D 3
C542 C 0.351(3) 0.231(2) 0.707(3) 0.150(8) Uiso 0.15 1 d D U P D 3
H542 H 0.3406 0.2328 0.7436 0.180 Uiso 0.15 1 calc R U P D 3
C543 C 0.303(3) 0.192(3) 0.671(4) 0.144(10) Uiso 0.15 1 d D U P D 3
H54A H 0.2999 0.1565 0.6791 0.216 Uiso 0.15 1 calc R U P D 3
H54B H 0.2637 0.2031 0.6749 0.216 Uiso 0.15 1 calc R U P D 3
H54C H 0.3128 0.1903 0.6356 0.216 Uiso 0.15 1 calc R U P D 3
C544 C 0.413(3) 0.219(3) 0.702(2) 0.160(19) Uiso 0.15 1 d D U P D 3
H54D H 0.4124 0.1830 0.7091 0.240 Uiso 0.15 1 calc DR U P D 3
H54E H 0.4234 0.2193 0.6673 0.240 Uiso 0.15 1 calc R U P D 3
H54F H 0.4424 0.2458 0.7275 0.240 Uiso 0.15 1 calc R U P D 3
C545 C 0.343(3) 0.327(2) 0.736(2) 0.152(6) Uiso 0.15 1 d D U P D 3
H545 H 0.3074 0.3119 0.7533 0.182 Uiso 0.15 1 calc R U P D 3
C546 C 0.394(4) 0.353(3) 0.776(3) 0.150(9) Uiso 0.15 1 d D U P D 3
H54G H 0.3825 0.3815 0.8017 0.224 Uiso 0.15 1 calc R U P D 3
H54H H 0.4059 0.3262 0.7936 0.224 Uiso 0.15 1 calc R U P D 3
H54I H 0.4290 0.3690 0.7600 0.224 Uiso 0.15 1 calc R U P D 3
C547 C 0.324(5) 0.366(3) 0.708(4) 0.145(9) Uiso 0.15 1 d D U P D 3
H54J H 0.3139 0.3965 0.7321 0.218 Uiso 0.15 1 calc R U P D 3
H54K H 0.3571 0.3799 0.6887 0.218 Uiso 0.15 1 calc R U P D 3
H54L H 0.2881 0.3483 0.6830 0.218 Uiso 0.15 1 calc R U P D 3
N8S N 0.244(3) 0.250(3) 0.653(2) 0.189(17) Uiso 0.25 1 d D U P E 4
C15S C 0.267(3) 0.254(2) 0.695(2) 0.164(11) Uiso 0.25 1 d D U P E 4
C16S C 0.308(3) 0.283(3) 0.742(2) 0.158(8) Uiso 0.25 1 d D U P E 4
H16A H 0.2841 0.2963 0.7697 0.237 Uiso 0.25 1 d R U P E 4
H16B H 0.3362 0.3129 0.7344 0.237 Uiso 0.25 1 d R U P E 4
H16C H 0.3303 0.2576 0.7530 0.237 Uiso 0.25 1 d R U P E 4
O4S O 0.3452(16) 0.2618(12) 0.6250(11) 0.137(7) Uiso 0.25 1 d D U P F 1
C532 C 0.312(2) 0.2119(14) 0.6352(15) 0.142(8) Uiso 0.25 1 d D U P F 1
H532 H 0.2696 0.2039 0.6178 0.170 Uiso 0.25 1 calc R U P F 1
C533 C 0.342(3) 0.1665(15) 0.6155(19) 0.132(11) Uiso 0.25 1 d D U P F 1
H53A H 0.3187 0.1334 0.6227 0.198 Uiso 0.25 1 calc R U P F 1
H53B H 0.3431 0.1621 0.5781 0.198 Uiso 0.25 1 calc R U P F 1
H53C H 0.3832 0.1741 0.6326 0.198 Uiso 0.25 1 calc R U P F 1
C534 C 0.310(3) 0.218(2) 0.6919(16) 0.147(9) Uiso 0.25 1 d D U P F 1
H53D H 0.2873 0.1843 0.6987 0.220 Uiso 0.25 1 calc R U P F 1
H53E H 0.3511 0.2261 0.7092 0.220 Uiso 0.25 1 calc R U P F 1
H53F H 0.2892 0.2473 0.7051 0.220 Uiso 0.25 1 calc R U P F 1
C535 C 0.335(2) 0.2651(17) 0.5713(13) 0.141(9) Uiso 0.25 1 d D U P F 1
H535 H 0.2999 0.2829 0.5695 0.169 Uiso 0.25 1 calc R U P F 1
C536 C 0.3858(17) 0.301(2) 0.5574(13) 0.154(15) Uiso 0.25 1 d D U P F 1
H53G H 0.3930 0.3364 0.5819 0.231 Uiso 0.25 1 calc R U P F 1
H53H H 0.4224 0.2862 0.5585 0.231 Uiso 0.25 1 calc R U P F 1
H53I H 0.3762 0.3060 0.5224 0.231 Uiso 0.25 1 calc DR U P F 1
C537 C 0.314(3) 0.211(2) 0.543(2) 0.187(18) Uiso 0.25 1 d D U P F 1
H53J H 0.2800 0.1933 0.5583 0.281 Uiso 0.25 1 calc R U P F 1
H53K H 0.3008 0.2108 0.5068 0.281 Uiso 0.25 1 calc R U P F 1
H53L H 0.3471 0.1910 0.5429 0.281 Uiso 0.25 1 calc R U P F 1

loop_
_atom_site_aniso_label
_atom_site_aniso_U_11
_atom_site_aniso_U_22
_atom_site_aniso_U_33
_atom_site_aniso_U_23
_atom_site_aniso_U_13
_atom_site_aniso_U_12
Fe1 0.0544(5) 0.0612(5) 0.0518(5) 0.0129(4) 0.0049(4) 0.0093(4)
Fe2 0.0755(7) 0.0583(6) 0.0850(7) 0.0071(5) 0.0120(5) 0.0024(5)
Fe3 0.0499(5) 0.0621(5) 0.0657(5) 0.0167(4) 0.0038(4) 0.0148(4)
Fe4 0.0510(5) 0.0691(5) 0.0465(4) 0.0103(4) 0.0045(3) 0.0051(4)
N1 0.058(3) 0.066(3) 0.065(3) 0.016(2) 0.005(2) 0.006(2)
N2 0.065(3) 0.070(3) 0.061(3) 0.013(2) 0.011(2) 0.008(2)
N3 0.074(3) 0.059(3) 0.072(3) 0.010(2) 0.005(2) 0.001(2)
N4 0.080(3) 0.056(3) 0.076(3) 0.007(2) 0.006(2) -0.004(2)
C1 0.062(3) 0.071(3) 0.077(4) 0.010(3) -0.001(3) 0.006(3)
C2 0.069(4) 0.084(4) 0.091(4) 0.007(3) -0.002(3) 0.005(3)
C3 0.069(4) 0.095(5) 0.110(5) 0.003(4) 0.012(3) -0.002(3)
C4 0.072(4) 0.095(5) 0.107(5) 0.002(4) 0.022(4) -0.004(3)
C5 0.065(3) 0.082(4) 0.076(4) 0.010(3) 0.010(3) 0.007(3)
C6 0.072(3) 0.081(4) 0.073(4) 0.005(3) 0.020(3) 0.004(3)
C7 0.063(3) 0.071(3) 0.059(3) 0.008(2) 0.014(2) 0.009(2)
C8 0.071(4) 0.078(3) 0.077(4) 0.003(3) 0.005(3) 0.015(3)
C9 0.083(4) 0.072(4) 0.091(4) 0.005(3) 0.003(3) 0.017(3)
C10 0.073(3) 0.066(3) 0.072(3) 0.009(2) 0.018(3) 0.004(3)
C11 0.067(3) 0.072(3) 0.059(3) 0.007(2) 0.013(2) 0.006(3)
C12 0.068(3) 0.069(3) 0.058(3) 0.013(2) 0.011(2) 0.005(3)
C13 0.080(3) 0.066(3) 0.078(4) 0.011(3) 0.016(3) 0.008(3)
C14 0.088(4) 0.078(4) 0.112(6) -0.007(4) 0.030(4) 0.004(3)
C15 0.090(4) 0.088(5) 0.113(6) -0.016(4) 0.030(4) 0.007(4)
C16 0.090(4) 0.090(5) 0.104(6) -0.022(4) 0.027(4) 0.008(4)
C17 0.081(3) 0.071(4) 0.079(4) 0.000(3) 0.018(3) 0.008(3)
C18 0.083(3) 0.070(4) 0.070(4) 0.000(3) 0.008(3) 0.007(3)
C19 0.078(3) 0.060(3) 0.069(3) 0.009(2) 0.011(2) 0.009(2)
C20 0.077(3) 0.061(3) 0.067(3) 0.018(2) 0.006(2) 0.007(2)
C21 0.076(4) 0.070(3) 0.074(4) 0.014(3) 0.015(3) 0.006(3)
C22 0.083(4) 0.068(4) 0.075(4) 0.009(3) 0.017(3) 0.006(3)
C23 0.083(3) 0.071(4) 0.071(4) 0.006(3) 0.019(3) 0.002(3)
C24 0.080(3) 0.058(3) 0.063(3) 0.013(2) 0.012(2) 0.008(2)
C25 0.083(3) 0.062(3) 0.067(3) 0.009(3) 0.014(3) 0.005(3)
C26 0.077(3) 0.063(3) 0.071(3) 0.007(3) 0.014(3) 0.005(3)
C27 0.074(4) 0.063(3) 0.071(3) 0.017(2) 0.010(3) 0.006(3)
C28 0.085(4) 0.064(3) 0.080(4) 0.017(3) -0.005(3) 0.007(3)
C29 0.083(4) 0.063(3) 0.082(4) 0.011(3) -0.008(3) 0.010(3)
C30 0.073(3) 0.059(3) 0.069(3) 0.010(2) 0.006(3) 0.004(2)
C31 0.081(4) 0.059(3) 0.073(3) 0.013(2) 0.002(3) 0.007(3)
C32 0.084(4) 0.062(3) 0.067(3) 0.014(2) 0.000(3) 0.007(3)
C33 0.078(3) 0.065(3) 0.066(3) 0.017(3) 0.004(3) 0.003(3)
C34 0.076(3) 0.061(3) 0.070(3) 0.019(2) 0.004(3) 0.002(2)
C35 0.075(3) 0.081(4) 0.077(4) 0.030(3) 0.000(3) -0.002(3)
C36 0.077(4) 0.081(4) 0.089(4) 0.030(3) -0.004(3) -0.007(3)
C37 0.094(4) 0.077(4) 0.091(5) 0.014(3) -0.009(3) -0.011(3)
C38 0.089(4) 0.064(4) 0.093(5) 0.003(3) 0.001(3) -0.003(3)
N5 0.065(3) 0.075(3) 0.059(3) 0.018(2) 0.006(2) 0.018(2)
N6 0.056(2) 0.063(3) 0.051(2) 0.0141(19) 0.0102(18) 0.011(2)
N7 0.052(2) 0.059(3) 0.065(2) 0.015(2) 0.0030(19) 0.015(2)
N8 0.057(2) 0.063(3) 0.063(3) 0.010(2) 0.0002(19) 0.014(2)
C39 0.067(3) 0.088(4) 0.077(4) 0.019(3) 0.001(3) 0.021(3)
C40 0.079(4) 0.105(4) 0.079(4) 0.026(4) 0.005(3) 0.033(3)
C41 0.092(4) 0.100(4) 0.083(5) 0.029(4) 0.004(3) 0.035(3)
C42 0.078(4) 0.085(4) 0.080(4) 0.030(3) 0.011(3) 0.026(3)
C43 0.072(3) 0.073(3) 0.060(3) 0.020(3) 0.009(2) 0.018(2)
C44 0.062(3) 0.065(3) 0.062(3) 0.020(2) 0.010(2) 0.010(2)
C45 0.057(3) 0.060(3) 0.055(3) 0.017(2) 0.007(2) 0.004(2)
C46 0.060(3) 0.066(3) 0.048(3) 0.013(2) 0.004(2) 0.010(2)
C47 0.061(3) 0.062(3) 0.058(3) 0.010(2) 0.002(2) 0.013(2)
C48 0.065(3) 0.064(3) 0.055(3) 0.014(2) 0.001(2) 0.005(2)
C49 0.071(3) 0.067(3) 0.062(3) 0.005(3) 0.002(2) 0.009(3)
C50 0.068(3) 0.068(3) 0.062(3) 0.010(2) 0.008(2) 0.013(3)
C51 0.058(3) 0.070(3) 0.058(3) 0.015(2) 0.004(2) 0.005(2)
C52 0.070(3) 0.075(3) 0.073(4) 0.022(3) -0.001(3) -0.005(3)
C53 0.070(4) 0.090(4) 0.083(4) 0.026(3) -0.006(3) -0.014(3)
C54 0.067(4) 0.087(4) 0.076(4) 0.020(3) -0.009(3) -0.010(3)
C55 0.052(3) 0.077(3) 0.068(3) 0.015(3) -0.003(2) 0.002(2)
C56 0.051(3) 0.076(3) 0.073(4) 0.014(3) -0.004(3) 0.010(2)
C57 0.056(3) 0.071(3) 0.065(3) 0.010(2) -0.002(2) 0.015(2)
C58 0.058(3) 0.067(3) 0.078(3) 0.014(3) -0.004(2) 0.017(2)
C59 0.065(3) 0.082(4) 0.091(4) 0.026(3) -0.012(3) 0.012(3)
C60 0.067(4) 0.077(4) 0.091(4) 0.022(3) -0.013(3) 0.006(3)
C61 0.061(3) 0.070(3) 0.078(4) 0.014(3) -0.005(3) 0.010(3)
C62 0.056(3) 0.067(3) 0.066(3) 0.009(2) -0.001(2) 0.011(2)
C63 0.051(3) 0.067(3) 0.070(3) 0.013(2) -0.003(2) 0.010(2)
C64 0.053(3) 0.071(3) 0.061(3) 0.011(2) -0.001(2) 0.002(2)
C65 0.062(3) 0.073(4) 0.071(3) 0.016(3) -0.004(2) 0.018(3)
C66 0.067(3) 0.105(5) 0.082(4) -0.007(4) -0.013(3) 0.031(4)
C67 0.068(4) 0.101(5) 0.077(3) -0.005(3) -0.008(3) 0.030(4)
C68 0.053(3) 0.062(3) 0.069(3) 0.018(2) 0.000(2) 0.010(2)
C69 0.059(3) 0.103(5) 0.072(3) 0.015(3) 0.003(3) 0.024(3)
C70 0.062(3) 0.104(5) 0.077(3) 0.008(3) -0.001(3) 0.028(3)
C71 0.061(3) 0.061(3) 0.069(3) 0.018(2) 0.006(2) 0.010(3)
C72 0.062(3) 0.060(3) 0.066(3) 0.013(2) 0.003(2) 0.012(2)
C73 0.075(3) 0.066(3) 0.064(3) 0.013(3) 0.004(2) 0.015(3)
C74 0.081(4) 0.098(5) 0.068(4) 0.022(3) 0.000(3) 0.022(3)
C75 0.077(4) 0.108(5) 0.071(4) 0.024(4) -0.002(3) 0.025(4)
C76 0.057(3) 0.096(5) 0.070(3) 0.022(3) -0.002(2) 0.022(3)
N9 0.060(3) 0.063(3) 0.051(2) 0.0139(19) 0.0011(19) 0.011(2)
N10 0.057(3) 0.059(2) 0.051(2) 0.0135(18) 0.0072(18) 0.005(2)
N11 0.053(2) 0.069(3) 0.052(2) 0.0104(19) 0.0045(18) 0.005(2)
N12 0.053(3) 0.081(3) 0.054(2) 0.010(2) 0.0016(19) 0.006(2)
C77 0.075(4) 0.077(4) 0.050(3) 0.018(2) 0.006(2) 0.015(3)
C78 0.079(4) 0.084(4) 0.054(3) 0.013(3) 0.006(3) 0.021(3)
C79 0.080(4) 0.073(3) 0.054(3) 0.007(2) 0.008(3) 0.015(3)
C80 0.064(3) 0.068(3) 0.060(3) 0.013(2) 0.007(2) 0.015(3)
C81 0.052(3) 0.057(3) 0.054(2) 0.010(2) 0.001(2) 0.005(2)
C82 0.065(3) 0.057(3) 0.055(2) 0.011(2) -0.001(2) 0.009(3)
C83 0.078(3) 0.057(3) 0.053(2) 0.014(2) 0.005(2) 0.011(3)
C84 0.077(4) 0.093(5) 0.058(3) 0.022(3) 0.007(3) 0.003(3)
C85 0.095(4) 0.104(5) 0.062(3) 0.027(3) 0.018(3) 0.016(4)
C86 0.094(4) 0.071(4) 0.056(3) 0.015(2) 0.010(2) 0.023(3)
C87 0.087(4) 0.089(4) 0.058(3) 0.021(3) 0.005(3) 0.029(3)
C88 0.081(3) 0.080(4) 0.054(3) 0.017(3) 0.005(2) 0.018(3)
C89 0.122(6) 0.081(4) 0.060(3) 0.022(3) 0.011(3) 0.031(4)
C90 0.162(8) 0.094(5) 0.063(3) 0.026(3) 0.015(4) 0.055(5)
C91 0.208(11) 0.116(6) 0.064(4) 0.027(4) 0.014(5) 0.086(7)
C92 0.183(9) 0.096(5) 0.058(4) 0.024(3) 0.011(4) 0.062(6)
C93 0.143(7) 0.089(4) 0.055(3) 0.024(3) 0.017(3) 0.046(4)
C94 0.093(5) 0.074(3) 0.055(3) 0.018(2) 0.006(3) 0.020(3)
C95 0.065(3) 0.074(3) 0.053(3) 0.019(2) 0.006(2) 0.011(3)
C96 0.059(3) 0.070(3) 0.058(3) 0.017(2) 0.007(2) 0.006(3)
C97 0.083(4) 0.078(3) 0.065(3) 0.021(3) 0.017(3) 0.015(3)
C98 0.109(6) 0.080(4) 0.069(3) 0.030(3) 0.024(3) 0.028(4)
C99 0.087(4) 0.087(4) 0.064(3) 0.030(3) 0.011(3) 0.025(3)
C100 0.066(3) 0.076(3) 0.052(3) 0.021(2) 0.010(2) 0.014(3)
C101 0.074(4) 0.081(3) 0.047(3) 0.023(2) 0.008(2) 0.015(3)
C102 0.096(5) 0.078(3) 0.053(3) 0.020(2) 0.010(3) 0.019(3)
C103 0.064(3) 0.068(3) 0.056(3) 0.013(2) 0.009(2) 0.006(3)
C104 0.071(3) 0.070(3) 0.052(3) 0.013(2) 0.005(2) 0.004(3)
C105 0.061(3) 0.071(3) 0.052(3) 0.015(2) 0.002(2) 0.000(3)
C106 0.054(3) 0.068(3) 0.054(2) 0.009(2) 0.005(2) 0.006(2)
C107 0.063(3) 0.073(3) 0.056(3) 0.008(2) 0.005(2) -0.002(3)
C108 0.064(3) 0.072(3) 0.059(3) 0.014(2) 0.009(2) -0.002(3)
C109 0.062(3) 0.077(3) 0.057(3) 0.011(2) 0.007(2) 0.007(3)
C110 0.062(3) 0.081(3) 0.056(3) 0.009(2) 0.005(2) 0.011(3)
C111 0.085(5) 0.096(4) 0.063(3) 0.006(3) 0.012(3) 0.028(4)
C112 0.105(6) 0.129(6) 0.066(4) 0.014(4) 0.023(4) 0.050(5)
C113 0.092(5) 0.113(5) 0.053(3) 0.012(3) 0.012(3) 0.030(4)
C114 0.066(4) 0.100(4) 0.051(3) 0.014(3) 0.004(2) 0.019(3)
N13 0.099(5) 0.076(3) 0.106(4) -0.002(3) 0.027(4) 0.007(3)
N14 0.072(3) 0.071(3) 0.076(3) 0.008(2) 0.006(3) -0.003(2)
N15 0.062(3) 0.073(3) 0.075(3) 0.027(2) 0.001(2) 0.014(2)
N16 0.060(3) 0.072(3) 0.066(3) 0.019(2) 0.000(2) 0.019(2)
C115 0.134(8) 0.084(5) 0.127(6) -0.002(4) 0.027(5) 0.032(5)
C116 0.169(11) 0.109(6) 0.138(6) -0.008(5) 0.037(7) 0.048(7)
C117 0.151(9) 0.110(6) 0.126(6) -0.015(5) 0.031(6) 0.033(6)
C118 0.127(8) 0.113(6) 0.109(5) -0.017(4) 0.022(5) 0.022(5)
C119 0.090(5) 0.086(4) 0.101(4) -0.007(3) 0.024(4) 0.006(4)
C120 0.081(4) 0.088(4) 0.079(4) -0.001(3) 0.010(3) -0.001(3)
C121 0.079(3) 0.070(3) 0.067(4) 0.016(3) 0.006(3) -0.002(3)
C122 0.078(4) 0.077(3) 0.110(6) 0.021(4) 0.015(4) -0.002(3)
C123 0.081(4) 0.078(4) 0.106(6) 0.026(4) 0.006(4) -0.008(3)
C124 0.083(4) 0.074(3) 0.081(4) 0.026(3) 0.002(3) 0.001(3)
C125 0.075(4) 0.076(3) 0.068(4) 0.024(3) -0.002(3) 0.002(3)
C126 0.075(3) 0.068(3) 0.067(4) 0.016(3) 0.001(3) -0.005(3)
C127 0.090(5) 0.081(4) 0.094(4) 0.034(3) -0.003(3) 0.006(3)
C128 0.137(8) 0.104(5) 0.109(5) 0.055(4) 0.005(5) 0.026(5)
C129 0.156(9) 0.104(5) 0.120(6) 0.060(5) 0.015(6) 0.025(6)
C130 0.117(7) 0.100(5) 0.122(5) 0.058(4) -0.005(5) 0.018(5)
C131 0.097(5) 0.070(4) 0.109(4) 0.040(3) -0.007(4) 0.007(3)
C132 0.092(5) 0.073(4) 0.110(4) 0.036(3) -0.021(3) 0.014(4)
C133 0.091(5) 0.072(4) 0.099(4) 0.025(3) -0.021(3) 0.017(3)
C134 0.101(5) 0.073(4) 0.103(4) 0.025(3) -0.021(4) 0.026(3)
C135 0.188(10) 0.097(5) 0.100(5) 0.027(4) 0.000(5) 0.074(6)
C136 0.202(11) 0.102(5) 0.086(4) 0.031(4) 0.010(5) 0.083(7)
C137 0.134(7) 0.087(5) 0.084(4) 0.026(3) -0.003(4) 0.045(5)
C138 0.099(5) 0.068(3) 0.083(3) 0.024(3) -0.015(3) 0.020(3)
C139 0.093(5) 0.062(3) 0.087(3) 0.025(3) -0.011(3) 0.012(3)
C140 0.089(5) 0.069(3) 0.093(4) 0.033(3) -0.013(3) 0.005(3)
C141 0.094(4) 0.070(3) 0.110(6) 0.024(3) -0.026(4) 0.018(3)
C142 0.105(5) 0.071(4) 0.249(14) 0.043(6) -0.059(7) 0.011(4)
C143 0.083(5) 0.072(4) 0.217(11) 0.044(4) -0.047(6) 0.004(3)
C144 0.065(3) 0.072(3) 0.104(5) 0.037(3) -0.003(3) 0.016(3)
C145 0.066(3) 0.070(3) 0.066(3) 0.016(3) -0.003(3) 0.018(3)
C146 0.068(3) 0.075(3) 0.070(4) 0.023(3) 0.004(3) 0.021(3)
C147 0.088(5) 0.082(4) 0.071(3) 0.030(3) 0.002(3) 0.024(3)
C148 0.083(4) 0.083(4) 0.063(3) 0.019(3) 0.000(3) 0.024(3)
C149 0.133(7) 0.099(5) 0.068(4) 0.015(3) 0.009(4) 0.039(5)
C150 0.119(6) 0.087(4) 0.070(4) 0.010(3) 0.013(4) 0.034(4)
C151 0.091(5) 0.078(4) 0.070(3) 0.014(3) 0.005(3) 0.028(4)
C152 0.070(4) 0.069(3) 0.069(3) 0.020(3) 0.008(3) 0.021(3)
N17 0.071(3) 0.056(3) 0.096(4) 0.005(2) 0.012(3) 0.009(2)
N18 0.075(3) 0.063(3) 0.090(4) 0.008(2) 0.013(3) 0.003(3)
N19 0.056(3) 0.074(3) 0.052(2) 0.005(2) 0.003(2) 0.005(2)
N20 0.061(2) 0.071(3) 0.053(3) 0.011(2) 0.003(2) 0.009(2)
C153 0.073(4) 0.067(4) 0.106(5) 0.020(3) 0.007(3) 0.006(3)
C154 0.081(4) 0.072(4) 0.111(5) 0.027(4) 0.008(4) 0.009(3)
C155 0.088(4) 0.090(5) 0.123(6) 0.036(5) 0.003(4) 0.007(4)
C156 0.079(4) 0.091(5) 0.134(6) 0.040(5) 0.002(4) 0.010(4)
C157 0.074(3) 0.070(4) 0.117(5) 0.022(3) 0.009(3) 0.013(3)
C158 0.073(4) 0.077(4) 0.110(5) 0.024(4) 0.004(4) -0.002(3)
C159 0.066(4) 0.064(3) 0.093(4) 0.011(3) 0.010(3) 0.004(3)
C160 0.077(4) 0.071(4) 0.104(4) 0.012(3) 0.021(4) 0.005(3)
C161 0.081(5) 0.085(4) 0.097(5) 0.012(3) 0.024(4) 0.001(3)
C162 0.069(4) 0.071(3) 0.093(4) 0.014(3) 0.012(3) 0.000(3)
C163 0.105(6) 0.077(4) 0.092(4) 0.004(3) 0.023(4) -0.010(4)
C164 0.113(6) 0.078(4) 0.100(5) 0.006(3) 0.027(5) -0.011(4)
C165 0.072(3) 0.079(4) 0.087(4) 0.015(3) 0.011(3) 0.001(3)
C166 0.073(4) 0.080(4) 0.104(5) 0.024(4) 0.008(3) 0.000(3)
C167 0.067(4) 0.088(4) 0.105(5) 0.022(4) 0.002(3) 0.000(3)
C168 0.066(3) 0.083(4) 0.102(5) 0.024(4) 0.010(3) -0.004(3)
C169 0.064(3) 0.083(4) 0.094(4) 0.023(3) 0.013(3) -0.003(3)
C170 0.067(3) 0.083(4) 0.096(5) 0.026(4) 0.011(3) -0.009(3)
C171 0.071(3) 0.098(5) 0.108(5) 0.039(4) 0.001(3) -0.013(3)
C172 0.074(4) 0.119(5) 0.130(7) 0.056(5) -0.007(4) -0.014(4)
C173 0.081(4) 0.183(9) 0.194(11) 0.120(9) -0.029(6) -0.032(5)
C174 0.079(5) 0.205(10) 0.212(13) 0.132(10) -0.038(6) -0.043(6)
C175 0.079(4) 0.170(9) 0.165(10) 0.095(8) -0.018(5) -0.032(5)
C176 0.071(4) 0.107(5) 0.127(6) 0.050(5) -0.008(4) -0.022(4)
C177 0.073(4) 0.099(5) 0.113(6) 0.037(4) 0.002(3) -0.013(3)
C178 0.069(3) 0.076(4) 0.091(4) 0.018(3) 0.009(3) -0.004(3)
C179 0.063(3) 0.109(4) 0.096(5) 0.042(4) -0.004(3) -0.006(3)
C180 0.074(4) 0.093(4) 0.083(4) 0.025(3) -0.007(3) -0.008(3)
C181 0.059(3) 0.081(3) 0.070(4) 0.015(3) 0.001(3) -0.002(3)
C182 0.053(3) 0.086(3) 0.063(3) 0.016(3) -0.002(2) 0.000(3)
C183 0.061(3) 0.098(4) 0.079(4) 0.020(3) 0.010(3) 0.006(3)
C184 0.063(4) 0.122(4) 0.100(5) 0.045(4) 0.011(3) 0.003(3)
C185 0.055(3) 0.081(3) 0.061(3) 0.007(3) 0.002(2) 0.009(2)
C186 0.063(3) 0.076(3) 0.061(3) 0.008(3) 0.005(2) 0.013(2)
C187 0.076(4) 0.081(4) 0.066(4) 0.011(3) 0.000(3) 0.022(3)
C188 0.090(4) 0.075(4) 0.069(4) 0.014(3) 0.000(3) 0.025(3)
C189 0.090(4) 0.079(4) 0.055(3) 0.014(3) 0.006(3) 0.013(3)
C190 0.065(3) 0.079(3) 0.056(3) 0.015(3) -0.003(3) 0.004(3)
N21 0.050(2) 0.080(3) 0.094(4) 0.024(3) 0.006(2) 0.015(2)
N22 0.052(2) 0.066(3) 0.086(3) 0.018(3) 0.011(2) 0.012(2)
N23 0.060(2) 0.073(3) 0.050(2) 0.013(2) 0.0062(19) 0.006(2)
N24 0.056(2) 0.075(3) 0.054(2) 0.020(2) 0.0045(19) 0.007(2)
C191 0.055(3) 0.088(4) 0.103(5) 0.028(3) 0.010(3) 0.020(3)
C192 0.061(4) 0.118(6) 0.162(8) 0.015(5) 0.025(4) 0.009(4)
C193 0.075(5) 0.126(7) 0.215(11) -0.017(7) 0.042(6) -0.013(5)
C194 0.072(4) 0.126(7) 0.202(11) -0.030(7) 0.036(5) -0.010(4)
C195 0.065(3) 0.086(4) 0.143(7) -0.001(4) 0.026(4) 0.001(3)
C196 0.069(3) 0.077(4) 0.148(7) -0.009(5) 0.025(4) 0.000(3)
C197 0.058(3) 0.059(3) 0.078(3) 0.013(3) 0.012(2) 0.016(2)
C198 0.064(3) 0.076(4) 0.074(3) 0.013(3) 0.003(2) 0.020(3)
C199 0.072(3) 0.074(4) 0.079(4) 0.019(3) 0.009(3) 0.021(3)
C200 0.064(3) 0.072(4) 0.076(3) 0.023(3) 0.013(2) 0.018(3)
C201 0.063(3) 0.088(4) 0.075(3) 0.026(3) 0.015(3) 0.026(3)
C202 0.068(3) 0.082(4) 0.069(3) 0.027(3) 0.013(2) 0.025(3)
C203 0.067(3) 0.085(4) 0.071(3) 0.019(3) 0.015(2) 0.018(3)
C204 0.083(4) 0.090(4) 0.076(4) 0.014(3) 0.023(3) 0.010(3)
C205 0.087(4) 0.099(5) 0.084(5) 0.002(4) 0.025(3) 0.011(4)
C206 0.081(4) 0.104(5) 0.072(4) 0.008(3) 0.025(3) 0.012(3)
C207 0.073(3) 0.095(4) 0.069(3) 0.011(3) 0.018(3) 0.015(3)
C208 0.069(3) 0.100(4) 0.070(4) 0.006(3) 0.022(3) 0.020(3)
C209 0.071(3) 0.097(4) 0.071(4) 0.006(3) 0.021(3) 0.016(3)
C210 0.070(3) 0.101(4) 0.071(4) 0.008(3) 0.012(3) 0.017(3)
C211 0.071(4) 0.109(5) 0.086(4) -0.008(4) 0.017(3) 0.015(4)
C212 0.074(4) 0.116(6) 0.088(5) -0.012(4) 0.020(3) 0.012(4)
C213 0.070(4) 0.110(5) 0.085(5) -0.010(4) 0.023(3) 0.017(3)
C214 0.072(3) 0.093(4) 0.063(3) 0.007(3) 0.018(3) 0.020(3)
C215 0.067(3) 0.095(4) 0.070(4) 0.010(3) 0.024(3) 0.015(3)
C216 0.072(3) 0.084(4) 0.071(3) 0.011(3) 0.021(3) 0.020(3)
C217 0.071(3) 0.087(4) 0.066(4) 0.008(3) 0.017(3) 0.011(3)
C218 0.069(4) 0.095(4) 0.071(4) 0.022(3) 0.019(3) 0.012(3)
C219 0.065(3) 0.086(4) 0.072(4) 0.027(3) 0.017(3) 0.014(3)
C220 0.062(3) 0.074(3) 0.050(3) 0.009(2) 0.010(2) 0.005(2)
C221 0.075(4) 0.084(4) 0.085(4) 0.022(3) 0.020(3) 0.018(3)
C222 0.084(4) 0.092(4) 0.094(5) 0.024(4) 0.027(4) 0.024(4)
C223 0.062(3) 0.065(3) 0.052(3) 0.008(2) 0.002(2) 0.006(2)
C224 0.056(3) 0.075(3) 0.053(3) 0.017(2) 0.002(2) 0.006(2)
C225 0.062(3) 0.082(4) 0.061(3) 0.017(3) 0.000(2) 0.001(3)
C226 0.061(3) 0.086(4) 0.074(4) 0.027(3) 0.004(3) 0.003(3)
C227 0.062(3) 0.098(4) 0.066(3) 0.027(3) 0.010(3) 0.010(3)
C228 0.061(3) 0.078(3) 0.056(3) 0.016(3) 0.005(2) 0.010(3)
Sb1 0.0843(3) 0.0856(3) 0.0722(3) 0.0183(2) 0.0013(2) -0.0023(3)
F1 0.146(6) 0.139(6) 0.150(6) 0.009(5) 0.032(5) -0.044(5)
F2 0.233(10) 0.187(8) 0.090(4) -0.001(5) 0.023(5) -0.010(7)
F3 0.197(9) 0.147(6) 0.215(10) 0.036(6) 0.074(8) -0.067(6)
F4 0.216(11) 0.183(9) 0.257(13) 0.093(9) -0.020(9) 0.064(8)
F5 0.158(6) 0.137(5) 0.113(5) -0.012(4) 0.043(4) -0.004(5)
F6 0.254(12) 0.309(14) 0.160(8) 0.104(9) 0.034(7) 0.188(11)
Sb2 0.0638(3) 0.0629(3) 0.0790(3) 0.0113(2) 0.0080(2) 0.0120(2)
F7 0.117(4) 0.090(3) 0.112(4) 0.047(3) -0.005(3) 0.012(3)
F8 0.071(3) 0.087(3) 0.124(4) -0.003(3) -0.003(3) 0.006(2)
F9 0.080(3) 0.085(3) 0.095(3) 0.013(2) 0.017(2) 0.010(2)
F10 0.075(2) 0.075(2) 0.097(3) 0.013(2) -0.005(2) 0.007(2)
F11 0.111(4) 0.136(5) 0.136(5) -0.015(4) 0.052(4) 0.014(4)
F12 0.110(4) 0.087(3) 0.139(5) 0.027(3) -0.022(3) 0.030(3)
Sb3 0.0678(3) 0.0629(3) 0.0719(3) 0.01331(19) 0.0036(2) 0.0088(2)
F13 0.084(3) 0.086(3) 0.066(2) 0.0148(19) -0.0028(19) 0.023(2)
F14 0.158(5) 0.089(3) 0.069(3) 0.011(2) 0.030(3) 0.025(3)
F15 0.063(3) 0.093(3) 0.215(7) 0.020(4) 0.032(3) 0.008(2)
F16 0.190(7) 0.106(4) 0.124(5) 0.066(4) 0.011(4) 0.030(4)
F17 0.077(3) 0.076(3) 0.112(4) -0.012(2) 0.000(2) 0.013(2)
F18 0.075(3) 0.079(3) 0.122(4) 0.021(2) -0.022(2) 0.007(2)
Sb4 0.0746(4) 0.0908(4) 0.0862(4) 0.0157(3) 0.0064(3) 0.0275(3)
F19 0.222(13) 0.147(8) 0.210(12) 0.084(8) 0.003(10) 0.095(9)
F20 0.091(5) 0.161(8) 0.150(8) 0.026(6) 0.001(5) 0.016(5)
F21 0.107(5) 0.154(7) 0.118(6) -0.034(5) 0.010(4) 0.055(5)
F22 0.189(9) 0.114(5) 0.099(5) 0.038(4) 0.031(5) 0.054(6)
F23 0.094(4) 0.124(5) 0.084(4) 0.018(4) 0.019(3) 0.032(4)
F24 0.087(5) 0.200(10) 0.130(7) -0.029(7) 0.001(5) 0.002(6)
Sb5 0.0893(5) 0.1384(7) 0.1277(6) 0.0466(5) 0.0183(4) 0.0154(4)
F25 0.094(5) 0.234(10) 0.159(7) 0.077(7) 0.017(5) 0.006(6)
F26 0.114(6) 0.188(9) 0.252(13) 0.089(9) 0.017(7) 0.021(6)
F27 0.244(13) 0.146(7) 0.178(9) 0.028(7) -0.087(9) -0.010(8)
F28 0.110(7) 0.40(2) 0.43(3) 0.28(2) 0.036(11) 0.007(11)
F29 0.46(3) 0.242(15) 0.174(12) 0.000(11) 0.128(15) 0.125(18)
F30 0.125(6) 0.175(7) 0.143(6) 0.054(6) 0.018(5) 0.037(5)
Sb6 0.0833(4) 0.1038(5) 0.0695(4) 0.0244(3) -0.0037(2) -0.0003(3)
F31 0.115(5) 0.154(6) 0.182(7) 0.108(6) -0.067(5) -0.044(4)
F32 0.081(3) 0.193(6) 0.079(3) 0.054(4) 0.001(2) 0.021(4)
F33 0.209(8) 0.136(5) 0.093(4) 0.028(4) 0.002(4) 0.062(5)
F34 0.146(5) 0.126(4) 0.084(3) 0.047(3) -0.002(3) 0.010(4)
F35 0.091(4) 0.154(6) 0.116(4) 0.023(4) 0.015(3) -0.026(4)
F36 0.138(6) 0.140(6) 0.147(6) 0.027(5) 0.031(5) 0.028(5)
Sb7 0.0951(5) 0.1035(5) 0.1021(5) -0.0165(4) -0.0318(4) 0.0404(4)
F37 0.155(9) 0.165(9) 0.286(17) -0.063(11) -0.109(11) 0.022(8)
F38 0.170(9) 0.161(9) 0.176(10) 0.051(7) -0.041(8) 0.037(7)
F39 0.156(9) 0.183(10) 0.214(12) -0.035(9) -0.029(8) 0.099(8)
F40 0.153(9) 0.47(3) 0.122(7) 0.137(12) -0.024(6) 0.095(12)
F41 0.137(7) 0.132(7) 0.185(9) 0.047(6) -0.061(7) -0.015(6)
F42 0.159(9) 0.201(10) 0.158(9) 0.018(8) 0.036(7) 0.086(8)
N2S 0.095(4) 0.125(7) 0.161(9) 0.041(6) 0.022(5) 0.021(5)
C3S 0.097(4) 0.088(6) 0.139(8) 0.037(6) 0.026(5) 0.010(4)
C4S 0.101(5) 0.153(11) 0.200(14) 0.067(10) 0.035(7) 0.033(6)
N3S 0.124(6) 0.172(9) 0.119(7) 0.026(7) 0.013(6) 0.006(6)
C5S 0.114(6) 0.125(7) 0.071(5) 0.007(5) 0.005(4) 0.023(5)
C6S 0.112(6) 0.126(7) 0.101(7) 0.018(6) -0.008(5) 0.019(5)

loop_
_atom_type_symbol
_atom_type_description
_atom_type_scat_dispersion_real
_atom_type_scat_dispersion_imag
_atom_type_scat_source
C C 0.0181 0.0091 'International Tables Vol C Tables 4.2.6.8 and 6.1.1.4'
H H 0.0000 0.0000 'International Tables Vol C Tables 4.2.6.8 and 6.1.1.4'
N N 0.0311 0.0180 'International Tables Vol C Tables 4.2.6.8 and 6.1.1.4'
F F 0.0727 0.0534 'International Tables Vol C Tables 4.2.6.8 and 6.1.1.4'
Fe Fe -1.1336 3.1974 'International Tables Vol C Tables 4.2.6.8 and 6.1.1.4'
Sb Sb -0.0562 5.8946 'International Tables Vol C Tables 4.2.6.8 and 6.1.1.4'
O O 0.0492 0.0322 'International Tables Vol C Tables 4.2.6.8 and 6.1.1.4'

loop_
_geom_angle_atom_site_label_1
_geom_angle_atom_site_label_2
_geom_angle_atom_site_label_3
_geom_angle
N9 Fe1 N5 95.0(2)
N9 Fe1 N1 93.2(2)
N5 Fe1 N1 93.0(2)
N9 Fe1 N10 80.89(19)
N5 Fe1 N10 174.6(2)
N1 Fe1 N10 90.7(2)
N9 Fe1 N6 91.0(2)
N5 Fe1 N6 80.8(2)
N1 Fe1 N6 172.8(2)
N10 Fe1 N6 95.8(2)
N9 Fe1 N2 173.6(2)
N5 Fe1 N2 85.7(2)
N1 Fe1 N2 80.4(2)
N10 Fe1 N2 98.8(2)
N6 Fe1 N2 95.4(2)
N3 Fe2 N13 172.7(3)
N3 Fe2 N14 94.7(2)
N13 Fe2 N14 81.1(3)
N3 Fe2 N18 97.7(2)
N13 Fe2 N18 88.8(3)
N14 Fe2 N18 96.7(3)
N3 Fe2 N4 80.7(2)
N13 Fe2 N4 93.2(3)
N14 Fe2 N4 88.9(3)
N18 Fe2 N4 174.3(3)
N3 Fe2 N17 88.6(2)
N13 Fe2 N17 95.9(3)
N14 Fe2 N17 176.1(3)
N18 Fe2 N17 80.8(2)
N4 Fe2 N17 93.6(3)
N15 Fe3 N16 81.0(2)
N15 Fe3 N8 176.8(2)
N16 Fe3 N8 96.3(2)
N15 Fe3 N21 89.4(3)
N16 Fe3 N21 92.4(2)
N8 Fe3 N21 92.6(2)
N15 Fe3 N22 98.1(2)
N16 Fe3 N22 172.9(2)
N8 Fe3 N22 84.8(2)
N21 Fe3 N22 80.6(2)
N15 Fe3 N7 97.3(2)
N16 Fe3 N7 92.6(2)
N8 Fe3 N7 80.9(2)
N21 Fe3 N7 172.2(2)
N22 Fe3 N7 94.5(2)
N11 Fe4 N12 80.4(2)
N11 Fe4 N20 174.2(2)
N12 Fe4 N20 96.9(2)
N11 Fe4 N24 94.1(2)
N12 Fe4 N24 91.7(2)
N20 Fe4 N24 91.1(2)
N11 Fe4 N19 94.2(2)
N12 Fe4 N19 92.4(2)
N20 Fe4 N19 80.7(2)
N24 Fe4 N19 171.3(2)
N11 Fe4 N23 99.1(2)
N12 Fe4 N23 171.9(2)
N20 Fe4 N23 84.3(2)
N24 Fe4 N23 80.3(2)
N19 Fe4 N23 95.7(2)
C1 N1 C5 116.6(5)
C1 N1 Fe1 128.8(4)
C5 N1 Fe1 114.6(4)
C6 N2 C7 117.8(5)
C6 N2 Fe1 114.2(4)
C7 N2 Fe1 127.0(4)
C33 N3 C30 116.2(6)
C33 N3 Fe2 115.6(4)
C30 N3 Fe2 128.1(5)
C34 N4 C38 118.0(6)
C34 N4 Fe2 113.4(4)
C38 N4 Fe2 128.3(5)
N1 C1 C2 123.4(7)
N1 C1 H1 118.3
C2 C1 H1 118.3
C3 C2 C1 119.3(7)
C3 C2 H2 120.4
C1 C2 H2 120.4
C2 C3 C4 118.9(7)
C2 C3 H3 120.5
C4 C3 H3 120.5
C5 C4 C3 117.9(7)
C5 C4 H4 121.1
C3 C4 H4 121.1
N1 C5 C4 123.8(6)
N1 C5 C6 112.9(6)
C4 C5 C6 123.3(6)
N2 C6 C5 117.5(6)
N2 C6 H6 121.3
C5 C6 H6 121.3
C12 C7 C8 120.2(6)
C12 C7 N2 120.8(6)
C8 C7 N2 119.0(6)
C7 C8 C9 119.4(7)
C7 C8 H8 120.3
C9 C8 H8 120.3
C10 C9 C8 121.1(7)
C10 C9 H9 119.4
C8 C9 H9 119.4
C11 C10 C9 117.8(6)
C11 C10 C13 122.0(6)
C9 C10 C13 120.1(6)
C10 C11 C12 121.7(6)
C10 C11 H11 119.2
C12 C11 H11 119.2
C7 C12 C11 119.8(6)
C7 C12 H12 120.1
C11 C12 H12 120.1
C14 C13 C26 119.8(6)
C14 C13 C10 119.0(6)
C26 C13 C10 121.1(6)
C13 C14 C15 120.9(7)
C13 C14 H14 119.5
C15 C14 H14 119.5
C16 C15 C14 120.0(7)
C16 C15 H15 120.0
C14 C15 H15 120.0
C15 C16 C17 122.0(7)
C15 C16 H16 119.0
C17 C16 H16 119.0
C18 C17 C16 122.1(6)
C18 C17 C26 120.1(6)
C16 C17 C26 117.7(6)
C17 C18 C19 122.1(6)
C17 C18 H18 119.0
C19 C18 H18 119.0
C18 C19 C20 122.8(6)
C18 C19 C24 117.7(6)
C20 C19 C24 119.5(6)
C21 C20 C19 119.0(6)
C21 C20 C27 118.9(6)
C19 C20 C27 122.1(6)
C20 C21 C22 121.3(7)
C20 C21 H21 119.4
C22 C21 H21 119.4
C23 C22 C21 121.0(7)
C23 C22 H22 119.5
C21 C22 H22 119.5
C22 C23 C24 121.1(6)
C22 C23 H23 119.5
C24 C23 H23 119.5
C25 C24 C23 122.6(6)
C25 C24 C19 119.9(6)
C23 C24 C19 117.5(6)
C24 C25 C26 123.0(6)
C24 C25 H25 118.5
C26 C25 H25 118.5
C25 C26 C13 123.4(6)
C25 C26 C17 117.1(6)
C13 C26 C17 119.4(6)
C32 C27 C28 118.9(6)
C32 C27 C20 119.9(6)
C28 C27 C20 121.1(6)
C29 C28 C27 120.5(6)
C29 C28 H28 119.8
C27 C28 H28 119.8
C28 C29 C30 120.8(7)
C28 C29 H29 119.6
C30 C29 H29 119.6
C31 C30 C29 119.4(6)
C31 C30 N3 121.0(6)
C29 C30 N3 119.6(6)
C30 C31 C32 120.3(6)
C30 C31 H31 119.9
C32 C31 H31 119.9
C27 C32 C31 120.2(6)
C27 C32 H32 119.9
C31 C32 H32 119.9
N3 C33 C34 116.2(6)
N3 C33 H33 121.9
C34 C33 H33 121.9
N4 C34 C35 122.6(6)
N4 C34 C33 114.0(6)
C35 C34 C33 123.4(6)
C36 C35 C34 118.6(7)
C36 C35 H35 120.7
C34 C35 H35 120.7
C37 C36 C35 118.9(7)
C37 C36 H36 120.5
C35 C36 H36 120.5
C36 C37 C38 120.8(7)
C36 C37 H37 119.6
C38 C37 H37 119.6
N4 C38 C37 121.1(8)
N4 C38 H38 119.5
C37 C38 H38 119.5
C39 N5 C43 117.5(6)
C39 N5 Fe1 128.5(5)
C43 N5 Fe1 113.9(4)
C44 N6 C45 117.4(5)
C44 N6 Fe1 113.3(4)
C45 N6 Fe1 129.2(4)
C71 N7 C68 118.6(5)
C71 N7 Fe3 113.1(4)
C68 N7 Fe3 128.3(4)
C76 N8 C72 117.3(6)
C76 N8 Fe3 129.2(5)
C72 N8 Fe3 112.9(4)
N5 C39 C40 121.4(7)
N5 C39 H39 119.3
C40 C39 H39 119.3
C39 C40 C41 121.8(7)
C39 C40 H40 119.1
C41 C40 H40 119.1
C40 C41 C42 117.1(7)
C40 C41 H41 121.4
C42 C41 H41 121.4
C41 C42 C43 118.6(7)
C41 C42 H42 120.7
C43 C42 H42 120.7
N5 C43 C42 123.4(6)
N5 C43 C44 113.3(5)
C42 C43 C44 123.3(6)
N6 C44 C43 118.2(6)
N6 C44 H44 120.9
C43 C44 H44 120.9
C46 C45 C50 119.7(5)
C46 C45 N6 121.1(5)
C50 C45 N6 119.2(5)
C47 C46 C45 120.0(5)
C47 C46 H46 120.0
C45 C46 H46 120.0
C46 C47 C48 121.8(6)
C46 C47 H47 119.1
C48 C47 H47 119.1
C49 C48 C47 116.7(5)
C49 C48 C51 119.7(5)
C47 C48 C51 123.5(6)
C50 C49 C48 121.8(6)
C50 C49 H49 119.1
C48 C49 H49 119.1
C49 C50 C45 119.9(6)
C49 C50 H50 120.1
C45 C50 H50 120.1
C52 C51 C64 118.3(5)
C52 C51 C48 119.3(6)
C64 C51 C48 121.9(5)
C51 C52 C53 122.3(7)
C51 C52 H52 118.9
C53 C52 H52 118.9
C54 C53 C52 120.0(6)
C54 C53 H53 120.0
C52 C53 H53 120.0
C53 C54 C55 122.1(6)
C53 C54 H54 119.0
C55 C54 H54 119.0
C56 C55 C54 123.4(6)
C56 C55 C64 119.3(5)
C54 C55 C64 117.2(6)
C55 C56 C57 123.1(5)
C55 C56 H56 118.4
C57 C56 H56 118.4
C56 C57 C62 118.2(5)
C56 C57 C58 123.6(5)
C62 C57 C58 118.2(5)
C59 C58 C57 120.1(5)
C59 C58 C65 120.8(6)
C57 C58 C65 119.1(5)
C58 C59 C60 121.1(6)
C58 C59 H59 119.5
C60 C59 H59 119.5
C61 C60 C59 119.7(7)
C61 C60 H60 120.2
C59 C60 H60 120.2
C60 C61 C62 122.5(6)
C60 C61 H61 118.8
C62 C61 H61 118.8
C63 C62 C61 122.2(5)
C63 C62 C57 119.4(5)
C61 C62 C57 118.4(6)
C62 C63 C64 122.2(5)
C62 C63 H63 118.9
C64 C63 H63 118.9
C63 C64 C51 122.5(5)
C63 C64 C55 117.5(5)
C51 C64 C55 120.0(5)
C70 C65 C66 117.5(6)
C70 C65 C58 119.3(6)
C66 C65 C58 123.1(6)
C67 C66 C65 122.6(7)
C67 C66 H66 118.7
C65 C66 H66 118.7
C68 C67 C66 119.5(6)
C68 C67 H67 120.2
C66 C67 H67 120.2
C67 C68 C69 118.9(6)
C67 C68 N7 120.3(5)
C69 C68 N7 120.8(6)
C68 C69 C70 121.1(6)
C68 C69 H69 119.5
C70 C69 H69 119.5
C65 C70 C69 120.3(6)
C65 C70 H70 119.8
C69 C70 H70 119.8
N7 C71 C72 117.9(6)
N7 C71 H71 121.1
C72 C71 H71 121.1
N8 C72 C73 122.1(5)
N8 C72 C71 113.3(5)
C73 C72 C71 124.6(6)
C72 C73 C74 119.6(6)
C72 C73 H73 120.2
C74 C73 H73 120.2
C75 C74 C73 118.1(7)
C75 C74 H74 120.9
C73 C74 H74 120.9
C76 C75 C74 119.4(7)
C76 C75 H75 120.3
C74 C75 H75 120.3
N8 C76 C75 123.4(7)
N8 C76 H76 118.3
C75 C76 H76 118.3
C77 N9 C81 117.6(5)
C77 N9 Fe1 127.9(4)
C81 N9 Fe1 114.5(4)
C82 N10 C83 118.0(5)
C82 N10 Fe1 114.5(4)
C83 N10 Fe1 127.4(4)
C109 N11 C106 116.7(5)
C109 N11 Fe4 116.0(4)
C106 N11 Fe4 127.1(4)
C114 N12 C110 118.2(6)
C114 N12 Fe4 127.1(5)
C110 N12 Fe4 114.4(4)
N9 C77 C78 122.2(6)
N9 C77 H77 118.9
C78 C77 H77 118.9
C79 C78 C77 120.6(6)
C79 C78 H78 119.7
C77 C78 H78 119.7
C78 C79 C80 118.4(6)
C78 C79 H79 120.8
C80 C79 H79 120.8
C81 C80 C79 117.9(6)
C81 C80 H80 121.1
C79 C80 H80 121.1
N9 C81 C80 123.3(5)
N9 C81 C82 112.5(5)
C80 C81 C82 124.2(5)
N10 C82 C81 117.5(5)
N10 C82 H82 121.3
C81 C82 H82 121.3
C88 C83 C84 119.2(6)
C88 C83 N10 120.0(5)
C84 C83 N10 120.8(6)
C85 C84 C83 119.5(7)
C85 C84 H84 120.3
C83 C84 H84 120.3
C86 C85 C84 122.7(7)
C86 C85 H85 118.6
C84 C85 H85 118.6
C85 C86 C87 117.3(6)
C85 C86 C89 122.7(7)
C87 C86 C89 119.9(7)
C88 C87 C86 120.1(7)
C88 C87 H87 120.0
C86 C87 H87 120.0
C83 C88 C87 121.2(6)
C83 C88 H88 119.4
C87 C88 H88 119.4
C90 C89 C102 118.7(6)
C90 C89 C86 120.8(6)
C102 C89 C86 120.2(6)
C89 C90 C91 122.1(7)
C89 C90 H90 118.9
C91 C90 H90 118.9
C92 C91 C90 119.2(8)
C92 C91 H91 120.4
C90 C91 H91 120.4
C91 C92 C93 122.6(7)
C91 C92 H92 118.7
C93 C92 H92 118.7
C94 C93 C92 122.4(6)
C94 C93 C102 118.9(6)
C92 C93 C102 118.6(6)
C93 C94 C95 122.7(6)
C93 C94 H94 118.7
C95 C94 H94 118.7
C94 C95 C100 118.4(5)
C94 C95 C96 122.9(5)
C100 C95 C96 118.5(5)
C97 C96 C95 119.3(5)
C97 C96 C103 119.2(6)
C95 C96 C103 121.3(5)
C96 C97 C98 121.5(6)
C96 C97 H97 119.2
C98 C97 H97 119.2
C99 C98 C97 120.8(7)
C99 C98 H98 119.6
C97 C98 H98 119.6
C98 C99 C100 120.5(6)
C98 C99 H99 119.7
C100 C99 H99 119.7
C101 C100 C99 121.3(5)
C101 C100 C95 119.5(5)
C99 C100 C95 119.1(5)
C100 C101 C102 121.7(5)
C100 C101 H101 119.2
C102 C101 H101 119.2
C101 C102 C89 122.3(5)
C101 C102 C93 118.6(6)
C89 C102 C93 118.7(6)
C104 C103 C108 119.8(5)
C104 C103 C96 120.3(5)
C108 C103 C96 119.6(5)
C103 C104 C105 120.9(6)
C103 C104 H104 119.6
C105 C104 H104 119.6
C104 C105 C106 119.6(6)
C104 C105 H105 120.2
C106 C105 H105 120.2
C107 C106 C105 120.1(5)
C107 C106 N11 119.6(5)
C105 C106 N11 120.2(5)
C106 C107 C108 120.3(5)
C106 C107 H107 119.8
C108 C107 H107 119.8
C103 C108 C107 119.2(6)
C103 C108 H108 120.4
C107 C108 H108 120.4
N11 C109 C110 116.3(6)
N11 C109 H109 121.8
C110 C109 H109 121.8
N12 C110 C111 122.5(6)
N12 C110 C109 112.8(5)
C111 C110 C109 124.6(6)
C110 C111 C112 118.0(7)
C110 C111 H111 121.0
C112 C111 H111 121.0
C113 C112 C111 119.0(7)
C113 C112 H112 120.5
C111 C112 H112 120.5
C112 C113 C114 120.4(7)
C112 C113 H113 119.8
C114 C113 H113 119.8
N12 C114 C113 121.8(7)
N12 C114 H114 119.1
C113 C114 H114 119.1
C115 N13 C119 119.0(8)
C115 N13 Fe2 127.8(7)
C119 N13 Fe2 113.3(5)
C120 N14 C121 118.0(7)
C120 N14 Fe2 114.9(6)
C121 N14 Fe2 127.0(5)
C147 N15 C144 118.9(6)
C147 N15 Fe3 116.0(4)
C144 N15 Fe3 125.1(5)
C152 N16 C148 117.5(6)
C152 N16 Fe3 128.6(4)
C148 N16 Fe3 113.8(4)
N13 C115 C116 120.9(10)
N13 C115 H115 119.5
C116 C115 H115 119.5
C117 C116 C115 120.8(11)
C117 C116 H116 119.6
C115 C116 H116 119.6
C116 C117 C118 119.5(10)
C116 C117 H117 120.2
C118 C117 H117 120.2
C117 C118 C119 116.9(10)
C117 C118 H118 121.5
C119 C118 H118 121.5
N13 C119 C118 122.9(8)
N13 C119 C120 114.2(7)
C118 C119 C120 122.8(9)
N14 C120 C119 116.4(8)
N14 C120 H120 121.8
C119 C120 H120 121.8
C126 C121 C122 120.0(7)
C126 C121 N14 121.2(6)
C122 C121 N14 118.8(6)
C123 C122 C121 118.6(7)
C123 C122 H122 120.7
C121 C122 H122 120.7
C124 C123 C122 122.1(7)
C124 C123 H123 118.9
C122 C123 H123 118.9
C123 C124 C125 118.5(7)
C123 C124 C127 120.9(7)
C125 C124 C127 120.6(7)
C126 C125 C124 120.0(7)
C126 C125 H125 120.0
C124 C125 H125 120.0
C121 C126 C125 120.7(6)
C121 C126 H126 119.6
C125 C126 H126 119.6
C128 C127 C140 120.5(7)
C128 C127 C124 117.4(8)
C140 C127 C124 122.0(6)
C127 C128 C129 120.2(9)
C127 C128 H128 119.9
C129 C128 H128 119.9
C130 C129 C128 121.2(9)
C130 C129 H129 119.4
C128 C129 H129 119.4
C129 C130 C131 121.0(8)
C129 C130 H130 119.5
C131 C130 H130 119.5
C132 C131 C130 123.0(7)
C132 C131 C140 119.5(7)
C130 C131 C140 117.4(8)
C131 C132 C133 123.5(7)
C131 C132 H132 118.2
C133 C132 H132 118.2
C132 C133 C134 124.1(6)
C132 C133 C138 117.3(7)
C134 C133 C138 118.6(6)
C135 C134 C133 120.8(7)
C135 C134 C141 118.9(8)
C133 C134 C141 120.3(7)
C134 C135 C136 119.6(8)
C134 C135 H135 120.2
C136 C135 H135 120.2
C137 C136 C135 122.2(8)
C137 C136 H136 118.9
C135 C136 H136 118.9
C136 C137 C138 118.7(7)
C136 C137 H137 120.7
C138 C137 H137 120.7
C139 C138 C137 120.7(6)
C139 C138 C133 119.3(6)
C137 C138 C133 119.9(7)
C138 C139 C140 123.1(6)
C138 C139 H139 118.5
C140 C139 H139 118.5
C139 C140 C127 123.3(6)
C139 C140 C131 117.2(7)
C127 C140 C131 119.4(6)
C146 C141 C142 117.2(7)
C146 C141 C134 123.7(7)
C142 C141 C134 119.1(7)
C143 C142 C141 121.3(8)
C143 C142 H142 119.4
C141 C142 H142 119.4
C142 C143 C144 120.3(8)
C142 C143 H143 119.8
C144 C143 H143 119.8
C145 C144 C143 117.7(6)
C145 C144 N15 122.4(6)
C143 C144 N15 119.4(6)
C146 C145 C144 121.2(6)
C146 C145 H145 119.4
C144 C145 H145 119.4
C141 C146 C145 122.0(6)
C141 C146 H146 119.0
C145 C146 H146 119.0
N15 C147 C148 116.3(6)
N15 C147 H147 121.8
C148 C147 H147 121.8
N16 C148 C149 122.4(6)
N16 C148 C147 112.3(6)
C149 C148 C147 125.3(6)
C150 C149 C148 118.3(7)
C150 C149 H149 120.9
C148 C149 H149 120.9
C151 C150 C149 119.4(7)
C151 C150 H150 120.3
C149 C150 H150 120.3
C150 C151 C152 119.9(7)
C150 C151 H151 120.1
C152 C151 H151 120.1
N16 C152 C151 122.4(6)
N16 C152 H152 118.8
C151 C152 H152 118.8
C153 N17 C157 118.8(7)
C153 N17 Fe2 128.5(5)
C157 N17 Fe2 112.6(5)
C158 N18 C159 117.7(7)
C158 N18 Fe2 114.5(5)
C159 N18 Fe2 127.7(5)
C185 N19 C182 117.2(5)
C185 N19 Fe4 112.7(4)
C182 N19 Fe4 130.0(4)
C190 N20 C186 117.8(5)
C190 N20 Fe4 128.5(4)
C186 N20 Fe4 113.3(4)
N17 C153 C154 122.3(7)
N17 C153 H153 118.9
C154 C153 H153 118.9
C155 C154 C153 119.9(8)
C155 C154 H154 120.0
C153 C154 H154 120.0
C154 C155 C156 117.9(8)
C154 C155 H155 121.0
C156 C155 H155 121.0
C155 C156 C157 119.9(8)
C155 C156 H156 120.0
C157 C156 H156 120.0
N17 C157 C156 121.0(7)
N17 C157 C158 114.3(7)
C156 C157 C158 124.5(7)
N18 C158 C157 117.3(7)
N18 C158 H158 121.3
C157 C158 H158 121.3
C164 C159 C160 120.4(7)
C164 C159 N18 119.3(7)
C160 C159 N18 120.2(6)
C159 C160 C161 119.9(7)
C159 C160 H160 120.1
C161 C160 H160 120.1
C162 C161 C160 120.2(7)
C162 C161 H161 119.9
C160 C161 H161 119.9
C161 C162 C163 118.8(6)
C161 C162 C165 122.4(7)
C163 C162 C165 118.8(6)
C164 C163 C162 121.3(7)
C164 C163 H163 119.4
C162 C163 H163 119.4
C159 C164 C163 119.2(8)
C159 C164 H164 120.4
C163 C164 H164 120.4
C166 C165 C178 120.1(6)
C166 C165 C162 118.9(7)
C178 C165 C162 121.0(6)
C165 C166 C167 120.6(8)
C165 C166 H166 119.7
C167 C166 H166 119.7
C168 C167 C166 120.1(7)
C168 C167 H167 119.9
C166 C167 H167 119.9
C167 C168 C169 122.0(7)
C167 C168 H168 119.0
C169 C168 H168 119.0
C170 C169 C168 121.9(6)
C170 C169 C178 120.2(6)
C168 C169 C178 117.9(7)
C169 C170 C171 122.2(6)
C169 C170 H170 118.9
C171 C170 H170 118.9
C170 C171 C172 122.6(6)
C170 C171 C176 117.6(7)
C172 C171 C176 119.7(6)
C173 C172 C171 120.1(7)
C173 C172 C179 118.4(8)
C171 C172 C179 121.3(7)
C172 C173 C174 119.6(9)
C172 C173 H173 120.2
C174 C173 H173 120.2
C175 C174 C173 122.0(9)
C175 C174 H174 119.0
C173 C174 H174 119.0
C174 C175 C176 120.2(8)
C174 C175 H175 119.9
C176 C175 H175 119.9
C177 C176 C175 121.9(7)
C177 C176 C171 119.8(7)
C175 C176 C171 118.2(7)
C176 C177 C178 122.8(7)
C176 C177 H177 118.6
C178 C177 H177 118.6
C177 C178 C165 123.6(6)
C177 C178 C169 117.2(7)
C165 C178 C169 119.0(6)
C184 C179 C180 117.6(7)
C184 C179 C172 120.1(8)
C180 C179 C172 122.3(8)
C181 C180 C179 121.3(8)
C181 C180 H180 119.3
C179 C180 H180 119.3
C180 C181 C182 119.9(7)
C180 C181 H181 120.0
C182 C181 H181 120.0
C183 C182 C181 119.9(6)
C183 C182 N19 119.4(6)
C181 C182 N19 120.7(6)
C182 C183 C184 118.7(7)
C182 C183 H183 120.6
C184 C183 H183 120.6
C179 C184 C183 122.5(7)
C179 C184 H184 118.8
C183 C184 H184 118.8
N19 C185 C186 118.9(6)
N19 C185 H185 120.6
C186 C185 H185 120.6
N20 C186 C187 122.5(6)
N20 C186 C185 113.5(6)
C187 C186 C185 124.0(6)
C188 C187 C186 118.1(6)
C188 C187 H187 121.0
C186 C187 H187 121.0
C189 C188 C187 119.9(7)
C189 C188 H188 120.0
C187 C188 H188 120.0
C188 C189 C190 119.5(7)
C188 C189 H189 120.2
C190 C189 H189 120.2
N20 C190 C189 122.0(6)
N20 C190 H190 119.0
C189 C190 H190 119.0
C191 N21 C195 117.7(6)
C191 N21 Fe3 128.0(5)
C195 N21 Fe3 114.3(4)
C196 N22 C197 114.8(6)
C196 N22 Fe3 114.3(5)
C197 N22 Fe3 129.0(4)
C223 N23 C220 115.9(5)
C223 N23 Fe4 113.5(4)
C220 N23 Fe4 129.2(4)
C228 N24 C224 118.6(5)
C228 N24 Fe4 127.4(4)
C224 N24 Fe4 113.5(4)
N21 C191 C192 120.2(7)
N21 C191 H191 119.9
C192 C191 H191 119.9
C193 C192 C191 121.5(8)
C193 C192 H192 119.3
C191 C192 H192 119.3
C192 C193 C194 117.4(9)
C192 C193 H193 121.3
C194 C193 H193 121.3
C195 C194 C193 119.1(9)
C195 C194 H194 120.4
C193 C194 H194 120.4
N21 C195 C194 123.7(7)
N21 C195 C196 113.3(6)
C194 C195 C196 122.8(8)
N22 C196 C195 116.8(7)
N22 C196 H196 121.6
C195 C196 H196 121.6
C202 C197 C198 120.1(6)
C202 C197 N22 120.6(6)
C198 C197 N22 119.4(6)
C199 C198 C197 119.5(6)
C199 C198 H198 120.2
C197 C198 H198 120.2
C198 C199 C200 121.4(7)
C198 C199 H199 119.3
C200 C199 H199 119.3
C199 C200 C201 118.2(6)
C199 C200 C203 121.1(6)
C201 C200 C203 120.8(6)
C202 C201 C200 120.8(6)
C202 C201 H201 119.6
C200 C201 H201 119.6
C197 C202 C201 120.0(6)
C197 C202 H202 120.0
C201 C202 H202 120.0
C204 C203 C216 119.2(6)
C204 C203 C200 119.3(6)
C216 C203 C200 121.2(6)
C203 C204 C205 121.5(7)
C203 C204 H204 119.2
C205 C204 H204 119.2
C206 C205 C204 120.0(7)
C206 C205 H205 120.0
C204 C205 H205 120.0
C205 C206 C207 122.2(7)
C205 C206 H206 118.9
C207 C206 H206 118.9
C208 C207 C206 123.2(6)
C208 C207 C216 119.2(6)
C206 C207 C216 117.5(6)
C207 C208 C209 123.9(6)
C207 C208 H208 118.1
C209 C208 H208 118.1
C208 C209 C214 116.4(6)
C208 C209 C210 124.2(6)
C214 C209 C210 119.4(6)
C211 C210 C209 119.3(6)
C211 C210 C217 120.6(7)
C209 C210 C217 120.1(6)
C210 C211 C212 122.3(7)
C210 C211 H211 118.9
C212 C211 H211 118.9
C213 C212 C211 119.6(7)
C213 C212 H212 120.2
C211 C212 H212 120.2
C212 C213 C214 121.1(7)
C212 C213 H213 119.5
C214 C213 H213 119.5
C215 C214 C209 121.5(6)
C215 C214 C213 120.1(6)
C209 C214 C213 118.2(6)
C214 C215 C216 122.0(6)
C214 C215 H215 119.0
C216 C215 H215 119.0
C215 C216 C203 123.4(6)
C215 C216 C207 116.9(6)
C203 C216 C207 119.6(6)
C222 C217 C218 117.8(6)
C222 C217 C210 122.3(7)
C218 C217 C210 119.9(6)
C219 C218 C217 121.4(7)
C219 C218 H218 119.3
C217 C218 H218 119.3
C218 C219 C220 119.5(7)
C218 C219 H219 120.2
C220 C219 H219 120.2
C221 C220 C219 120.2(6)
C221 C220 N23 120.6(6)
C219 C220 N23 119.2(6)
C220 C221 C222 120.5(7)
C220 C221 H221 119.7
C222 C221 H221 119.7
C217 C222 C221 120.6(7)
C217 C222 H222 119.7
C221 C222 H222 119.7
N23 C223 C224 117.3(5)
N23 C223 H223 121.3
C224 C223 H223 121.3
N24 C224 C225 123.0(6)
N24 C224 C223 113.7(5)
C225 C224 C223 123.3(6)
C224 C225 C226 118.1(6)
C224 C225 H225 120.9
C226 C225 H225 120.9
C227 C226 C225 119.0(6)
C227 C226 H226 120.5
C225 C226 H226 120.5
C226 C227 C228 120.1(6)
C226 C227 H227 120.0
C228 C227 H227 120.0
N24 C228 C227 121.0(6)
N24 C228 H228 119.5
C227 C228 H228 119.5
F6 Sb1 F3 91.1(7)
F6 Sb1 F2 91.5(5)
F3 Sb1 F2 90.8(5)
F6 Sb1 F4 177.3(6)
F3 Sb1 F4 88.5(6)
F2 Sb1 F4 91.1(6)
F6 Sb1 F5 87.1(5)
F3 Sb1 F5 90.3(4)
F2 Sb1 F5 178.3(5)
F4 Sb1 F5 90.3(6)
F6 Sb1 F1 93.2(6)
F3 Sb1 F1 175.2(5)
F2 Sb1 F1 91.1(4)
F4 Sb1 F1 87.1(5)
F5 Sb1 F1 88.0(4)
F11 Sb2 F12 88.9(4)
F11 Sb2 F8 91.8(3)
F12 Sb2 F8 91.3(3)
F11 Sb2 F7 94.6(3)
F12 Sb2 F7 176.4(3)
F8 Sb2 F7 89.6(3)
F11 Sb2 F9 177.4(3)
F12 Sb2 F9 88.8(3)
F8 Sb2 F9 89.4(2)
F7 Sb2 F9 87.7(3)
F11 Sb2 F10 90.7(3)
F12 Sb2 F10 89.7(2)
F8 Sb2 F10 177.3(2)
F7 Sb2 F10 89.2(2)
F9 Sb2 F10 88.1(2)
F16 Sb3 F17 88.8(3)
F16 Sb3 F14 92.7(3)
F17 Sb3 F14 176.2(2)
F16 Sb3 F15 92.8(4)
F17 Sb3 F15 90.3(3)
F14 Sb3 F15 93.1(3)
F16 Sb3 F13 178.0(3)
F17 Sb3 F13 89.3(2)
F14 Sb3 F13 89.1(2)
F15 Sb3 F13 87.8(3)
F16 Sb3 F18 90.8(3)
F17 Sb3 F18 88.5(2)
F14 Sb3 F18 88.0(3)
F15 Sb3 F18 176.2(3)
F13 Sb3 F18 88.6(2)
F20 Sb4 F19 89.9(6)
F20 Sb4 F21 88.9(4)
F19 Sb4 F21 89.5(6)
F20 Sb4 F24 175.3(5)
F19 Sb4 F24 93.9(7)
F21 Sb4 F24 88.5(4)
F20 Sb4 F22 87.1(5)
F19 Sb4 F22 177.1(6)
F21 Sb4 F22 90.4(4)
F24 Sb4 F22 89.1(6)
F20 Sb4 F23 91.7(4)
F19 Sb4 F23 91.7(5)
F21 Sb4 F23 178.7(4)
F24 Sb4 F23 90.9(4)
F22 Sb4 F23 88.5(4)
F29 Sb5 F30 88.6(8)
F29 Sb5 F25 91.0(8)
F30 Sb5 F25 93.8(4)
F29 Sb5 F27 175.8(9)
F30 Sb5 F27 92.9(5)
F25 Sb5 F27 92.8(6)
F29 Sb5 F26 94.3(8)
F30 Sb5 F26 176.1(5)
F25 Sb5 F26 83.6(4)
F27 Sb5 F26 84.4(6)
F29 Sb5 F28 89.3(11)
F30 Sb5 F28 90.9(5)
F25 Sb5 F28 175.2(6)
F27 Sb5 F28 86.7(10)
F26 Sb5 F28 91.6(6)
F33 Sb6 F36 178.0(4)
F33 Sb6 F35 90.9(4)
F36 Sb6 F35 91.2(4)
F33 Sb6 F32 90.7(3)
F36 Sb6 F32 89.3(4)
F35 Sb6 F32 89.6(3)
F33 Sb6 F31 90.4(5)
F36 Sb6 F31 87.6(4)
F35 Sb6 F31 176.6(3)
F32 Sb6 F31 87.2(3)
F33 Sb6 F34 89.4(3)
F36 Sb6 F34 90.6(4)
F35 Sb6 F34 91.2(3)
F32 Sb6 F34 179.2(3)
F31 Sb6 F34 92.0(3)
F39 Sb7 F41 91.0(6)
F39 Sb7 F42 173.0(7)
F41 Sb7 F42 89.5(6)
F39 Sb7 F40 98.5(7)
F41 Sb7 F40 91.7(7)
F42 Sb7 F40 88.4(7)
F39 Sb7 F37 89.4(6)
F41 Sb7 F37 177.3(7)
F42 Sb7 F37 89.7(6)
F40 Sb7 F37 90.8(8)
F39 Sb7 F38 83.3(7)
F41 Sb7 F38 88.0(5)
F42 Sb7 F38 89.8(6)
F40 Sb7 F38 178.2(7)
F37 Sb7 F38 89.4(7)
N1S C1S C2S 177(3)
C1S C2S H2S1 106.7
C1S C2S H2S2 110.3
H2S1 C2S H2S2 109.5
C1S C2S H2S3 111.4
H2S1 C2S H2S3 109.5
H2S2 C2S H2S3 109.5
N2S C3S C4S 176.4(13)
C3S C4S H4S1 109.5
C3S C4S H4S2 109.5
H4S1 C4S H4S2 109.5
C3S C4S H4S3 109.5
H4S1 C4S H4S3 109.5
H4S2 C4S H4S3 109.5
N3S C5S C6S 176.7(14)
C5S C6S H6S1 109.5
C5S C6S H6S2 109.5
H6S1 C6S H6S2 109.5
C5S C6S H6S3 109.5
H6S1 C6S H6S3 109.5
H6S2 C6S H6S3 109.5
N4S C7S C8S 174(6)
C7S C8S H8S1 110.2
C7S C8S H8S2 109.0
H8S1 C8S H8S2 109.5
C7S C8S H8S3 109.2
H8S1 C8S H8S3 109.5
H8S2 C8S H8S3 109.5
C13S C14S H14A 109.5
C13S C14S H14B 109.5
H14A C14S H14B 109.5
C13S C14S H14C 109.5
H14A C14S H14C 109.5
H14B C14S H14C 109.5
N7S C13S C14S 165(6)
N4S C7S' C8S' 174(3)
C7S' C8S' H8S4 109.5
C7S' C8S' H8S5 109.5
H8S4 C8S' H8S5 109.5
C7S' C8S' H8S6 109.5
H8S4 C8S' H8S6 109.5
H8S5 C8S' H8S6 109.5
N7A C13A C14A 171(3)
C13A C14A H14D 109.5
C13A C14A H14E 109.5
H14D C14A H14E 109.5
C13A C14A H14F 109.5
H14D C14A H14F 109.5
H14E C14A H14F 109.5
N5S C9S C10S 170(2)
C9S C10S H10A 109.5
C9S C10S H10B 109.5
H10A C10S H10B 109.5
C9S C10S H10C 109.5
H10A C10S H10C 109.5
H10B C10S H10C 109.5
N6S C11S C12S 161(4)
C11S C12S H12A 109.5
C11S C12S H12B 109.5
H12A C12S H12B 109.5
C11S C12S H12C 109.5
H12A C12S H12C 109.5
H12B C12S H12C 109.5
C502 O1S C505 111.9(16)
O1S C502 C504 110.6(15)
O1S C502 C503 103.9(14)
C504 C502 C503 116.5(15)
O1S C502 H502 108.5
C504 C502 H502 108.5
C503 C502 H502 108.5
C502 C503 H50A 109.5
C502 C503 H50B 109.5
H50A C503 H50B 109.5
C502 C503 H50C 109.5
H50A C503 H50C 109.5
H50B C503 H50C 109.5
C502 C504 H50D 109.5
C502 C504 H50E 109.5
H50D C504 H50E 109.5
C502 C504 H50F 109.5
H50D C504 H50F 109.5
H50E C504 H50F 109.5
O1S C505 C507 101.2(18)
O1S C505 C506 107(2)
C507 C505 C506 114(2)
O1S C505 H505 111.4
C507 C505 H505 111.4
C506 C505 H505 111.4
C505 C506 H50G 109.5
C505 C506 H50H 109.5
H50G C506 H50H 109.5
C505 C506 H50I 109.5
H50G C506 H50I 109.5
H50H C506 H50I 109.5
C505 C507 H50J 109.5
C505 C507 H50K 109.5
H50J C507 H50K 109.5
C505 C507 H50L 109.5
H50J C507 H50L 109.5
H50K C507 H50L 109.5
C512 O2S C515 118(2)
O2S C512 C513 110(2)
O2S C512 C514 113(2)
C513 C512 C514 110(2)
O2S C512 H512 108.2
C513 C512 H512 108.2
C514 C512 H512 108.2
C512 C513 H51A 109.5
C512 C513 H51B 109.5
H51A C513 H51B 109.5
C512 C513 H51C 109.5
H51A C513 H51C 109.5
H51B C513 H51C 109.5
C512 C514 H51D 109.5
C512 C514 H51E 109.5
H51D C514 H51E 109.5
C512 C514 H51F 109.5
H51D C514 H51F 109.5
H51E C514 H51F 109.5
O2S C515 C516 107(2)
O2S C515 C517 112(2)
C516 C515 C517 110(2)
O2S C515 H515 109.3
C516 C515 H515 109.3
C517 C515 H515 109.3
C515 C517 H51G 109.5
C515 C517 H51H 109.5
H51G C517 H51H 109.5
C515 C517 H51I 109.5
H51G C517 H51I 109.5
H51H C517 H51I 109.5
C515 C516 H51J 109.5
C515 C516 H51K 109.5
H51J C516 H51K 109.5
C515 C516 H51L 109.5
H51J C516 H51L 109.5
H51K C516 H51L 109.5
C522 O3S C525 122(3)
O3S C522 C524 117(3)
O3S C522 C523 109(3)
C524 C522 C523 111(3)
O3S C522 H522 106.5
C524 C522 H522 106.5
C523 C522 H522 106.5
C522 C523 H52A 109.5
C522 C523 H52B 109.5
H52A C523 H52B 109.5
C522 C523 H52C 109.5
H52A C523 H52C 109.5
H52B C523 H52C 109.5
C522 C524 H52D 109.5
C522 C524 H52E 109.5
H52D C524 H52E 109.5
C522 C524 H52F 109.5
H52D C524 H52F 109.5
H52E C524 H52F 109.5
O3S C525 C527 106(3)
O3S C525 C526 107(3)
C527 C525 C526 111(3)
O3S C525 H525 110.9
C527 C525 H525 110.9
C526 C525 H525 111.0
C525 C526 H52G 109.5
C525 C526 H52H 109.5
H52G C526 H52H 109.5
C525 C526 H52I 109.5
H52G C526 H52I 109.5
H52H C526 H52I 109.5
C525 C527 H52J 109.5
C525 C527 H52K 109.5
H52J C527 H52K 109.5
C525 C527 H52L 109.5
H52J C527 H52L 109.5
H52K C527 H52L 109.5
C545 O5S C542 118(3)
O5S C542 C543 111(3)
O5S C542 C544 105(3)
C543 C542 C544 113(3)
O5S C542 H542 109.3
C543 C542 H542 109.3
C544 C542 H542 109.3
C542 C543 H54A 109.5
C542 C543 H54B 109.5
H54A C543 H54B 109.5
C542 C543 H54C 109.5
H54A C543 H54C 109.5
H54B C543 H54C 109.5
C542 C544 H54D 109.5
C542 C544 H54E 109.5
H54D C544 H54E 109.5
C542 C544 H54F 109.5
H54D C544 H54F 109.5
H54E C544 H54F 109.5
O5S C545 C546 113(3)
O5S C545 C547 105(3)
C546 C545 C547 112(3)
O5S C545 H545 108.7
C546 C545 H545 108.7
C547 C545 H545 108.7
C545 C546 H54G 109.5
C545 C546 H54H 109.5
H54G C546 H54H 109.5
C545 C546 H54I 109.5
H54G C546 H54I 109.5
H54H C546 H54I 109.5
C545 C547 H54J 109.5
C545 C547 H54K 109.5
H54J C547 H54K 109.5
C545 C547 H54L 109.5
H54J C547 H54L 109.5
H54K C547 H54L 109.5
N8S C15S C16S 155(6)
C15S C16S H16A 110.3
C15S C16S H16B 109.2
H16A C16S H16B 109.5
C15S C16S H16C 108.9
H16A C16S H16C 109.5
H16B C16S H16C 109.5
C535 O4S C532 113(2)
O4S C532 C533 111(3)
O4S C532 C534 109(3)
C533 C532 C534 109(3)
O4S C532 H532 109.2
C533 C532 H532 109.2
C534 C532 H532 109.2
C532 C533 H53A 109.5
C532 C533 H53B 109.5
H53A C533 H53B 109.5
C532 C533 H53C 109.5
H53A C533 H53C 109.5
H53B C533 H53C 109.5
C532 C534 H53D 109.5
C532 C534 H53E 109.5
H53D C534 H53E 109.5
C532 C534 H53F 109.5
H53D C534 H53F 109.5
H53E C534 H53F 109.5
C537 C535 C536 122(4)
C537 C535 O4S 106(3)
C536 C535 O4S 111(3)
C537 C535 H535 105.4
C536 C535 H535 105.4
O4S C535 H535 105.4
C535 C536 H53G 109.5
C535 C536 H53H 109.5
H53G C536 H53H 109.5
C535 C536 H53I 109.5
H53G C536 H53I 109.5
H53H C536 H53I 109.5
C535 C537 H53J 109.5
C535 C537 H53K 109.5
H53J C537 H53K 109.5
C535 C537 H53L 109.5
H53J C537 H53L 109.5
H53K C537 H53L 109.5

loop_
_geom_bond_atom_site_label_1
_geom_bond_atom_site_label_2
_geom_bond_distance
Fe1 N9 1.968(5)
Fe1 N5 1.979(5)
Fe1 N1 1.982(5)
Fe1 N10 1.987(5)
Fe1 N6 2.002(5)
Fe1 N2 2.007(5)
Fe2 N3 1.959(6)
Fe2 N13 1.971(7)
Fe2 N14 1.976(7)
Fe2 N18 1.985(6)
Fe2 N4 1.988(6)
Fe2 N17 1.995(7)
Fe3 N15 1.959(5)
Fe3 N16 1.964(5)
Fe3 N8 1.980(5)
Fe3 N21 1.987(6)
Fe3 N22 1.989(6)
Fe3 N7 1.997(5)
Fe4 N11 1.972(5)
Fe4 N12 1.979(5)
Fe4 N20 1.996(5)
Fe4 N24 1.996(5)
Fe4 N19 2.007(5)
Fe4 N23 2.012(5)
N1 C1 1.346(8)
N1 C5 1.356(8)
N2 C6 1.277(8)
N2 C7 1.430(7)
N3 C33 1.282(8)
N3 C30 1.448(7)
N4 C34 1.342(8)
N4 C38 1.346(8)
C1 C2 1.377(9)
C1 H1 0.9500
C2 C3 1.375(10)
C2 H2 0.9500
C3 C4 1.402(10)
C3 H3 0.9500
C4 C5 1.380(9)
C4 H4 0.9500
C5 C6 1.451(9)
C6 H6 0.9500
C7 C12 1.369(8)
C7 C8 1.383(9)
C8 C9 1.395(9)
C8 H8 0.9500
C9 C10 1.391(9)
C9 H9 0.9500
C10 C11 1.379(9)
C10 C13 1.496(8)
C11 C12 1.387(8)
C11 H11 0.9500
C12 H12 0.9500
C13 C14 1.364(9)
C13 C26 1.423(9)
C14 C15 1.419(10)
C14 H14 0.9500
C15 C16 1.345(10)
C15 H15 0.9500
C16 C17 1.417(9)
C16 H16 0.9500
C17 C18 1.388(9)
C17 C26 1.435(8)
C18 C19 1.404(9)
C18 H18 0.9500
C19 C20 1.435(8)
C19 C24 1.447(8)
C20 C21 1.367(9)
C20 C27 1.489(8)
C21 C22 1.421(9)
C21 H21 0.9500
C22 C23 1.337(9)
C22 H22 0.9500
C23 C24 1.440(8)
C23 H23 0.9500
C24 C25 1.360(9)
C25 C26 1.417(8)
C25 H25 0.9500
C27 C32 1.386(8)
C27 C28 1.388(9)
C28 C29 1.361(9)
C28 H28 0.9500
C29 C30 1.393(9)
C29 H29 0.9500
C30 C31 1.361(9)
C31 C32 1.395(8)
C31 H31 0.9500
C32 H32 0.9500
C33 C34 1.443(8)
C33 H33 0.9500
C34 C35 1.392(9)
C35 C36 1.381(9)
C35 H35 0.9500
C36 C37 1.341(10)
C36 H36 0.9500
C37 C38 1.395(10)
C37 H37 0.9500
C38 H38 0.9500
N5 C39 1.336(8)
N5 C43 1.344(8)
N6 C44 1.275(7)
N6 C45 1.432(7)
N7 C71 1.278(7)
N7 C68 1.425(7)
N8 C76 1.334(7)
N8 C72 1.354(8)
C39 C40 1.373(9)
C39 H39 0.9500
C40 C41 1.374(10)
C40 H40 0.9500
C41 C42 1.379(10)
C41 H41 0.9500
C42 C43 1.394(9)
C42 H42 0.9500
C43 C44 1.442(8)
C44 H44 0.9500
C45 C46 1.387(8)
C45 C50 1.387(8)
C46 C47 1.374(8)
C46 H46 0.9500
C47 C48 1.406(8)
C47 H47 0.9500
C48 C49 1.402(8)
C48 C51 1.473(8)
C49 C50 1.379(8)
C49 H49 0.9500
C50 H50 0.9500
C51 C52 1.366(8)
C51 C64 1.443(8)
C52 C53 1.424(9)
C52 H52 0.9500
C53 C54 1.342(10)
C53 H53 0.9500
C54 C55 1.432(8)
C54 H54 0.9500
C55 C56 1.372(8)
C55 C64 1.448(7)
C56 C57 1.387(8)
C56 H56 0.9500
C57 C62 1.433(7)
C57 C58 1.462(8)
C58 C59 1.350(9)
C58 C65 1.498(8)
C59 C60 1.441(8)
C59 H59 0.9500
C60 C61 1.342(9)
C60 H60 0.9500
C61 C62 1.422(8)
C61 H61 0.9500
C62 C63 1.386(8)
C63 C64 1.408(8)
C63 H63 0.9500
C65 C70 1.375(9)
C65 C66 1.383(9)
C66 C67 1.382(9)
C66 H66 0.9500
C67 C68 1.371(9)
C67 H67 0.9500
C68 C69 1.380(8)
C69 C70 1.396(8)
C69 H69 0.9500
C70 H70 0.9500
C71 C72 1.443(8)
C71 H71 0.9500
C72 C73 1.380(8)
C73 C74 1.383(9)
C73 H73 0.9500
C74 C75 1.373(10)
C74 H74 0.9500
C75 C76 1.371(9)
C75 H75 0.9500
C76 H76 0.9500
N9 C77 1.339(7)
N9 C81 1.363(7)
N10 C82 1.276(7)
N10 C83 1.441(7)
N11 C109 1.279(8)
N11 C106 1.437(7)
N12 C114 1.335(8)
N12 C110 1.362(8)
C77 C78 1.375(8)
C77 H77 0.9500
C78 C79 1.371(9)
C78 H78 0.9500
C79 C80 1.408(8)
C79 H79 0.9500
C80 C81 1.376(8)
C80 H80 0.9500
C81 C82 1.452(7)
C82 H82 0.9500
C83 C88 1.372(8)
C83 C84 1.379(8)
C84 C85 1.378(9)
C84 H84 0.9500
C85 C86 1.375(9)
C85 H85 0.9500
C86 C87 1.399(9)
C86 C89 1.488(8)
C87 C88 1.388(8)
C87 H87 0.9500
C88 H88 0.9500
C89 C90 1.376(9)
C89 C102 1.450(9)
C90 C91 1.434(10)
C90 H90 0.9500
C91 C92 1.346(10)
C91 H91 0.9500
C92 C93 1.414(9)
C92 H92 0.9500
C93 C94 1.380(9)
C93 C102 1.450(8)
C94 C95 1.386(8)
C94 H94 0.9500
C95 C100 1.443(7)
C95 C96 1.449(8)
C96 C97 1.361(8)
C96 C103 1.493(7)
C97 C98 1.428(9)
C97 H97 0.9500
C98 C99 1.349(9)
C98 H98 0.9500
C99 C100 1.431(8)
C99 H99 0.9500
C100 C101 1.386(8)
C101 C102 1.393(8)
C101 H101 0.9500
C103 C104 1.381(8)
C103 C108 1.392(8)
C104 C105 1.386(8)
C104 H104 0.9500
C105 C106 1.389(8)
C105 H105 0.9500
C106 C107 1.377(8)
C107 C108 1.406(8)
C107 H107 0.9500
C108 H108 0.9500
C109 C110 1.452(8)
C109 H109 0.9500
C110 C111 1.380(8)
C111 C112 1.388(10)
C111 H111 0.9500
C112 C113 1.369(10)
C112 H112 0.9500
C113 C114 1.372(9)
C113 H113 0.9500
C114 H114 0.9500
N13 C115 1.336(10)
N13 C119 1.350(10)
N14 C120 1.274(9)
N14 C121 1.457(8)
N15 C147 1.271(8)
N15 C144 1.433(8)
N16 C152 1.328(8)
N16 C148 1.373(8)
C115 C116 1.384(11)
C115 H115 0.9500
C116 C117 1.365(13)
C116 H116 0.9500
C117 C118 1.392(12)
C117 H117 0.9500
C118 C119 1.404(10)
C118 H118 0.9500
C119 C120 1.441(10)
C120 H120 0.9500
C121 C126 1.373(9)
C121 C122 1.389(9)
C122 C123 1.384(10)
C122 H122 0.9500
C123 C124 1.368(10)
C123 H123 0.9500
C124 C125 1.397(9)
C124 C127 1.501(9)
C125 C126 1.375(9)
C125 H125 0.9500
C126 H126 0.9500
C127 C128 1.367(10)
C127 C140 1.421(10)
C128 C129 1.412(11)
C128 H128 0.9500
C129 C130 1.357(12)
C129 H129 0.9500
C130 C131 1.433(10)
C130 H130 0.9500
C131 C132 1.371(10)
C131 C140 1.445(9)
C132 C133 1.401(9)
C132 H132 0.9500
C133 C134 1.426(10)
C133 C138 1.445(9)
C134 C135 1.378(10)
C134 C141 1.486(9)
C135 C136 1.436(10)
C135 H135 0.9500
C136 C137 1.368(11)
C136 H136 0.9500
C137 C138 1.443(9)
C137 H137 0.9500
C138 C139 1.381(9)
C139 C140 1.408(9)
C139 H139 0.9500
C141 C146 1.362(9)
C141 C142 1.401(10)
C142 C143 1.374(10)
C142 H142 0.9500
C143 C144 1.386(10)
C143 H143 0.9500
C144 C145 1.383(8)
C145 C146 1.367(8)
C145 H145 0.9500
C146 H146 0.9500
C147 C148 1.460(9)
C147 H147 0.9500
C148 C149 1.392(9)
C149 C150 1.373(10)
C149 H149 0.9500
C150 C151 1.366(9)
C150 H150 0.9500
C151 C152 1.386(9)
C151 H151 0.9500
C152 H152 0.9500
N17 C153 1.330(9)
N17 C157 1.349(9)
N18 C158 1.262(9)
N18 C159 1.449(8)
N19 C185 1.288(8)
N19 C182 1.441(8)
N20 C190 1.349(8)
N20 C186 1.352(8)
C153 C154 1.381(10)
C153 H153 0.9500
C154 C155 1.374(10)
C154 H154 0.9500
C155 C156 1.378(10)
C155 H155 0.9500
C156 C157 1.397(10)
C156 H156 0.9500
C157 C158 1.440(9)
C158 H158 0.9500
C159 C164 1.372(9)
C159 C160 1.388(9)
C160 C161 1.389(9)
C160 H160 0.9500
C161 C162 1.382(9)
C161 H161 0.9500
C162 C163 1.390(10)
C162 C165 1.495(9)
C163 C164 1.384(10)
C163 H163 0.9500
C164 H164 0.9500
C165 C166 1.363(9)
C165 C178 1.439(9)
C166 C167 1.433(9)
C166 H166 0.9500
C167 C168 1.353(10)
C167 H167 0.9500
C168 C169 1.420(9)
C168 H168 0.9500
C169 C170 1.371(9)
C169 C178 1.442(9)
C170 C171 1.390(9)
C170 H170 0.9500
C171 C172 1.430(10)
C171 C176 1.445(9)
C172 C173 1.367(10)
C172 C179 1.505(9)
C173 C174 1.436(11)
C173 H173 0.9500
C174 C175 1.352(12)
C174 H174 0.9500
C175 C176 1.428(10)
C175 H175 0.9500
C176 C177 1.368(10)
C177 C178 1.389(9)
C177 H177 0.9500
C179 C184 1.370(10)
C179 C180 1.387(10)
C180 C181 1.386(9)
C180 H180 0.9500
C181 C182 1.388(9)
C181 H181 0.9500
C182 C183 1.378(9)
C183 C184 1.402(10)
C183 H183 0.9500
C184 H184 0.9500
C185 C186 1.428(8)
C185 H185 0.9500
C186 C187 1.394(9)
C187 C188 1.380(9)
C187 H187 0.9500
C188 C189 1.361(9)
C188 H188 0.9500
C189 C190 1.385(9)
C189 H189 0.9500
C190 H190 0.9500
N21 C191 1.343(8)
N21 C195 1.351(9)
N22 C196 1.294(9)
N22 C197 1.442(7)
N23 C223 1.284(7)
N23 C220 1.442(7)
N24 C228 1.341(7)
N24 C224 1.347(8)
C191 C192 1.415(10)
C191 H191 0.9500
C192 C193 1.364(12)
C192 H192 0.9500
C193 C194 1.383(11)
C193 H193 0.9500
C194 C195 1.381(10)
C194 H194 0.9500
C195 C196 1.451(9)
C196 H196 0.9500
C197 C202 1.375(8)
C197 C198 1.381(9)
C198 C199 1.380(9)
C198 H198 0.9500
C199 C200 1.381(9)
C199 H199 0.9500
C200 C201 1.391(9)
C200 C203 1.482(8)
C201 C202 1.380(8)
C201 H201 0.9500
C202 H202 0.9500
C203 C204 1.377(9)
C203 C216 1.433(9)
C204 C205 1.419(9)
C204 H204 0.9500
C205 C206 1.356(10)
C205 H205 0.9500
C206 C207 1.422(9)
C206 H206 0.9500
C207 C208 1.366(9)
C207 C216 1.451(8)
C208 C209 1.388(9)
C208 H208 0.9500
C209 C214 1.429(8)
C209 C210 1.448(9)
C210 C211 1.353(9)
C210 C217 1.480(8)
C211 C212 1.431(9)
C211 H211 0.9500
C212 C213 1.357(10)
C212 H212 0.9500
C213 C214 1.449(9)
C213 H213 0.9500
C214 C215 1.358(9)
C215 C216 1.408(9)
C215 H215 0.9500
C217 C222 1.385(9)
C217 C218 1.407(9)
C218 C219 1.371(8)
C218 H218 0.9500
C219 C220 1.399(8)
C219 H219 0.9500
C220 C221 1.354(9)
C221 C222 1.400(9)
C221 H221 0.9500
C222 H222 0.9500
C223 C224 1.453(8)
C223 H223 0.9500
C224 C225 1.389(8)
C225 C226 1.391(9)
C225 H225 0.9500
C226 C227 1.369(9)
C226 H226 0.9500
C227 C228 1.403(9)
C227 H227 0.9500
C228 H228 0.9500
Sb1 F6 1.820(8)
Sb1 F3 1.847(7)
Sb1 F2 1.863(8)
Sb1 F4 1.864(10)
Sb1 F5 1.865(7)
Sb1 F1 1.876(7)
Sb2 F11 1.853(6)
Sb2 F12 1.866(5)
Sb2 F8 1.872(5)
Sb2 F7 1.874(5)
Sb2 F9 1.879(5)
Sb2 F10 1.890(4)
Sb3 F16 1.852(5)
Sb3 F17 1.865(4)
Sb3 F14 1.866(5)
Sb3 F15 1.869(5)
Sb3 F13 1.876(4)
Sb3 F18 1.885(5)
Sb4 F20 1.847(9)
Sb4 F19 1.851(10)
Sb4 F21 1.860(7)
Sb4 F24 1.864(9)
Sb4 F22 1.866(8)
Sb4 F23 1.884(7)
Sb5 F29 1.767(14)
Sb5 F30 1.831(9)
Sb5 F25 1.849(8)
Sb5 F27 1.868(12)
Sb5 F26 1.870(11)
Sb5 F28 1.893(12)
Sb6 F33 1.852(8)
Sb6 F36 1.855(8)
Sb6 F35 1.856(6)
Sb6 F32 1.873(5)
Sb6 F31 1.880(6)
Sb6 F34 1.883(5)
Sb7 F39 1.815(9)
Sb7 F41 1.831(9)
Sb7 F42 1.848(10)
Sb7 F40 1.864(10)
Sb7 F37 1.877(12)
Sb7 F38 1.961(12)
N1S C1S 1.148(14)
C1S C2S 1.471(15)
C2S H2S1 0.9800
C2S H2S2 0.9800
C2S H2S3 0.9800
N2S C3S 1.131(11)
C3S C4S 1.449(12)
C4S H4S1 0.9800
C4S H4S2 0.9800
C4S H4S3 0.9800
N3S C5S 1.158(11)
C5S C6S 1.428(12)
C6S H6S1 0.9800
C6S H6S2 0.9800
C6S H6S3 0.9800
N4S C7S 1.173(16)
N4S C7S' 1.35(4)
C7S C8S 1.441(17)
C8S H8S1 0.9800
C8S H8S2 0.9800
C8S H8S3 0.9800
C14S C13S 1.462(18)
C14S H14A 0.9800
C14S H14B 0.9800
C14S H14C 0.9800
C13S N7S 1.175(18)
C7S' C8S' 1.40(4)
C8S' H8S4 0.9800
C8S' H8S5 0.9800
C8S' H8S6 0.9800
N7A C13A 1.21(4)
C13A C14A 1.65(4)
C14A H14D 0.9800
C14A H14E 0.9800
C14A H14F 0.9800
N5S C9S 1.143(13)
C9S C10S 1.480(15)
C10S H10A 0.9800
C10S H10B 0.9800
C10S H10C 0.9800
N6S C11S 1.165(16)
C11S C12S 1.454(16)
C12S H12A 0.9800
C12S H12B 0.9800
C12S H12C 0.9800
O1S C502 1.457(14)
O1S C505 1.490(15)
C502 C504 1.494(18)
C502 C503 1.504(18)
C502 H502 1.0000
C503 H50A 0.9800
C503 H50B 0.9800
C503 H50C 0.9800
C504 H50D 0.9800
C504 H50E 0.9800
C504 H50F 0.9800
C505 C507 1.49(2)
C505 C506 1.52(2)
C505 H505 1.0000
C506 H50G 0.9800
C506 H50H 0.9800
C506 H50I 0.9800
C507 H50J 0.9800
C507 H50K 0.9800
C507 H50L 0.9800
O2S C512 1.438(16)
O2S C515 1.452(16)
C512 C513 1.49(3)
C512 C514 1.49(3)
C512 H512 1.0000
C513 H51A 0.9800
C513 H51B 0.9800
C513 H51C 0.9800
C514 H51D 0.9800
C514 H51E 0.9800
C514 H51F 0.9800
C515 C516 1.49(3)
C515 C517 1.52(3)
C515 H515 1.0000
C517 H51G 0.9800
C517 H51H 0.9800
C517 H51I 0.9800
C516 H51J 0.9800
C516 H51K 0.9800
C516 H51L 0.9800
O3S C522 1.442(17)
O3S C525 1.444(17)
C522 C524 1.48(3)
C522 C523 1.50(3)
C522 H522 1.0000
C523 H52A 0.9800
C523 H52B 0.9800
C523 H52C 0.9800
C524 H52D 0.9800
C524 H52E 0.9800
C524 H52F 0.9800
C525 C527 1.50(3)
C525 C526 1.51(3)
C525 H525 1.0000
C526 H52G 0.9800
C526 H52H 0.9800
C526 H52I 0.9800
C527 H52J 0.9800
C527 H52K 0.9800
C527 H52L 0.9800
O5S C545 1.449(17)
O5S C542 1.450(17)
C542 C543 1.48(3)
C542 C544 1.50(3)
C542 H542 1.0000
C543 H54A 0.9800
C543 H54B 0.9800
C543 H54C 0.9800
C544 H54D 0.9800
C544 H54E 0.9800
C544 H54F 0.9800
C545 C546 1.49(3)
C545 C547 1.49(3)
C545 H545 1.0000
C546 H54G 0.9800
C546 H54H 0.9800
C546 H54I 0.9800
C547 H54J 0.9800
C547 H54K 0.9800
C547 H54L 0.9800
N8S C15S 1.180(19)
C15S C16S 1.472(19)
C16S H16A 0.9800
C16S H16B 0.9800
C16S H16C 0.9800
O4S C535 1.455(17)
O4S C532 1.457(17)
C532 C533 1.48(3)
C532 C534 1.49(3)
C532 H532 1.0000
C533 H53A 0.9800
C533 H53B 0.9800
C533 H53C 0.9800
C534 H53D 0.9800
C534 H53E 0.9800
C534 H53F 0.9800
C535 C537 1.43(3)
C535 C536 1.45(3)
C535 H535 1.0000
C536 H53G 0.9800
C536 H53H 0.9800
C536 H53I 0.9800
C537 H53J 0.9800
C537 H53K 0.9800
C537 H53L 0.9800

loop_
_geom_torsion_atom_site_label_1
_geom_torsion_atom_site_label_2
_geom_torsion_atom_site_label_3
_geom_torsion_atom_site_label_4
_geom_torsion
C5 N1 C1 C2 0.9(11)
Fe1 N1 C1 C2 -179.8(6)
N1 C1 C2 C3 -0.6(13)
C1 C2 C3 C4 -1.4(15)
C2 C3 C4 C5 3.0(16)
C1 N1 C5 C4 1.0(12)
Fe1 N1 C5 C4 -178.5(8)
C1 N1 C5 C6 179.4(7)
Fe1 N1 C5 C6 -0.1(9)
C3 C4 C5 N1 -2.9(15)
C3 C4 C5 C6 178.9(9)
C7 N2 C6 C5 176.7(7)
Fe1 N2 C6 C5 7.1(10)
N1 C5 C6 N2 -4.7(11)
C4 C5 C6 N2 173.7(9)
C6 N2 C7 C12 117.4(8)
Fe1 N2 C7 C12 -74.5(8)
C6 N2 C7 C8 -62.5(9)
Fe1 N2 C7 C8 105.6(7)
C12 C7 C8 C9 -0.5(11)
N2 C7 C8 C9 179.4(7)
C7 C8 C9 C10 0.7(13)
C8 C9 C10 C11 -0.9(12)
C8 C9 C10 C13 -178.2(7)
C9 C10 C11 C12 1.0(10)
C13 C10 C11 C12 178.2(6)
C8 C7 C12 C11 0.5(10)
N2 C7 C12 C11 -179.4(6)
C10 C11 C12 C7 -0.8(10)
C11 C10 C13 C14 -121.1(9)
C9 C10 C13 C14 56.1(11)
C11 C10 C13 C26 56.1(10)
C9 C10 C13 C26 -126.7(9)
C26 C13 C14 C15 -2.6(15)
C10 C13 C14 C15 174.6(9)
C13 C14 C15 C16 3.1(18)
C14 C15 C16 C17 -2.3(19)
C15 C16 C17 C18 -179.9(10)
C15 C16 C17 C26 1.1(16)
C16 C17 C18 C19 -179.5(9)
C26 C17 C18 C19 -0.5(13)
C17 C18 C19 C20 -175.5(8)
C17 C18 C19 C24 3.4(12)
C18 C19 C20 C21 174.0(7)
C24 C19 C20 C21 -4.9(10)
C18 C19 C20 C27 -4.9(11)
C24 C19 C20 C27 176.2(6)
C19 C20 C21 C22 7.6(11)
C27 C20 C21 C22 -173.5(7)
C20 C21 C22 C23 -3.1(12)
C21 C22 C23 C24 -4.3(12)
C22 C23 C24 C25 -171.6(8)
C22 C23 C24 C19 6.7(11)
C18 C19 C24 C25 -2.6(11)
C20 C19 C24 C25 176.3(7)
C18 C19 C24 C23 179.0(7)
C20 C19 C24 C23 -2.1(10)
C23 C24 C25 C26 177.2(7)
C19 C24 C25 C26 -1.1(11)
C24 C25 C26 C13 -179.7(7)
C24 C25 C26 C17 3.9(11)
C14 C13 C26 C25 -174.9(9)
C10 C13 C26 C25 7.9(12)
C14 C13 C26 C17 1.4(12)
C10 C13 C26 C17 -175.8(7)
C18 C17 C26 C25 -3.1(12)
C16 C17 C26 C25 175.9(9)
C18 C17 C26 C13 -179.7(8)
C16 C17 C26 C13 -0.6(13)
C21 C20 C27 C32 114.0(8)
C19 C20 C27 C32 -67.2(9)
C21 C20 C27 C28 -62.4(10)
C19 C20 C27 C28 116.5(8)
C32 C27 C28 C29 -2.0(12)
C20 C27 C28 C29 174.3(7)
C27 C28 C29 C30 1.3(13)
C28 C29 C30 C31 -0.5(12)
C28 C29 C30 N3 -177.4(7)
C33 N3 C30 C31 -116.9(8)
Fe2 N3 C30 C31 67.2(9)
C33 N3 C30 C29 60.0(9)
Fe2 N3 C30 C29 -115.9(7)
C29 C30 C31 C32 0.5(12)
N3 C30 C31 C32 177.4(7)
C28 C27 C32 C31 2.0(11)
C20 C27 C32 C31 -174.4(7)
C30 C31 C32 C27 -1.2(12)
C30 N3 C33 C34 -176.9(6)
Fe2 N3 C33 C34 -0.5(8)
C38 N4 C34 C35 -2.5(11)
Fe2 N4 C34 C35 -176.3(6)
C38 N4 C34 C33 177.3(7)
Fe2 N4 C34 C33 3.4(8)
N3 C33 C34 N4 -2.0(9)
N3 C33 C34 C35 177.7(7)
N4 C34 C35 C36 2.2(11)
C33 C34 C35 C36 -177.6(7)
C34 C35 C36 C37 -1.8(11)
C35 C36 C37 C38 1.8(13)
C34 N4 C38 C37 2.4(12)
Fe2 N4 C38 C37 175.2(7)
C36 C37 C38 N4 -2.2(14)
C43 N5 C39 C40 -0.3(11)
Fe1 N5 C39 C40 176.6(6)
N5 C39 C40 C41 -2.9(13)
C39 C40 C41 C42 4.0(13)
C40 C41 C42 C43 -2.1(12)
C39 N5 C43 C42 2.2(10)
Fe1 N5 C43 C42 -175.1(6)
C39 N5 C43 C44 -176.3(6)
Fe1 N5 C43 C44 6.4(7)
C41 C42 C43 N5 -1.0(11)
C41 C42 C43 C44 177.4(7)
C45 N6 C44 C43 178.7(5)
Fe1 N6 C44 C43 -3.7(7)
N5 C43 C44 N6 -1.7(9)
C42 C43 C44 N6 179.7(7)
C44 N6 C45 C46 -119.9(6)
Fe1 N6 C45 C46 63.0(7)
C44 N6 C45 C50 58.8(8)
Fe1 N6 C45 C50 -118.4(6)
C50 C45 C46 C47 -0.1(9)
N6 C45 C46 C47 178.5(6)
C45 C46 C47 C48 2.5(10)
C46 C47 C48 C49 -1.8(10)
C46 C47 C48 C51 -179.1(6)
C47 C48 C49 C50 -1.3(10)
C51 C48 C49 C50 176.2(6)
C48 C49 C50 C45 3.6(11)
C46 C45 C50 C49 -2.9(10)
N6 C45 C50 C49 178.5(6)
C49 C48 C51 C52 -58.6(9)
C47 C48 C51 C52 118.6(8)
C49 C48 C51 C64 113.1(7)
C47 C48 C51 C64 -69.7(9)
C64 C51 C52 C53 2.1(11)
C48 C51 C52 C53 174.1(7)
C51 C52 C53 C54 -1.8(13)
C52 C53 C54 C55 -1.2(13)
C53 C54 C55 C56 -173.4(8)
C53 C54 C55 C64 3.6(12)
C54 C55 C56 C57 178.8(7)
C64 C55 C56 C57 1.8(11)
C55 C56 C57 C62 2.3(11)
C55 C56 C57 C58 -175.3(7)
C56 C57 C58 C59 -178.4(7)
C62 C57 C58 C59 3.9(10)
C56 C57 C58 C65 2.8(10)
C62 C57 C58 C65 -174.8(6)
C57 C58 C59 C60 -0.7(12)
C65 C58 C59 C60 178.0(7)
C58 C59 C60 C61 -1.7(13)
C59 C60 C61 C62 0.7(13)
C60 C61 C62 C63 -175.9(8)
C60 C61 C62 C57 2.6(11)
C56 C57 C62 C63 -4.0(10)
C58 C57 C62 C63 173.8(6)
C56 C57 C62 C61 177.4(7)
C58 C57 C62 C61 -4.8(10)
C61 C62 C63 C64 180.0(7)
C57 C62 C63 C64 1.5(10)
C62 C63 C64 C51 -175.5(6)
C62 C63 C64 C55 2.7(10)
C52 C51 C64 C63 178.6(7)
C48 C51 C64 C63 6.8(10)
C52 C51 C64 C55 0.5(10)
C48 C51 C64 C55 -171.3(6)
C56 C55 C64 C63 -4.3(10)
C54 C55 C64 C63 178.6(7)
C56 C55 C64 C51 173.9(7)
C54 C55 C64 C51 -3.2(10)
C59 C58 C65 C70 -91.9(10)
C57 C58 C65 C70 86.8(9)
C59 C58 C65 C66 84.9(11)
C57 C58 C65 C66 -96.4(9)
C70 C65 C66 C67 0.5(14)
C58 C65 C66 C67 -176.3(9)
C65 C66 C67 C68 0.8(15)
C66 C67 C68 C69 -0.3(13)
C66 C67 C68 N7 179.1(8)
C71 N7 C68 C67 -120.2(8)
Fe3 N7 C68 C67 61.3(8)
C71 N7 C68 C69 59.2(9)
Fe3 N7 C68 C69 -119.3(7)
C67 C68 C69 C70 -1.4(12)
N7 C68 C69 C70 179.2(7)
C66 C65 C70 C69 -2.2(13)
C58 C65 C70 C69 174.8(8)
C68 C69 C70 C65 2.7(13)
C68 N7 C71 C72 174.2(5)
Fe3 N7 C71 C72 -7.1(7)
C76 N8 C72 C73 1.5(9)
Fe3 N8 C72 C73 -170.6(5)
C76 N8 C72 C71 -175.6(6)
Fe3 N8 C72 C71 12.3(7)
N7 C71 C72 N8 -3.5(9)
N7 C71 C72 C73 179.6(6)
N8 C72 C73 C74 -0.7(10)
C71 C72 C73 C74 176.0(7)
C72 C73 C74 C75 -0.8(11)
C73 C74 C75 C76 1.4(13)
C72 N8 C76 C75 -0.8(11)
Fe3 N8 C76 C75 169.8(6)
C74 C75 C76 N8 -0.6(13)
C81 N9 C77 C78 1.3(10)
Fe1 N9 C77 C78 179.2(5)
N9 C77 C78 C79 -0.3(11)
C77 C78 C79 C80 0.7(11)
C78 C79 C80 C81 -2.2(10)
C77 N9 C81 C80 -2.9(9)
Fe1 N9 C81 C80 178.9(5)
C77 N9 C81 C82 176.7(6)
Fe1 N9 C81 C82 -1.4(6)
C79 C80 C81 N9 3.4(10)
C79 C80 C81 C82 -176.2(6)
C83 N10 C82 C81 -173.3(5)
Fe1 N10 C82 C81 3.6(7)
N9 C81 C82 N10 -1.4(8)
C80 C81 C82 N10 178.2(6)
C82 N10 C83 C88 58.4(8)
Fe1 N10 C83 C88 -118.0(6)
C82 N10 C83 C84 -121.3(7)
Fe1 N10 C83 C84 62.3(8)
C88 C83 C84 C85 1.8(12)
N10 C83 C84 C85 -178.5(7)
C83 C84 C85 C86 0.2(13)
C84 C85 C86 C87 -2.0(13)
C84 C85 C86 C89 179.6(8)
C85 C86 C87 C88 1.9(11)
C89 C86 C87 C88 -179.7(7)
C84 C83 C88 C87 -1.9(11)
N10 C83 C88 C87 178.4(6)
C86 C87 C88 C83 0.0(12)
C85 C86 C89 C90 112.0(11)
C87 C86 C89 C90 -66.3(12)
C85 C86 C89 C102 -61.9(11)
C87 C86 C89 C102 119.8(9)
C102 C89 C90 C91 2.4(17)
C86 C89 C90 C91 -171.6(11)
C89 C90 C91 C92 0(2)
C90 C91 C92 C93 -2(2)
C91 C92 C93 C94 -174.3(12)
C91 C92 C93 C102 1.7(19)
C92 C93 C94 C95 172.5(10)
C102 C93 C94 C95 -3.4(14)
C93 C94 C95 C100 0.1(12)
C93 C94 C95 C96 -175.1(8)
C94 C95 C96 C97 171.0(7)
C100 C95 C96 C97 -4.1(10)
C94 C95 C96 C103 -12.9(10)
C100 C95 C96 C103 171.9(6)
C95 C96 C97 C98 3.5(11)
C103 C96 C97 C98 -172.7(7)
C96 C97 C98 C99 0.3(13)
C97 C98 C99 C100 -3.3(13)
C98 C99 C100 C101 -175.5(8)
C98 C99 C100 C95 2.4(11)
C94 C95 C100 C101 3.8(10)
C96 C95 C100 C101 179.2(6)
C94 C95 C100 C99 -174.1(7)
C96 C95 C100 C99 1.3(10)
C99 C100 C101 C102 173.6(7)
C95 C100 C101 C102 -4.3(11)
C100 C101 C102 C89 -172.3(8)
C100 C101 C102 C93 1.0(12)
C90 C89 C102 C101 171.0(9)
C86 C89 C102 C101 -15.0(13)
C90 C89 C102 C93 -2.3(14)
C86 C89 C102 C93 171.8(8)
C94 C93 C102 C101 2.9(14)
C92 C93 C102 C101 -173.2(9)
C94 C93 C102 C89 176.4(9)
C92 C93 C102 C89 0.3(14)
C97 C96 C103 C104 118.3(8)
C95 C96 C103 C104 -57.8(9)
C97 C96 C103 C108 -55.1(9)
C95 C96 C103 C108 128.8(7)
C108 C103 C104 C105 -2.0(11)
C96 C103 C104 C105 -175.4(7)
C103 C104 C105 C106 0.9(11)
C104 C105 C106 C107 0.4(11)
C104 C105 C106 N11 -178.1(6)
C109 N11 C106 C107 60.9(8)
Fe4 N11 C106 C107 -114.4(6)
C109 N11 C106 C105 -120.6(7)
Fe4 N11 C106 C105 64.1(8)
C105 C106 C107 C108 -0.5(11)
N11 C106 C107 C108 178.0(6)
C104 C103 C108 C107 1.9(11)
C96 C103 C108 C107 175.3(7)
C106 C107 C108 C103 -0.7(11)
C106 N11 C109 C110 -177.1(5)
Fe4 N11 C109 C110 -1.3(7)
C114 N12 C110 C111 3.1(10)
Fe4 N12 C110 C111 177.1(6)
C114 N12 C110 C109 -177.5(6)
Fe4 N12 C110 C109 -3.5(7)
N11 C109 C110 N12 3.2(9)
N11 C109 C110 C111 -177.5(7)
N12 C110 C111 C112 -3.0(12)
C109 C110 C111 C112 177.7(8)
C110 C111 C112 C113 1.2(14)
C111 C112 C113 C114 0.3(14)
C110 N12 C114 C113 -1.4(10)
Fe4 N12 C114 C113 -174.6(6)
C112 C113 C114 N12 -0.2(13)
C119 N13 C115 C116 0.5(17)
Fe2 N13 C115 C116 179.1(10)
N13 C115 C116 C117 1(2)
C115 C116 C117 C118 -2(2)
C116 C117 C118 C119 2(2)
C115 N13 C119 C118 -0.6(15)
Fe2 N13 C119 C118 -179.4(8)
C115 N13 C119 C120 177.9(9)
Fe2 N13 C119 C120 -0.8(10)
C117 C118 C119 N13 -0.6(17)
C117 C118 C119 C120 -179.0(10)
C121 N14 C120 C119 -178.7(7)
Fe2 N14 C120 C119 3.4(9)
N13 C119 C120 N14 -1.7(12)
C118 C119 C120 N14 176.8(9)
C120 N14 C121 C126 -98.7(9)
Fe2 N14 C121 C126 78.8(8)
C120 N14 C121 C122 81.7(10)
Fe2 N14 C121 C122 -100.8(8)
C126 C121 C122 C123 -0.6(13)
N14 C121 C122 C123 179.0(8)
C121 C122 C123 C124 0.1(15)
C122 C123 C124 C125 -1.4(14)
C122 C123 C124 C127 176.8(9)
C123 C124 C125 C126 3.3(12)
C127 C124 C125 C126 -175.0(7)
C122 C121 C126 C125 2.5(12)
N14 C121 C126 C125 -177.1(7)
C124 C125 C126 C121 -3.8(11)
C123 C124 C127 C128 -67.5(12)
C125 C124 C127 C128 110.7(10)
C123 C124 C127 C140 109.3(10)
C125 C124 C127 C140 -72.5(11)
C140 C127 C128 C129 4.4(16)
C124 C127 C128 C129 -178.8(10)
C127 C128 C129 C130 -1.9(19)
C128 C129 C130 C131 -1.1(19)
C129 C130 C131 C132 -176.1(11)
C129 C130 C131 C140 1.5(16)
C130 C131 C132 C133 178.4(9)
C140 C131 C132 C133 0.9(14)
C131 C132 C133 C134 179.1(9)
C131 C132 C133 C138 -2.4(13)
C132 C133 C134 C135 173.9(10)
C138 C133 C134 C135 -4.6(14)
C132 C133 C134 C141 -2.8(13)
C138 C133 C134 C141 178.8(8)
C133 C134 C135 C136 6.2(18)
C141 C134 C135 C136 -177.1(11)
C134 C135 C136 C137 -4(2)
C135 C136 C137 C138 -1(2)
C136 C137 C138 C139 -179.2(11)
C136 C137 C138 C133 2.2(15)
C132 C133 C138 C139 3.1(12)
C134 C133 C138 C139 -178.3(8)
C132 C133 C138 C137 -178.2(8)
C134 C133 C138 C137 0.3(13)
C137 C138 C139 C140 178.9(9)
C133 C138 C139 C140 -2.4(13)
C138 C139 C140 C127 -177.7(8)
C138 C139 C140 C131 0.8(12)
C128 C127 C140 C139 174.6(9)
C124 C127 C140 C139 -2.0(13)
C128 C127 C140 C131 -3.8(13)
C124 C127 C140 C131 179.5(8)
C132 C131 C140 C139 0.0(12)
C130 C131 C140 C139 -177.6(8)
C132 C131 C140 C127 178.6(8)
C130 C131 C140 C127 0.9(13)
C135 C134 C141 C146 -80.8(14)
C133 C134 C141 C146 95.9(11)
C135 C134 C141 C142 98.3(15)
C133 C134 C141 C142 -85.0(14)
C146 C141 C142 C143 -1(2)
C134 C141 C142 C143 179.9(14)
C141 C142 C143 C144 6(3)
C142 C143 C144 C145 -8(2)
C142 C143 C144 N15 -179.6(13)
C147 N15 C144 C145 78.6(10)
Fe3 N15 C144 C145 -102.1(8)
C147 N15 C144 C143 -109.8(11)
Fe3 N15 C144 C143 69.5(11)
C143 C144 C145 C146 4.6(13)
N15 C144 C145 C146 176.3(7)
C142 C141 C146 C145 -2.1(15)
C134 C141 C146 C145 177.0(8)
C144 C145 C146 C141 0.2(12)
C144 N15 C147 C148 -178.5(6)
Fe3 N15 C147 C148 2.1(9)
C152 N16 C148 C149 -2.9(12)
Fe3 N16 C148 C149 172.5(7)
C152 N16 C148 C147 176.9(6)
Fe3 N16 C148 C147 -7.7(8)
N15 C147 C148 N16 3.8(10)
N15 C147 C148 C149 -176.4(9)
N16 C148 C149 C150 3.6(15)
C147 C148 C149 C150 -176.3(9)
C148 C149 C150 C151 -3.4(15)
C149 C150 C151 C152 2.8(14)
C148 N16 C152 C151 2.3(11)
Fe3 N16 C152 C151 -172.4(6)
C150 C151 C152 N16 -2.3(13)
C157 N17 C153 C154 -1.2(12)
Fe2 N17 C153 C154 174.8(6)
N17 C153 C154 C155 3.1(14)
C153 C154 C155 C156 -3.8(15)
C154 C155 C156 C157 2.7(16)
C153 N17 C157 C156 0.0(12)
Fe2 N17 C157 C156 -176.5(7)
C153 N17 C157 C158 176.6(8)
Fe2 N17 C157 C158 0.1(9)
C155 C156 C157 N17 -0.8(15)
C155 C156 C157 C158 -177.1(10)
C159 N18 C158 C157 -175.3(7)
Fe2 N18 C158 C157 7.5(11)
N17 C157 C158 N18 -5.1(12)
C156 C157 C158 N18 171.4(9)
C158 N18 C159 C164 77.2(11)
Fe2 N18 C159 C164 -106.1(9)
C158 N18 C159 C160 -105.5(10)
Fe2 N18 C159 C160 71.2(9)
C164 C159 C160 C161 -2.1(14)
N18 C159 C160 C161 -179.4(8)
C159 C160 C161 C162 -0.9(14)
C160 C161 C162 C163 2.3(14)
C160 C161 C162 C165 -178.1(8)
C161 C162 C163 C164 -0.8(16)
C165 C162 C163 C164 179.6(10)
C160 C159 C164 C163 3.6(16)
N18 C159 C164 C163 -179.0(10)
C162 C163 C164 C159 -2.2(17)
C161 C162 C165 C166 107.0(10)
C163 C162 C165 C166 -73.4(12)
C161 C162 C165 C178 -71.3(12)
C163 C162 C165 C178 108.3(10)
C178 C165 C166 C167 0.3(13)
C162 C165 C166 C167 -178.0(8)
C165 C166 C167 C168 -1.9(14)
C166 C167 C168 C169 0.0(14)
C167 C168 C169 C170 -175.0(9)
C167 C168 C169 C178 3.4(14)
C168 C169 C170 C171 179.3(9)
C178 C169 C170 C171 0.9(14)
C169 C170 C171 C172 -175.2(10)
C169 C170 C171 C176 2.2(15)
C170 C171 C172 C173 176.3(13)
C176 C171 C172 C173 -1.0(19)
C170 C171 C172 C179 1.4(17)
C176 C171 C172 C179 -175.9(11)
C171 C172 C173 C174 3(2)
C179 C172 C173 C174 177.6(15)
C172 C173 C174 C175 -1(3)
C173 C174 C175 C176 -2(3)
C174 C175 C176 C177 -173.4(16)
C174 C175 C176 C171 3(2)
C170 C171 C176 C177 -2.7(17)
C172 C171 C176 C177 174.8(12)
C170 C171 C176 C175 -179.3(12)
C172 C171 C176 C175 -1.9(18)
C175 C176 C177 C178 176.5(12)
C171 C176 C177 C178 0.0(18)
C176 C177 C178 C165 -173.9(10)
C176 C177 C178 C169 3.0(16)
C166 C165 C178 C177 180.0(9)
C162 C165 C178 C177 -1.8(13)
C166 C165 C178 C169 3.1(13)
C162 C165 C178 C169 -178.7(8)
C170 C169 C178 C177 -3.5(13)
C168 C169 C178 C177 178.0(9)
C170 C169 C178 C165 173.6(8)
C168 C169 C178 C165 -4.9(12)
C173 C172 C179 C184 -66.5(16)
C171 C172 C179 C184 108.4(12)
C173 C172 C179 C180 112.9(14)
C171 C172 C179 C180 -72.1(14)
C184 C179 C180 C181 -1.1(12)
C172 C179 C180 C181 179.4(7)
C179 C180 C181 C182 0.7(11)
C180 C181 C182 C183 0.7(11)
C180 C181 C182 N19 179.6(6)
C185 N19 C182 C183 58.9(8)
Fe4 N19 C182 C183 -117.6(7)
C185 N19 C182 C181 -120.0(7)
Fe4 N19 C182 C181 63.5(8)
C181 C182 C183 C184 -1.5(11)
N19 C182 C183 C184 179.6(7)
C180 C179 C184 C183 0.3(13)
C172 C179 C184 C183 179.8(8)
C182 C183 C184 C179 1.1(13)
C182 N19 C185 C186 178.8(6)
Fe4 N19 C185 C186 -4.2(8)
C190 N20 C186 C187 3.8(10)
Fe4 N20 C186 C187 -169.8(5)
C190 N20 C186 C185 -176.9(6)
Fe4 N20 C186 C185 9.6(7)
N19 C185 C186 N20 -3.6(9)
N19 C185 C186 C187 175.7(6)
N20 C186 C187 C188 -0.5(10)
C185 C186 C187 C188 -179.8(7)
C186 C187 C188 C189 -2.1(11)
C187 C188 C189 C190 1.4(11)
C186 N20 C190 C189 -4.6(9)
Fe4 N20 C190 C189 167.9(5)
C188 C189 C190 N20 2.0(10)
C195 N21 C191 C192 -0.6(13)
Fe3 N21 C191 C192 -178.7(8)
N21 C191 C192 C193 6.2(19)
C191 C192 C193 C194 -7(2)
C192 C193 C194 C195 2(3)
C191 N21 C195 C194 -4.2(17)
Fe3 N21 C195 C194 174.1(12)
C191 N21 C195 C196 -179.3(9)
Fe3 N21 C195 C196 -0.9(12)
C193 C194 C195 N21 4(2)
C193 C194 C195 C196 178.2(15)
C197 N22 C196 C195 174.2(9)
Fe3 N22 C196 C195 8.5(13)
N21 C195 C196 N22 -5.0(16)
C194 C195 C196 N22 179.9(13)
C196 N22 C197 C202 122.3(9)
Fe3 N22 C197 C202 -74.5(8)
C196 N22 C197 C198 -57.9(10)
Fe3 N22 C197 C198 105.3(7)
C202 C197 C198 C199 1.5(11)
N22 C197 C198 C199 -178.3(6)
C197 C198 C199 C200 -0.8(11)
C198 C199 C200 C201 -1.0(11)
C198 C199 C200 C203 179.0(7)
C199 C200 C201 C202 2.1(11)
C203 C200 C201 C202 -177.9(7)
C198 C197 C202 C201 -0.4(11)
N22 C197 C202 C201 179.4(7)
C200 C201 C202 C197 -1.4(12)
C199 C200 C203 C204 54.4(11)
C201 C200 C203 C204 -125.6(9)
C199 C200 C203 C216 -119.2(8)
C201 C200 C203 C216 60.8(10)
C216 C203 C204 C205 -2.4(13)
C200 C203 C204 C205 -176.1(8)
C203 C204 C205 C206 1.3(15)
C204 C205 C206 C207 0.1(15)
C205 C206 C207 C208 177.8(10)
C205 C206 C207 C216 -0.3(14)
C206 C207 C208 C209 179.9(9)
C216 C207 C208 C209 -2.1(14)
C207 C208 C209 C214 3.7(14)
C207 C208 C209 C210 -179.4(9)
C208 C209 C210 C211 -172.3(10)
C214 C209 C210 C211 4.5(14)
C208 C209 C210 C217 8.3(14)
C214 C209 C210 C217 -174.9(8)
C209 C210 C211 C212 -1.1(15)
C217 C210 C211 C212 178.3(9)
C210 C211 C212 C213 -2.4(17)
C211 C212 C213 C214 2.4(17)
C208 C209 C214 C215 -1.9(13)
C210 C209 C214 C215 -178.9(8)
C208 C209 C214 C213 172.6(9)
C210 C209 C214 C213 -4.4(13)
C212 C213 C214 C215 175.5(10)
C212 C213 C214 C209 1.0(15)
C209 C214 C215 C216 -1.5(13)
C213 C214 C215 C216 -175.9(9)
C214 C215 C216 C203 -179.4(8)
C214 C215 C216 C207 3.2(13)
C204 C203 C216 C215 -175.3(8)
C200 C203 C216 C215 -1.6(12)
C204 C203 C216 C207 2.1(12)
C200 C203 C216 C207 175.7(7)
C208 C207 C216 C215 -1.4(12)
C206 C207 C216 C215 176.8(8)
C208 C207 C216 C203 -178.9(8)
C206 C207 C216 C203 -0.8(12)
C211 C210 C217 C222 60.7(12)
C209 C210 C217 C222 -120.0(10)
C211 C210 C217 C218 -116.9(10)
C209 C210 C217 C218 62.5(11)
C222 C217 C218 C219 1.1(12)
C210 C217 C218 C219 178.7(7)
C217 C218 C219 C220 -1.4(12)
C218 C219 C220 C221 0.9(11)
C218 C219 C220 N23 -177.8(7)
C223 N23 C220 C221 -54.1(9)
Fe4 N23 C220 C221 111.7(7)
C223 N23 C220 C219 124.6(7)
Fe4 N23 C220 C219 -69.7(8)
C219 C220 C221 C222 -0.2(12)
N23 C220 C221 C222 178.5(7)
C218 C217 C222 C221 -0.3(13)
C210 C217 C222 C221 -177.9(8)
C220 C221 C222 C217 -0.1(14)
C220 N23 C223 C224 176.8(5)
Fe4 N23 C223 C224 8.9(7)
C228 N24 C224 C225 -3.0(9)
Fe4 N24 C224 C225 169.4(5)
C228 N24 C224 C223 177.8(6)
Fe4 N24 C224 C223 -9.8(7)
N23 C223 C224 N24 0.6(8)
N23 C223 C224 C225 -178.6(6)
N24 C224 C225 C226 -0.7(10)
C223 C224 C225 C226 178.4(6)
C224 C225 C226 C227 3.6(10)
C225 C226 C227 C228 -2.8(11)
C224 N24 C228 C227 3.7(9)
Fe4 N24 C228 C227 -167.5(5)
C226 C227 C228 N24 -0.9(11)
C505 O1S C502 C504 -80(2)
C505 O1S C502 C503 153.9(18)
C502 O1S C505 C507 160.6(19)
C502 O1S C505 C506 -80(3)
C515 O2S C512 C513 -97(3)
C515 O2S C512 C514 141(3)
C512 O2S C515 C516 150(3)
C512 O2S C515 C517 -89(3)
C525 O3S C522 C524 49(7)
C525 O3S C522 C523 176(5)
C522 O3S C525 C527 -89(5)
C522 O3S C525 C526 153(5)
C545 O5S C542 C543 116(6)
C545 O5S C542 C544 -121(6)
C542 O5S C545 C546 83(7)
C542 O5S C545 C547 -154(6)
C535 O4S C532 C533 76(5)
C535 O4S C532 C534 -164(4)
C532 O4S C535 C537 -21(5)
C532 O4S C535 C536 -156(4)
